data_1570895
loop_
_publ_author_name
'Xiang, Huixin'
'Cheng, Ranran'
'Ruan, Chenhao'
'Meng, Changqing'
'Gan, Yuzheng'
'Cheng, Wanyu'
'Zhao, Yue'
'Xu, Cong-Qiao'
'Li, Jun'
'Yao, Chuanhao'

_publ_section_title
;
 A homologous series of macrocyclic Ni clusters: synthesis, structures,
 and catalytic properties.
;
_journal_issue 9
_journal_name_full Nanoscale
_journal_page_first 4563
_journal_page_last 4570
_journal_paper_doi 10.1039/d3nr06015b
_journal_volume 16
_journal_year 2024
_chemical_formula_moiety '2(C154 H154 Ni11 S22)'
_chemical_formula_sum 'C308 H308 Ag0 Ni22 S44'
_chemical_formula_weight 6711.79
_chemical_name_systematic Ni11(pMPT)22
_space_group_crystal_system triclinic
_space_group_IT_number 2
_space_group_name_Hall '-P 1'
_space_group_name_H-M_alt 'P -1'
_atom_sites_solution_hydrogens geom
_audit_creation_date 2023-11-13
_audit_creation_method
;
Olex2 1.5
(compiled 2022.04.07 svn.rca3783a0 for OlexSys, GUI svn.r6498)
;
_audit_update_record
;
2023-11-14 deposited with the CCDC.	2024-02-02 downloaded from the CCDC.
;
_cell_angle_alpha 90.121(7)
_cell_angle_beta 90.422(7)
_cell_angle_gamma 98.048(7)
_cell_formula_units_Z 2
_cell_length_a 23.683(3)
_cell_length_b 27.568(4)
_cell_length_c 29.823(4)
_cell_measurement_reflns_used 9876
_cell_measurement_temperature 193(2)
_cell_measurement_theta_max 47.527
_cell_measurement_theta_min 2.578
_cell_volume 19279(5)
_computing_cell_refinement 'SAINT V8.40B (Bruker, 2019)'
_computing_data_collection 'APEX5 V2023.9-2 (Bruker, 2023)'
_computing_data_reduction 'SAINT V8.40B (Bruker, 2019)'
_computing_molecular_graphics 'Olex2 1.5 (Dolomanov et al., 2009)'
_computing_publication_material 'Olex2 1.5 (Dolomanov et al., 2009)'
_computing_structure_refinement 'SHELXL 2019/3 (Sheldrick, 2015)'
_computing_structure_solution 'SHELXT 2018/2 (Sheldrick, 2018)'
_diffrn_ambient_temperature 193.00
_diffrn_detector CPAD
_diffrn_detector_area_resol_mean 7.41
_diffrn_detector_type 'Bruker PHOTON II'
_diffrn_measured_fraction_theta_full 0.992
_diffrn_measured_fraction_theta_max 0.992
_diffrn_measurement_device 'four-circle diffractometer'
_diffrn_measurement_device_type 'Bruker D8 VENTURE PHOTON II'
_diffrn_measurement_method '\w and \f shutterless scans'
_diffrn_measurement_specimen_support 'nylon loop'
_diffrn_radiation_monochromator 'Helios Multi-layer Optic'
_diffrn_radiation_probe x-ray
_diffrn_radiation_type GaK\a
_diffrn_radiation_wavelength 1.34139
_diffrn_reflns_av_R_equivalents 0.1862
_diffrn_reflns_av_unetI/netI 0.2219
_diffrn_reflns_Laue_measured_fraction_full 0.992
_diffrn_reflns_Laue_measured_fraction_max 0.992
_diffrn_reflns_limit_h_max 27
_diffrn_reflns_limit_h_min -27
_diffrn_reflns_limit_k_max 31
_diffrn_reflns_limit_k_min -31
_diffrn_reflns_limit_l_max 34
_diffrn_reflns_limit_l_min -34
_diffrn_reflns_number 190714
_diffrn_reflns_point_group_measured_fraction_full 0.992
_diffrn_reflns_point_group_measured_fraction_max 0.992
_diffrn_reflns_theta_full 51.249
_diffrn_reflns_theta_max 51.249
_diffrn_reflns_theta_min 1.639
_diffrn_source MetalJet
_diffrn_source_type 'Liquid Metal source'
_exptl_absorpt_coefficient_mu 7.403
_exptl_absorpt_correction_T_max 0.2972
_exptl_absorpt_correction_T_min 0.1203
_exptl_absorpt_correction_type multi-scan
_exptl_absorpt_process_details
;
SADABS-2016/2 - Bruker AXS area detector scaling and absorption correction:
Krause, L., Herbst-Irmer, R., Sheldrick G.M. & Stalke D., J. Appl. Cryst. 48
(2015) 3-10
;
_exptl_crystal_density_diffrn 1.156
_exptl_crystal_description block
_exptl_crystal_F_000 6952
_exptl_crystal_size_max 0.13
_exptl_crystal_size_mid 0.11
_exptl_crystal_size_min 0.09
_refine_diff_density_max 1.273
_refine_diff_density_min -0.862
_refine_diff_density_rms 0.117
_refine_ls_extinction_method none
_refine_ls_goodness_of_fit_ref 1.127
_refine_ls_hydrogen_treatment constr
_refine_ls_matrix_type fullcycle
_refine_ls_number_parameters 3391
_refine_ls_number_reflns 62991
_refine_ls_number_restraints 27601
_refine_ls_restrained_S_all 1.012
_refine_ls_R_factor_all 0.3337
_refine_ls_R_factor_gt 0.1480
_refine_ls_shift/su_max 0.044
_refine_ls_shift/su_mean 0.003
_refine_ls_structure_factor_coef Fsqd
_refine_ls_weighting_details 'w=1/[\s^2^(Fo^2^)+(0.2000P)^2^] where P=(Fo^2^+2Fc^2^)/3'
_refine_ls_weighting_scheme calc
_refine_ls_wR_factor_gt 0.3939
_refine_ls_wR_factor_ref 0.4836
_reflns_Friedel_coverage 0.000
_reflns_number_gt 15826
_reflns_number_total 62991
_reflns_threshold_expression 'I > 2\s(I)'
_cod_data_source_file d3nr06015b2.cif
_cod_data_source_block p-1_a_sq_sq
_cod_depositor_comments
;
The following automatic conversions were performed:

data item '_diffrn_radiation_probe' value 'X-ray' was changed to
'x-ray' in accordance with the
/home/data/users/saulius/crontab/automatic-downloads/rss-feeds/RSC/lib/dictionaries/cif_core.dic
dictionary named 'cif_core.dic' version 2.4.2 last updated on
2011-04-26.

Automatic conversion script
Id: cif_fix_values 8170 2020-07-09 18:12:32Z antanas 

 Adding full bibliography for 1570892--1570895.cif.
;
_cod_original_cell_volume 19279(4)
_cod_database_code 1570895
_shelx_shelxl_version_number 2019/3
_shelx_space_group_comment
;
The symmetry employed for this shelxl refinement is uniquely defined
by the following loop, which should always be used as a source of
symmetry information in preference to the above space-group names.
They are only intended as comments.
;
_shelx_estimated_absorpt_t_max 0.555
_shelx_estimated_absorpt_t_min 0.446
_olex2_refinement_description
;
1. Twinned data refinement
 Scales: 0.530(2)
 0.470(2)
2. Fixed Uiso
 At 1.2 times of:
  All C(H) groups
 At 1.5 times of:
  All C(H,H,H) groups
3. Restrained distances
 S1_32-S1_33
 2.8 with sigma of 0.01
 S1_41-S1_44
 2.8 with sigma of 0.01
 C7_3-C3_3 \\sim C7_3-C5_3
 C7_4-C3_4 \\sim C7_4-C5_4
 C7_5-C3_5 \\sim C7_5-C5_5
 C7_6-C3_6 \\sim C7_6-C5_6
 C7_7-C3_7 \\sim C7_7-C5_7
 C7_8-C3_8 \\sim C7_8-C5_8
 C7_9-C3_9 \\sim C7_9-C5_9
 C7_10-C3_10 \\sim C7_10-C5_10
 C7_11-C3_11 \\sim C7_11-C5_11
 C7_12-C3_12 \\sim C7_12-C5_12
 C7_13-C3_13 \\sim C7_13-C5_13
 C7_14-C3_14 \\sim C7_14-C5_14
 C7_15-C3_15 \\sim C7_15-C5_15
 C7_16-C3_16 \\sim C7_16-C5_16
 C7_17-C3_17 \\sim C7_17-C5_17
 C7_18-C3_18 \\sim C7_18-C5_18
 C7_19-C3_19 \\sim C7_19-C5_19
 C7_21-C3_21 \\sim C7_21-C5_21
 C7_22-C3_22 \\sim C7_22-C5_22
 C7_23-C3_23 \\sim C7_23-C5_23
 C7_24-C3_24 \\sim C7_24-C5_24
 C7_25-C3_25 \\sim C7_25-C5_25
 C7_26-C3_26 \\sim C7_26-C5_26
 C7_27-C3_27 \\sim C7_27-C5_27
 C7_28-C3_28 \\sim C7_28-C5_28
 C7_29-C3_29 \\sim C7_29-C5_29
 C7_30-C3_30 \\sim C7_30-C5_30
 C7_31-C3_31 \\sim C7_31-C5_31
 C7_32-C3_32 \\sim C7_32-C5_32
 C7_33-C3_33 \\sim C7_33-C5_33
 C7_34-C3_34 \\sim C7_34-C5_34
 C7_35-C3_35 \\sim C7_35-C5_35
 C7_36-C3_36 \\sim C7_36-C5_36
 C7_37-C3_37 \\sim C7_37-C5_37
 C7_38-C3_38 \\sim C7_38-C5_38
 C7_39-C3_39 \\sim C7_39-C5_39
 C7_40-C3_40 \\sim C7_40-C5_40
 C7_41-C3_41 \\sim C7_41-C5_41
 C7_42-C3_42 \\sim C7_42-C5_42
 C7_44-C3_44 \\sim C7_44-C5_44
 C7_45-C3_45 \\sim C7_45-C5_45
 C7_46-C3_46 \\sim C7_46-C5_46
 C7_47-C3_47 \\sim C7_47-C5_47
 C7_43-C3_43 \\sim C7_43-C5_43
 with sigma of 0.01
4. Restrained planarity
 S1_3, C1_3, C2_3, C3_3, C4_3, C5_3, C6_3, C7_3
 S1_4, C1_4, C2_4, C3_4, C4_4, C5_4, C6_4, C7_4
 S1_5, C1_5, C2_5, C3_5, C4_5, C5_5, C6_5, C7_5
 S1_6, C1_6, C2_6, C3_6, C4_6, C5_6, C6_6, C7_6
 S1_7, C1_7, C2_7, C3_7, C4_7, C5_7, C6_7, C7_7
 S1_8, C1_8, C2_8, C3_8, C4_8, C5_8, C6_8, C7_8
 S1_9, C1_9, C2_9, C3_9, C4_9, C5_9, C6_9, C7_9
 S1_10, C1_10, C2_10, C3_10, C4_10, C5_10, C6_10, C7_10
 S1_11, C1_11, C2_11, C3_11, C4_11, C5_11, C6_11, C7_11
 S1_12, C1_12, C2_12, C3_12, C4_12, C5_12, C6_12, C7_12
 S1_13, C1_13, C2_13, C3_13, C4_13, C5_13, C6_13, C7_13
 S1_14, C1_14, C2_14, C3_14, C4_14, C5_14, C6_14, C7_14
 S1_15, C1_15, C2_15, C3_15, C4_15, C5_15, C6_15, C7_15
 S1_16, C1_16, C2_16, C3_16, C4_16, C5_16, C6_16, C7_16
 S1_17, C1_17, C2_17, C3_17, C4_17, C5_17, C6_17, C7_17
 S1_18, C1_18, C2_18, C3_18, C4_18, C5_18, C6_18, C7_18
 S1_19, C1_19, C2_19, C3_19, C4_19, C5_19, C6_19, C7_19
 S1_21, C1_21, C2_21, C3_21, C4_21, C5_21, C6_21, C7_21
 S1_22, C1_22, C2_22, C3_22, C4_22, C5_22, C6_22, C7_22
 S1_23, C1_23, C2_23, C3_23, C4_23, C5_23, C6_23, C7_23
 S1_24, C1_24, C2_24, C3_24, C4_24, C5_24, C6_24, C7_24
 S1_25, C1_25, C2_25, C3_25, C4_25, C5_25, C6_25, C7_25
 S1_26, C1_26, C2_26, C3_26, C4_26, C5_26, C6_26, C7_26
 S1_27, C1_27, C2_27, C3_27, C4_27, C5_27, C6_27, C7_27
 S1_28, C1_28, C2_28, C3_28, C4_28, C5_28, C6_28, C7_28
 S1_29, C1_29, C2_29, C3_29, C4_29, C5_29, C6_29, C7_29
 S1_30, C1_30, C2_30, C3_30, C4_30, C5_30, C6_30, C7_30
 S1_31, C1_31, C2_31, C3_31, C4_31, C5_31, C6_31, C7_31
 S1_32, C1_32, C2_32, C3_32, C4_32, C5_32, C6_32, C7_32
 S1_33, C1_33, C2_33, C3_33, C4_33, C5_33, C6_33, C7_33
 S1_34, C1_34, C2_34, C3_34, C4_34, C5_34, C6_34, C7_34
 S1_35, C1_35, C2_35, C3_35, C4_35, C5_35, C6_35, C7_35
 S1_36, C1_36, C2_36, C3_36, C4_36, C5_36, C6_36, C7_36
 S1_37, C1_37, C2_37, C3_37, C4_37, C5_37, C6_37, C7_37
 S1_38, C1_38, C2_38, C3_38, C4_38, C5_38, C6_38, C7_38
 S1_39, C1_39, C2_39, C3_39, C4_39, C5_39, C6_39, C7_39
 S1_40, C1_40, C2_40, C3_40, C4_40, C5_40, C6_40, C7_40
 S1_41, C1_41, C2_41, C3_41, C4_41, C5_41, C6_41, C7_41
 S1_42, C1_42, C2_42, C3_42, C4_42, C5_42, C6_42, C7_42
 S1_44, C1_44, C2_44, C3_44, C4_44, C5_44, C6_44, C7_44
 S1_45, C1_45, C2_45, C3_45, C4_45, C5_45, C6_45, C7_45
 S1_46, C1_46, C2_46, C3_46, C4_46, C5_46, C6_46, C7_46
 S1_47, C1_47, C2_47, C3_47, C4_47, C5_47, C6_47, C7_47
 S1_43, C1_43, C2_43, C3_43, C4_43, C5_43, C6_43, C7_43
 with sigma of 0.01
5. Uiso/Uaniso restraints and constraints
All non-hydrogen atoms have similar U: within 2A with sigma of 0.01 and sigma
for terminal atoms of 0.02 within 2A
All non-hydrogen atoms have similar U: within 1A with sigma of 0.04 and sigma
for terminal atoms of 0.08 within 1A
Uanis(S1_3) \\sim Ueq, Uanis(C1_3) \\sim Ueq, Uanis(C2_3) \\sim Ueq,
Uanis(C3_3) \\sim Ueq, Uanis(C4_3) \\sim Ueq, Uanis(C5_3) \\sim Ueq,
Uanis(C6_3) \\sim Ueq, Uanis(C7_3) \\sim Ueq, Uanis(S1_4) \\sim Ueq,
Uanis(C1_4) \\sim Ueq, Uanis(C2_4) \\sim Ueq, Uanis(C3_4) \\sim Ueq,
Uanis(C4_4) \\sim Ueq, Uanis(C5_4) \\sim Ueq, Uanis(C6_4) \\sim Ueq,
Uanis(C7_4) \\sim Ueq, Uanis(S1_5) \\sim Ueq, Uanis(C1_5) \\sim Ueq,
Uanis(C2_5) \\sim Ueq, Uanis(C3_5) \\sim Ueq, Uanis(C4_5) \\sim Ueq,
Uanis(C5_5) \\sim Ueq, Uanis(C6_5) \\sim Ueq, Uanis(C7_5) \\sim Ueq,
Uanis(S1_6) \\sim Ueq, Uanis(C1_6) \\sim Ueq, Uanis(C2_6) \\sim Ueq,
Uanis(C3_6) \\sim Ueq, Uanis(C4_6) \\sim Ueq, Uanis(C5_6) \\sim Ueq,
Uanis(C6_6) \\sim Ueq, Uanis(C7_6) \\sim Ueq, Uanis(S1_7) \\sim Ueq,
Uanis(C1_7) \\sim Ueq, Uanis(C2_7) \\sim Ueq, Uanis(C3_7) \\sim Ueq,
Uanis(C4_7) \\sim Ueq, Uanis(C5_7) \\sim Ueq, Uanis(C6_7) \\sim Ueq,
Uanis(C7_7) \\sim Ueq, Uanis(S1_8) \\sim Ueq, Uanis(C1_8) \\sim Ueq,
Uanis(C2_8) \\sim Ueq, Uanis(C3_8) \\sim Ueq, Uanis(C4_8) \\sim Ueq,
Uanis(C5_8) \\sim Ueq, Uanis(C6_8) \\sim Ueq, Uanis(C7_8) \\sim Ueq,
Uanis(S1_9) \\sim Ueq, Uanis(C1_9) \\sim Ueq, Uanis(C2_9) \\sim Ueq,
Uanis(C3_9) \\sim Ueq, Uanis(C4_9) \\sim Ueq, Uanis(C5_9) \\sim Ueq,
Uanis(C6_9) \\sim Ueq, Uanis(C7_9) \\sim Ueq, Uanis(S1_10) \\sim Ueq,
Uanis(C1_10) \\sim Ueq, Uanis(C2_10) \\sim Ueq, Uanis(C3_10) \\sim Ueq,
Uanis(C4_10) \\sim Ueq, Uanis(C5_10) \\sim Ueq, Uanis(C6_10) \\sim Ueq,
Uanis(C7_10) \\sim Ueq, Uanis(S1_11) \\sim Ueq, Uanis(C1_11) \\sim Ueq,
Uanis(C2_11) \\sim Ueq, Uanis(C3_11) \\sim Ueq, Uanis(C4_11) \\sim Ueq,
Uanis(C5_11) \\sim Ueq, Uanis(C6_11) \\sim Ueq, Uanis(C7_11) \\sim Ueq,
Uanis(S1_12) \\sim Ueq, Uanis(C1_12) \\sim Ueq, Uanis(C2_12) \\sim Ueq,
Uanis(C3_12) \\sim Ueq, Uanis(C4_12) \\sim Ueq, Uanis(C5_12) \\sim Ueq,
Uanis(C6_12) \\sim Ueq, Uanis(C7_12) \\sim Ueq, Uanis(S1_13) \\sim Ueq,
Uanis(C1_13) \\sim Ueq, Uanis(C2_13) \\sim Ueq, Uanis(C3_13) \\sim Ueq,
Uanis(C4_13) \\sim Ueq, Uanis(C5_13) \\sim Ueq, Uanis(C6_13) \\sim Ueq,
Uanis(C7_13) \\sim Ueq, Uanis(S1_14) \\sim Ueq, Uanis(C1_14) \\sim Ueq,
Uanis(C2_14) \\sim Ueq, Uanis(C3_14) \\sim Ueq, Uanis(C4_14) \\sim Ueq,
Uanis(C5_14) \\sim Ueq, Uanis(C6_14) \\sim Ueq, Uanis(C7_14) \\sim Ueq,
Uanis(S1_15) \\sim Ueq, Uanis(C1_15) \\sim Ueq, Uanis(C2_15) \\sim Ueq,
Uanis(C3_15) \\sim Ueq, Uanis(C4_15) \\sim Ueq, Uanis(C5_15) \\sim Ueq,
Uanis(C6_15) \\sim Ueq, Uanis(C7_15) \\sim Ueq, Uanis(S1_16) \\sim Ueq,
Uanis(C1_16) \\sim Ueq, Uanis(C2_16) \\sim Ueq, Uanis(C3_16) \\sim Ueq,
Uanis(C4_16) \\sim Ueq, Uanis(C5_16) \\sim Ueq, Uanis(C6_16) \\sim Ueq,
Uanis(C7_16) \\sim Ueq, Uanis(S1_17) \\sim Ueq, Uanis(C1_17) \\sim Ueq,
Uanis(C2_17) \\sim Ueq, Uanis(C3_17) \\sim Ueq, Uanis(C4_17) \\sim Ueq,
Uanis(C5_17) \\sim Ueq, Uanis(C6_17) \\sim Ueq, Uanis(C7_17) \\sim Ueq,
Uanis(S1_18) \\sim Ueq, Uanis(C1_18) \\sim Ueq, Uanis(C2_18) \\sim Ueq,
Uanis(C3_18) \\sim Ueq, Uanis(C4_18) \\sim Ueq, Uanis(C5_18) \\sim Ueq,
Uanis(C6_18) \\sim Ueq, Uanis(C7_18) \\sim Ueq, Uanis(S1_19) \\sim Ueq,
Uanis(C1_19) \\sim Ueq, Uanis(C2_19) \\sim Ueq, Uanis(C3_19) \\sim Ueq,
Uanis(C4_19) \\sim Ueq, Uanis(C5_19) \\sim Ueq, Uanis(C6_19) \\sim Ueq,
Uanis(C7_19) \\sim Ueq, Uanis(S1_21) \\sim Ueq, Uanis(C1_21) \\sim Ueq,
Uanis(C2_21) \\sim Ueq, Uanis(C3_21) \\sim Ueq, Uanis(C4_21) \\sim Ueq,
Uanis(C5_21) \\sim Ueq, Uanis(C6_21) \\sim Ueq, Uanis(C7_21) \\sim Ueq,
Uanis(S1_22) \\sim Ueq, Uanis(C1_22) \\sim Ueq, Uanis(C2_22) \\sim Ueq,
Uanis(C3_22) \\sim Ueq, Uanis(C4_22) \\sim Ueq, Uanis(C5_22) \\sim Ueq,
Uanis(C6_22) \\sim Ueq, Uanis(C7_22) \\sim Ueq, Uanis(S1_23) \\sim Ueq,
Uanis(C1_23) \\sim Ueq, Uanis(C2_23) \\sim Ueq, Uanis(C3_23) \\sim Ueq,
Uanis(C4_23) \\sim Ueq, Uanis(C5_23) \\sim Ueq, Uanis(C6_23) \\sim Ueq,
Uanis(C7_23) \\sim Ueq, Uanis(S1_24) \\sim Ueq, Uanis(C1_24) \\sim Ueq,
Uanis(C2_24) \\sim Ueq, Uanis(C3_24) \\sim Ueq, Uanis(C4_24) \\sim Ueq,
Uanis(C5_24) \\sim Ueq, Uanis(C6_24) \\sim Ueq, Uanis(C7_24) \\sim Ueq,
Uanis(S1_25) \\sim Ueq, Uanis(C1_25) \\sim Ueq, Uanis(C2_25) \\sim Ueq,
Uanis(C3_25) \\sim Ueq, Uanis(C4_25) \\sim Ueq, Uanis(C5_25) \\sim Ueq,
Uanis(C6_25) \\sim Ueq, Uanis(C7_25) \\sim Ueq, Uanis(S1_26) \\sim Ueq,
Uanis(C1_26) \\sim Ueq, Uanis(C2_26) \\sim Ueq, Uanis(C3_26) \\sim Ueq,
Uanis(C4_26) \\sim Ueq, Uanis(C5_26) \\sim Ueq, Uanis(C6_26) \\sim Ueq,
Uanis(C7_26) \\sim Ueq, Uanis(S1_27) \\sim Ueq, Uanis(C1_27) \\sim Ueq,
Uanis(C2_27) \\sim Ueq, Uanis(C3_27) \\sim Ueq, Uanis(C4_27) \\sim Ueq,
Uanis(C5_27) \\sim Ueq, Uanis(C6_27) \\sim Ueq, Uanis(C7_27) \\sim Ueq,
Uanis(S1_28) \\sim Ueq, Uanis(C1_28) \\sim Ueq, Uanis(C2_28) \\sim Ueq,
Uanis(C3_28) \\sim Ueq, Uanis(C4_28) \\sim Ueq, Uanis(C5_28) \\sim Ueq,
Uanis(C6_28) \\sim Ueq, Uanis(C7_28) \\sim Ueq, Uanis(S1_29) \\sim Ueq,
Uanis(C1_29) \\sim Ueq, Uanis(C2_29) \\sim Ueq, Uanis(C3_29) \\sim Ueq,
Uanis(C4_29) \\sim Ueq, Uanis(C5_29) \\sim Ueq, Uanis(C6_29) \\sim Ueq,
Uanis(C7_29) \\sim Ueq, Uanis(S1_30) \\sim Ueq, Uanis(C1_30) \\sim Ueq,
Uanis(C2_30) \\sim Ueq, Uanis(C3_30) \\sim Ueq, Uanis(C4_30) \\sim Ueq,
Uanis(C5_30) \\sim Ueq, Uanis(C6_30) \\sim Ueq, Uanis(C7_30) \\sim Ueq,
Uanis(S1_31) \\sim Ueq, Uanis(C1_31) \\sim Ueq, Uanis(C2_31) \\sim Ueq,
Uanis(C3_31) \\sim Ueq, Uanis(C4_31) \\sim Ueq, Uanis(C5_31) \\sim Ueq,
Uanis(C6_31) \\sim Ueq, Uanis(C7_31) \\sim Ueq, Uanis(S1_32) \\sim Ueq,
Uanis(C1_32) \\sim Ueq, Uanis(C2_32) \\sim Ueq, Uanis(C3_32) \\sim Ueq,
Uanis(C4_32) \\sim Ueq, Uanis(C5_32) \\sim Ueq, Uanis(C6_32) \\sim Ueq,
Uanis(C7_32) \\sim Ueq, Uanis(S1_33) \\sim Ueq, Uanis(C1_33) \\sim Ueq,
Uanis(C2_33) \\sim Ueq, Uanis(C3_33) \\sim Ueq, Uanis(C4_33) \\sim Ueq,
Uanis(C5_33) \\sim Ueq, Uanis(C6_33) \\sim Ueq, Uanis(C7_33) \\sim Ueq,
Uanis(S1_34) \\sim Ueq, Uanis(C1_34) \\sim Ueq, Uanis(C2_34) \\sim Ueq,
Uanis(C3_34) \\sim Ueq, Uanis(C4_34) \\sim Ueq, Uanis(C5_34) \\sim Ueq,
Uanis(C6_34) \\sim Ueq, Uanis(C7_34) \\sim Ueq, Uanis(S1_35) \\sim Ueq,
Uanis(C1_35) \\sim Ueq, Uanis(C2_35) \\sim Ueq, Uanis(C3_35) \\sim Ueq,
Uanis(C4_35) \\sim Ueq, Uanis(C5_35) \\sim Ueq, Uanis(C6_35) \\sim Ueq,
Uanis(C7_35) \\sim Ueq, Uanis(S1_36) \\sim Ueq, Uanis(C1_36) \\sim Ueq,
Uanis(C2_36) \\sim Ueq, Uanis(C3_36) \\sim Ueq, Uanis(C4_36) \\sim Ueq,
Uanis(C5_36) \\sim Ueq, Uanis(C6_36) \\sim Ueq, Uanis(C7_36) \\sim Ueq,
Uanis(S1_37) \\sim Ueq, Uanis(C1_37) \\sim Ueq, Uanis(C2_37) \\sim Ueq,
Uanis(C3_37) \\sim Ueq, Uanis(C4_37) \\sim Ueq, Uanis(C5_37) \\sim Ueq,
Uanis(C6_37) \\sim Ueq, Uanis(C7_37) \\sim Ueq, Uanis(S1_38) \\sim Ueq,
Uanis(C1_38) \\sim Ueq, Uanis(C2_38) \\sim Ueq, Uanis(C3_38) \\sim Ueq,
Uanis(C4_38) \\sim Ueq, Uanis(C5_38) \\sim Ueq, Uanis(C6_38) \\sim Ueq,
Uanis(C7_38) \\sim Ueq, Uanis(S1_39) \\sim Ueq, Uanis(C1_39) \\sim Ueq,
Uanis(C2_39) \\sim Ueq, Uanis(C3_39) \\sim Ueq, Uanis(C4_39) \\sim Ueq,
Uanis(C5_39) \\sim Ueq, Uanis(C6_39) \\sim Ueq, Uanis(C7_39) \\sim Ueq,
Uanis(S1_40) \\sim Ueq, Uanis(C1_40) \\sim Ueq, Uanis(C2_40) \\sim Ueq,
Uanis(C3_40) \\sim Ueq, Uanis(C4_40) \\sim Ueq, Uanis(C5_40) \\sim Ueq,
Uanis(C6_40) \\sim Ueq, Uanis(C7_40) \\sim Ueq, Uanis(S1_41) \\sim Ueq,
Uanis(C1_41) \\sim Ueq, Uanis(C2_41) \\sim Ueq, Uanis(C3_41) \\sim Ueq,
Uanis(C4_41) \\sim Ueq, Uanis(C5_41) \\sim Ueq, Uanis(C6_41) \\sim Ueq,
Uanis(C7_41) \\sim Ueq, Uanis(S1_42) \\sim Ueq, Uanis(C1_42) \\sim Ueq,
Uanis(C2_42) \\sim Ueq, Uanis(C3_42) \\sim Ueq, Uanis(C4_42) \\sim Ueq,
Uanis(C5_42) \\sim Ueq, Uanis(C6_42) \\sim Ueq, Uanis(C7_42) \\sim Ueq,
Uanis(S1_44) \\sim Ueq, Uanis(C1_44) \\sim Ueq, Uanis(C2_44) \\sim Ueq,
Uanis(C3_44) \\sim Ueq, Uanis(C4_44) \\sim Ueq, Uanis(C5_44) \\sim Ueq,
Uanis(C6_44) \\sim Ueq, Uanis(C7_44) \\sim Ueq, Uanis(S1_45) \\sim Ueq,
Uanis(C1_45) \\sim Ueq, Uanis(C2_45) \\sim Ueq, Uanis(C3_45) \\sim Ueq,
Uanis(C4_45) \\sim Ueq, Uanis(C5_45) \\sim Ueq, Uanis(C6_45) \\sim Ueq,
Uanis(C7_45) \\sim Ueq, Uanis(S1_46) \\sim Ueq, Uanis(C1_46) \\sim Ueq,
Uanis(C2_46) \\sim Ueq, Uanis(C3_46) \\sim Ueq, Uanis(C4_46) \\sim Ueq,
Uanis(C5_46) \\sim Ueq, Uanis(C6_46) \\sim Ueq, Uanis(C7_46) \\sim Ueq,
Uanis(S1_47) \\sim Ueq, Uanis(C1_47) \\sim Ueq, Uanis(C2_47) \\sim Ueq,
Uanis(C3_47) \\sim Ueq, Uanis(C4_47) \\sim Ueq, Uanis(C5_47) \\sim Ueq,
Uanis(C6_47) \\sim Ueq, Uanis(C7_47) \\sim Ueq, Uanis(S1_43) \\sim Ueq,
Uanis(C1_43) \\sim Ueq, Uanis(C2_43) \\sim Ueq, Uanis(C3_43) \\sim Ueq,
Uanis(C4_43) \\sim Ueq, Uanis(C5_43) \\sim Ueq, Uanis(C6_43) \\sim Ueq,
Uanis(C7_43) \\sim Ueq: with sigma of 0.02 and sigma for terminal atoms of 0.04
6. Rigid body (RIGU) restrains
 S1_3, C1_3, C2_3, C3_3, C4_3, C5_3, C6_3, C7_3
 S1_4, C1_4, C2_4, C3_4, C4_4, C5_4, C6_4, C7_4
 S1_5, C1_5, C2_5, C3_5, C4_5, C5_5, C6_5, C7_5
 S1_6, C1_6, C2_6, C3_6, C4_6, C5_6, C6_6, C7_6
 S1_7, C1_7, C2_7, C3_7, C4_7, C5_7, C6_7, C7_7
 S1_8, C1_8, C2_8, C3_8, C4_8, C5_8, C6_8, C7_8
 S1_9, C1_9, C2_9, C3_9, C4_9, C5_9, C6_9, C7_9
 S1_10, C1_10, C2_10, C3_10, C4_10, C5_10, C6_10, C7_10
 S1_11, C1_11, C2_11, C3_11, C4_11, C5_11, C6_11, C7_11
 S1_12, C1_12, C2_12, C3_12, C4_12, C5_12, C6_12, C7_12
 S1_13, C1_13, C2_13, C3_13, C4_13, C5_13, C6_13, C7_13
 S1_14, C1_14, C2_14, C3_14, C4_14, C5_14, C6_14, C7_14
 S1_15, C1_15, C2_15, C3_15, C4_15, C5_15, C6_15, C7_15
 S1_16, C1_16, C2_16, C3_16, C4_16, C5_16, C6_16, C7_16
 S1_17, C1_17, C2_17, C3_17, C4_17, C5_17, C6_17, C7_17
 S1_18, C1_18, C2_18, C3_18, C4_18, C5_18, C6_18, C7_18
 S1_19, C1_19, C2_19, C3_19, C4_19, C5_19, C6_19, C7_19
 S1_21, C1_21, C2_21, C3_21, C4_21, C5_21, C6_21, C7_21
 S1_22, C1_22, C2_22, C3_22, C4_22, C5_22, C6_22, C7_22
 S1_23, C1_23, C2_23, C3_23, C4_23, C5_23, C6_23, C7_23
 S1_24, C1_24, C2_24, C3_24, C4_24, C5_24, C6_24, C7_24
 S1_25, C1_25, C2_25, C3_25, C4_25, C5_25, C6_25, C7_25
 S1_26, C1_26, C2_26, C3_26, C4_26, C5_26, C6_26, C7_26
 S1_27, C1_27, C2_27, C3_27, C4_27, C5_27, C6_27, C7_27
 S1_28, C1_28, C2_28, C3_28, C4_28, C5_28, C6_28, C7_28
 S1_29, C1_29, C2_29, C3_29, C4_29, C5_29, C6_29, C7_29
 S1_30, C1_30, C2_30, C3_30, C4_30, C5_30, C6_30, C7_30
 S1_31, C1_31, C2_31, C3_31, C4_31, C5_31, C6_31, C7_31
 S1_32, C1_32, C2_32, C3_32, C4_32, C5_32, C6_32, C7_32
 S1_33, C1_33, C2_33, C3_33, C4_33, C5_33, C6_33, C7_33
 S1_34, C1_34, C2_34, C3_34, C4_34, C5_34, C6_34, C7_34
 S1_35, C1_35, C2_35, C3_35, C4_35, C5_35, C6_35, C7_35
 S1_36, C1_36, C2_36, C3_36, C4_36, C5_36, C6_36, C7_36
 S1_37, C1_37, C2_37, C3_37, C4_37, C5_37, C6_37, C7_37
 S1_38, C1_38, C2_38, C3_38, C4_38, C5_38, C6_38, C7_38
 S1_39, C1_39, C2_39, C3_39, C4_39, C5_39, C6_39, C7_39
 S1_40, C1_40, C2_40, C3_40, C4_40, C5_40, C6_40, C7_40
 S1_41, C1_41, C2_41, C3_41, C4_41, C5_41, C6_41, C7_41
 S1_42, C1_42, C2_42, C3_42, C4_42, C5_42, C6_42, C7_42
 S1_44, C1_44, C2_44, C3_44, C4_44, C5_44, C6_44, C7_44
 S1_45, C1_45, C2_45, C3_45, C4_45, C5_45, C6_45, C7_45
 S1_46, C1_46, C2_46, C3_46, C4_46, C5_46, C6_46, C7_46
 S1_47, C1_47, C2_47, C3_47, C4_47, C5_47, C6_47, C7_47
 S1_43, C1_43, C2_43, C3_43, C4_43, C5_43, C6_43, C7_43
 with sigma for 1-2 distances of 0.004 and sigma for 1-3 distances of 0.004
 with sigma for 1-2 distances of 0.004 and sigma for 1-3 distances of 0.004
7. Same fragment restrains
{S1_4, C1_4, C2_4, C3_4, C4_4, C5_4, C6_4, C7_4}
{S1_5, C1_5, C2_5, C3_5, C4_5, C5_5, C6_5, C7_5}
{S1_6, C1_6, C2_6, C3_6, C4_6, C5_6, C6_6, C7_6}
{S1_7, C1_7, C2_7, C3_7, C4_7, C5_7, C6_7, C7_7}
{S1_8, C1_8, C2_8, C3_8, C4_8, C5_8, C6_8, C7_8}
{S1_9, C1_9, C2_9, C3_9, C4_9, C5_9, C6_9, C7_9}
{S1_10, C1_10, C2_10, C3_10, C4_10, C5_10, C6_10, C7_10}
{S1_11, C1_11, C2_11, C3_11, C4_11, C5_11, C6_11, C7_11}
{S1_12, C1_12, C2_12, C3_12, C4_12, C5_12, C6_12, C7_12}
{S1_13, C1_13, C2_13, C3_13, C4_13, C5_13, C6_13, C7_13}
{S1_14, C1_14, C2_14, C3_14, C4_14, C5_14, C6_14, C7_14}
{S1_15, C1_15, C2_15, C3_15, C4_15, C5_15, C6_15, C7_15}
{S1_16, C1_16, C2_16, C3_16, C4_16, C5_16, C6_16, C7_16}
{S1_17, C1_17, C2_17, C3_17, C4_17, C5_17, C6_17, C7_17}
{S1_18, C1_18, C2_18, C3_18, C4_18, C5_18, C6_18, C7_18}
{S1_19, C1_19, C2_19, C3_19, C4_19, C5_19, C6_19, C7_19}
{S1_21, C1_21, C2_21, C3_21, C4_21, C5_21, C6_21, C7_21}
{S1_22, C1_22, C2_22, C3_22, C4_22, C5_22, C6_22, C7_22}
{S1_23, C1_23, C2_23, C3_23, C4_23, C5_23, C6_23, C7_23}
{S1_24, C1_24, C2_24, C3_24, C4_24, C5_24, C6_24, C7_24}
{S1_25, C1_25, C2_25, C3_25, C4_25, C5_25, C6_25, C7_25}
{S1_26, C1_26, C2_26, C3_26, C4_26, C5_26, C6_26, C7_26}
{S1_27, C1_27, C2_27, C3_27, C4_27, C5_27, C6_27, C7_27}
{S1_28, C1_28, C2_28, C3_28, C4_28, C5_28, C6_28, C7_28}
{S1_29, C1_29, C2_29, C3_29, C4_29, C5_29, C6_29, C7_29}
{S1_30, C1_30, C2_30, C3_30, C4_30, C5_30, C6_30, C7_30}
{S1_31, C1_31, C2_31, C3_31, C4_31, C5_31, C6_31, C7_31}
{S1_32, C1_32, C2_32, C3_32, C4_32, C5_32, C6_32, C7_32}
{S1_33, C1_33, C2_33, C3_33, C4_33, C5_33, C6_33, C7_33}
{S1_34, C1_34, C2_34, C3_34, C4_34, C5_34, C6_34, C7_34}
{S1_35, C1_35, C2_35, C3_35, C4_35, C5_35, C6_35, C7_35}
{S1_36, C1_36, C2_36, C3_36, C4_36, C5_36, C6_36, C7_36}
{S1_37, C1_37, C2_37, C3_37, C4_37, C5_37, C6_37, C7_37}
{S1_38, C1_38, C2_38, C3_38, C4_38, C5_38, C6_38, C7_38}
{S1_39, C1_39, C2_39, C3_39, C4_39, C5_39, C6_39, C7_39}
{S1_40, C1_40, C2_40, C3_40, C4_40, C5_40, C6_40, C7_40}
{S1_41, C1_41, C2_41, C3_41, C4_41, C5_41, C6_41, C7_41}
{S1_42, C1_42, C2_42, C3_42, C4_42, C5_42, C6_42, C7_42}
{S1_44, C1_44, C2_44, C3_44, C4_44, C5_44, C6_44, C7_44}
{S1_45, C1_45, C2_45, C3_45, C4_45, C5_45, C6_45, C7_45}
{S1_46, C1_46, C2_46, C3_46, C4_46, C5_46, C6_46, C7_46}
{S1_47, C1_47, C2_47, C3_47, C4_47, C5_47, C6_47, C7_47}
{S1_43, C1_43, C2_43, C3_43, C4_43, C5_43, C6_43, C7_43}
as
{S1_3, C1_3, C2_3, C3_3, C4_3, C5_3, C6_3, C7_3} sigma for 1-2: 0.01 1-3: 0.04
8.a Everything fixed:
 S1
8.b Aromatic/amide H refined with riding coordinates:
 C2(H2), C3(H3), C5(H5), C6(H6), C2(H2), C3(H3), C5(H5), C6(H6), C2(H2),
 C3(H3), C5(H5), C6(H6), C2(H2), C3(H3), C5(H5), C6(H6), C2(H2), C3(H3), C5(H5),
  C6(H6), C2(H2), C3(H3), C5(H5), C6(H6), C2(H2), C3(H3), C5(H5), C6(H6),
 C2(H2), C3(H3), C5(H5), C6(H6), C2(H2), C3(H3), C5(H5), C6(H6), C2(H2), C3(H3),
  C5(H5), C6(H6), C2(H2), C3(H3), C5(H5), C6(H6), C2(H2), C3(H3), C5(H5),
 C6(H6), C2(H2), C3(H3), C5(H5), C6(H6), C2(H2), C3(H3), C5(H5), C6(H6), C2(H2),
  C3(H3), C5(H5), C6(H6), C2(H2), C3(H3), C5(H5), C6(H6), C2(H2), C3(H3),
 C5(H5), C6(H6), C2(H2), C3(H3), C5(H5), C6(H6), C2(H2), C3(H3), C5(H5), C6(H6),
  C2(H2), C3(H3), C5(H5), C6(H6), C2(H2), C3(H3), C5(H5), C6(H6), C2(H2),
 C3(H3), C5(H5), C6(H6), C2(H2), C3(H3), C5(H5), C6(H6), C2(H2), C3(H3), C5(H5),
  C6(H6), C2(H2), C3(H3), C5(H5), C6(H6), C2(H2), C3(H3), C5(H5), C6(H6),
 C2(H2), C3(H3), C5(H5), C6(H6), C2(H2), C3(H3), C5(H5), C6(H6), C2(H2), C3(H3),
  C5(H5), C6(H6), C2(H2), C3(H3), C5(H5), C6(H6), C2(H2), C3(H3), C5(H5),
 C6(H6), C2(H2), C3(H3), C5(H5), C6(H6), C2(H2), C3(H3), C5(H5), C6(H6), C2(H2),
  C3(H3), C5(H5), C6(H6), C2(H2), C3(H3), C5(H5), C6(H6), C2(H2), C3(H3),
 C5(H5), C6(H6), C2(H2), C3(H3), C5(H5), C6(H6), C2(H2), C3(H3), C5(H5), C6(H6),
  C2(H2), C3(H3), C5(H5), C6(H6), C2(H2), C3(H3), C5(H5), C6(H6), C2(H2),
 C3(H3), C5(H5), C6(H6), C2(H2), C3(H3), C5(H5), C6(H6), C2(H2), C3(H3), C5(H5),
  C6(H6), C2(H2), C3(H3), C5(H5), C6(H6)
8.c Fitted hexagon refined as free rotating group:
 C1(C2,C3,C4,C5,C6)
8.d Idealised Me refined as rotating group:
 C7(H7A,H7B,H7C), C7(H7A,H7B,H7C), C7(H7A,H7B,H7C), C7(H7A,H7B,H7C), C7(H7A,
 H7B,H7C), C7(H7A,H7B,H7C), C7(H7A,H7B,H7C), C7(H7A,H7B,H7C), C7(H7A,H7B,H7C),
 C7(H7A,H7B,H7C), C7(H7A,H7B,H7C), C7(H7A,H7B,H7C), C7(H7A,H7B,H7C), C7(H7A,H7B,
 H7C), C7(H7A,H7B,H7C), C7(H7A,H7B,H7C), C7(H7A,H7B,H7C), C7(H7A,H7B,H7C),
 C7(H7A,H7B,H7C), C7(H7A,H7B,H7C), C7(H7A,H7B,H7C), C7(H7A,H7B,H7C), C7(H7A,H7B,
 H7C), C7(H7A,H7B,H7C), C7(H7A,H7B,H7C), C7(H7A,H7B,H7C), C7(H7A,H7B,H7C),
 C7(H7A,H7B,H7C), C7(H7A,H7B,H7C), C7(H7A,H7B,H7C), C7(H7A,H7B,H7C), C7(H7A,H7B,
 H7C), C7(H7A,H7B,H7C), C7(H7A,H7B,H7C), C7(H7A,H7B,H7C), C7(H7A,H7B,H7C),
 C7(H7A,H7B,H7C), C7(H7A,H7B,H7C), C7(H7A,H7B,H7C), C7(H7A,H7B,H7C), C7(H7A,H7B,
 H7C), C7(H7A,H7B,H7C), C7(H7A,H7B,H7C), C7(H7A,H7B,H7C)
;
_olex2_submission_special_instructions 'No special instructions were received'
_site XU

loop_
_space_group_symop_operation_xyz
'x, y, z'
'-x, -y, -z'

loop_
_atom_site_label
_atom_site_type_symbol
_atom_site_fract_x
_atom_site_fract_y
_atom_site_fract_z
_atom_site_U_iso_or_equiv
_atom_site_adp_type
_atom_site_occupancy
_atom_site_site_symmetry_order
_atom_site_calc_flag
_atom_site_refinement_flags_posn
_atom_site_refinement_flags_adp
_atom_site_refinement_flags_occupancy
_atom_site_disorder_assembly
_atom_site_disorder_group
Ni22 Ni 0.972600 0.303940 0.601670 0.1279(15) Uani 1 1 d . . . . .
Ni15 Ni 1.010930 0.198730 0.572730 0.1105(12) Uani 1 1 d . . . . .
Ni16 Ni 1.057780 0.111680 0.597540 0.1178(13) Uani 1 1 d . . . . .
Ni17 Ni 1.081570 0.090530 0.689810 0.1120(12) Uani 1 1 d . . . . .
Ni2 Ni 1.051190 0.143490 0.899580 0.224(3) Uani 1 1 d . U . . .
Ni3 Ni 1.034020 0.229740 0.918360 0.336(4) Uani 1 1 d . U . . .
Ni4 Ni 0.967560 0.328120 0.910060 0.340(4) Uani 1 1 d . U . . .
Ni18 Ni 0.446260 0.890970 0.599600 0.1128(13) Uani 1 1 d . . . . .
Ni19 Ni 0.492040 0.803480 0.578710 0.1049(12) Uani 1 1 d . . . . .
Ni20 Ni 0.532580 0.700220 0.604230 0.0990(11) Uani 1 1 d . . . . .
Ni21 Ni 0.560190 0.628790 0.669130 0.1098(13) Uani 1 1 d . . . . .
Ni12 Ni 0.577750 0.589080 0.768800 0.1224(13) Uani 1 1 d . . . . .
Ni13 Ni 0.580520 0.596110 0.867140 0.1413(15) Uani 1 1 d . . . . .
Ni1 Ni 0.435760 0.904170 0.797080 0.177(2) Uani 1 1 d . . . . .
Ni7 Ni 0.936290 0.410130 0.862290 0.321(5) Uani 1 1 d . . . . .
Ni8 Ni 0.425580 0.914380 0.691720 0.1506(19) Uani 1 1 d . . . . .
Ni9 Ni 0.947540 0.374530 0.666710 0.169(2) Uani 1 1 d . . . . .
Ni10 Ni 0.931470 0.415620 0.768620 0.212(3) Uani 1 1 d . . . . .
Ni11 Ni 1.080350 0.106120 0.796160 0.204(3) Uani 1 1 d . . . . .
Ni14 Ni 0.543220 0.675530 0.912220 0.186(2) Uani 1 1 d . . . . .
Ni5 Ni 0.493850 0.777080 0.918450 0.266(4) Uani 1 1 d . . . . .
Ni6 Ni 0.449080 0.870370 0.889600 0.221(3) Uani 1 1 d . . . . .
S1_3 S 0.567920 0.776750 0.604570 0.0989(19) Uani 1 1 d D U . . .
C1_3 C 0.623563 0.784192 0.564058 0.121(4) Uani 1 1 d DG U . . .
C2_3 C 0.672382 0.817029 0.573218 0.133(5) Uani 1 1 d DG U . . .
H2_3 H 0.675619 0.834958 0.600573 0.159 Uiso 1 1 calc R U . . .
C3_3 C 0.716466 0.823631 0.542354 0.140(5) Uani 1 1 d DG U . . .
H3_3 H 0.749831 0.846074 0.548614 0.168 Uiso 1 1 calc R U . . .
C4_3 C 0.711730 0.797398 0.502329 0.150(5) Uani 1 1 d DG U . . .
C5_3 C 0.662911 0.764562 0.493168 0.143(5) Uani 1 1 d DG U . . .
H5_3 H 0.659675 0.746632 0.465813 0.171 Uiso 1 1 calc R U . . .
C6_3 C 0.618828 0.757958 0.524033 0.135(5) Uani 1 1 d DG U . . .
H6_3 H 0.585462 0.735516 0.517772 0.162 Uiso 1 1 calc R U . . .
C7_3 C 0.760150 0.804790 0.468720 0.175(8) Uani 1 1 d D U . . .
H7A_3 H 0.746759 0.790410 0.439810 0.262 Uiso 1 1 calc R U . . .
H7B_3 H 0.791988 0.788808 0.479725 0.262 Uiso 1 1 calc R U . . .
H7C_3 H 0.772900 0.839915 0.464970 0.262 Uiso 1 1 calc R U . . .
S1_4 S 0.481600 0.953860 0.639670 0.124(2) Uani 1 1 d D U . . .
C1_4 C 0.449220 1.001210 0.613680 0.131(4) Uani 1 1 d D U . . .
C2_4 C 0.417840 1.029900 0.638420 0.140(4) Uani 1 1 d D U . . .
H2_4 H 0.413644 1.024166 0.669697 0.168 Uiso 1 1 calc R U . . .
C3_4 C 0.392380 1.066660 0.619090 0.145(5) Uani 1 1 d D U . . .
H3_4 H 0.370829 1.085880 0.636919 0.174 Uiso 1 1 calc R U . . .
C4_4 C 0.398190 1.075500 0.573980 0.144(5) Uani 1 1 d D U . . .
C5_4 C 0.429260 1.047460 0.548430 0.138(5) Uani 1 1 d D U . . .
H5_4 H 0.433478 1.053429 0.517190 0.166 Uiso 1 1 calc R U . . .
C6_4 C 0.454520 1.010310 0.568430 0.135(4) Uani 1 1 d D U . . .
H6_4 H 0.475793 0.990877 0.550581 0.162 Uiso 1 1 calc R U . . .
C7_4 C 0.370000 1.116360 0.552190 0.173(8) Uani 1 1 d D U . . .
H7A_4 H 0.395066 1.147614 0.555557 0.259 Uiso 1 1 calc R U . . .
H7B_4 H 0.333517 1.118543 0.566814 0.259 Uiso 1 1 calc R U . . .
H7C_4 H 0.363373 1.109077 0.520251 0.259 Uiso 1 1 calc R U . . .
S1_5 S 0.368920 0.900690 0.634860 0.121(2) Uani 1 1 d D U . . .
C1_5 C 0.318550 0.847180 0.641960 0.126(4) Uani 1 1 d D U . . .
C2_5 C 0.334760 0.802130 0.651490 0.127(5) Uani 1 1 d D U . . .
H2_5 H 0.374090 0.799130 0.654420 0.153 Uiso 1 1 calc R U . . .
C3_5 C 0.294440 0.761490 0.656790 0.138(5) Uani 1 1 d D U . . .
H3_5 H 0.306360 0.730770 0.663393 0.165 Uiso 1 1 calc R U . . .
C4_5 C 0.237440 0.764620 0.652700 0.149(5) Uani 1 1 d D U . . .
C5_5 C 0.220270 0.809030 0.643240 0.144(5) Uani 1 1 d D U . . .
H5_5 H 0.180877 0.811800 0.640338 0.173 Uiso 1 1 calc R U . . .
C6_5 C 0.261080 0.849790 0.637970 0.137(5) Uani 1 1 d D U . . .
H6_5 H 0.249047 0.880475 0.631403 0.165 Uiso 1 1 calc R U . . .
C7_5 C 0.193130 0.719100 0.658590 0.177(8) Uani 1 1 d D U . . .
H7A_5 H 0.156355 0.729116 0.666489 0.265 Uiso 1 1 calc R U . . .
H7B_5 H 0.205572 0.698652 0.682553 0.265 Uiso 1 1 calc R U . . .
H7C_5 H 0.189087 0.700380 0.630501 0.265 Uiso 1 1 calc R U . . .
S1_6 S 0.525730 0.880940 0.569270 0.121(2) Uani 1 1 d D U . . .
C1_6 C 0.587930 0.898550 0.602410 0.130(4) Uani 1 1 d D U . . .
C2_6 C 0.589230 0.884640 0.646650 0.137(5) Uani 1 1 d D U . . .
H2_6 H 0.556809 0.865591 0.659415 0.164 Uiso 1 1 calc R U . . .
C3_6 C 0.637080 0.898130 0.672410 0.141(5) Uani 1 1 d D U . . .
H3_6 H 0.637586 0.888511 0.702964 0.169 Uiso 1 1 calc R U . . .
C4_6 C 0.684180 0.925430 0.654270 0.145(5) Uani 1 1 d D U . . .
C5_6 C 0.683800 0.939820 0.610250 0.143(5) Uani 1 1 d D U . . .
H5_6 H 0.716419 0.958727 0.597629 0.171 Uiso 1 1 calc R U . . .
C6_6 C 0.634960 0.926330 0.584350 0.134(5) Uani 1 1 d D U . . .
H6_6 H 0.634133 0.936410 0.553939 0.161 Uiso 1 1 calc R U . . .
C7_6 C 0.737390 0.940250 0.683370 0.177(8) Uani 1 1 d D U . . .
H7A_6 H 0.751642 0.910764 0.694461 0.265 Uiso 1 1 calc R U . . .
H7B_6 H 0.727652 0.959938 0.708835 0.265 Uiso 1 1 calc R U . . .
H7C_6 H 0.766919 0.959530 0.665432 0.265 Uiso 1 1 calc R U . . .
S1_7 S 0.411330 0.828960 0.558090 0.111(2) Uani 1 1 d D U . . .
C1_7 C 0.415090 0.853850 0.503320 0.146(4) Uani 1 1 d D U . . .
C2_7 C 0.395540 0.897930 0.495720 0.159(5) Uani 1 1 d D U . . .
H2_7 H 0.380389 0.914232 0.519996 0.190 Uiso 1 1 calc R U . . .
C3_7 C 0.397420 0.918830 0.453990 0.172(5) Uani 1 1 d D U . . .
H3_7 H 0.383640 0.949251 0.449724 0.207 Uiso 1 1 calc R U . . .
C4_7 C 0.419080 0.896070 0.418370 0.177(5) Uani 1 1 d D U . . .
C5_7 C 0.438900 0.852100 0.425010 0.178(5) Uani 1 1 d D U . . .
H5_7 H 0.454057 0.835990 0.400615 0.213 Uiso 1 1 calc R U . . .
C6_7 C 0.436750 0.831150 0.467570 0.164(5) Uani 1 1 d D U . . .
H6_7 H 0.450471 0.800716 0.471915 0.197 Uiso 1 1 calc R U . . .
C7_7 C 0.421080 0.919480 0.371850 0.200(8) Uani 1 1 d D U . . .
H7A_7 H 0.387923 0.936710 0.367767 0.300 Uiso 1 1 calc R U . . .
H7B_7 H 0.420485 0.893927 0.348888 0.300 Uiso 1 1 calc R U . . .
H7C_7 H 0.456114 0.942801 0.369090 0.300 Uiso 1 1 calc R U . . .
S1_8 S 0.452350 0.730300 0.595990 0.111(2) Uani 1 1 d D U . . .
C1_8 C 0.411250 0.699540 0.551570 0.133(4) Uani 1 1 d D U . . .
C2_8 C 0.352800 0.696660 0.550090 0.148(5) Uani 1 1 d D U . . .
H2_8 H 0.333436 0.711331 0.573156 0.177 Uiso 1 1 calc R U . . .
C3_8 C 0.322280 0.672500 0.515160 0.162(5) Uani 1 1 d D U . . .
H3_8 H 0.281927 0.670651 0.514398 0.195 Uiso 1 1 calc R U . . .
C4_8 C 0.349360 0.651160 0.481590 0.165(5) Uani 1 1 d D U . . .
C5_8 C 0.407610 0.653610 0.482430 0.162(5) Uani 1 1 d D U . . .
H5_8 H 0.426795 0.638891 0.459288 0.194 Uiso 1 1 calc R U . . .
C6_8 C 0.437970 0.677940 0.517640 0.149(5) Uani 1 1 d D U . . .
H6_8 H 0.478320 0.679747 0.518359 0.179 Uiso 1 1 calc R U . . .
C7_8 C 0.314810 0.624430 0.442930 0.192(9) Uani 1 1 d D U . . .
H7A_8 H 0.335422 0.631221 0.414757 0.288 Uiso 1 1 calc R U . . .
H7B_8 H 0.277556 0.635917 0.440757 0.288 Uiso 1 1 calc R U . . .
H7C_8 H 0.309391 0.589085 0.448590 0.288 Uiso 1 1 calc R U . . .
S1_9 S 0.611010 0.667880 0.615250 0.115(2) Uani 1 1 d D U . . .
C1_9 C 0.670660 0.710090 0.633470 0.121(4) Uani 1 1 d D U . . .
C2_9 C 0.667440 0.742670 0.667950 0.129(5) Uani 1 1 d D U . . .
H2_9 H 0.632050 0.742801 0.682709 0.154 Uiso 1 1 calc R U . . .
C3_9 C 0.713820 0.775150 0.681830 0.137(5) Uani 1 1 d D U . . .
H3_9 H 0.710249 0.797162 0.705863 0.164 Uiso 1 1 calc R U . . .
C4_9 C 0.765080 0.775580 0.660850 0.136(5) Uani 1 1 d D U . . .
C5_9 C 0.769470 0.743550 0.626330 0.135(5) Uani 1 1 d D U . . .
H5_9 H 0.804904 0.743789 0.611550 0.161 Uiso 1 1 calc R U . . .
C6_9 C 0.722690 0.710800 0.612770 0.127(5) Uani 1 1 d D U . . .
H6_9 H 0.726460 0.688573 0.588950 0.152 Uiso 1 1 calc R U . . .
C7_9 C 0.817120 0.811430 0.675870 0.176(8) Uani 1 1 d D U . . .
H7A_9 H 0.837567 0.825508 0.649447 0.263 Uiso 1 1 calc R U . . .
H7B_9 H 0.842509 0.794011 0.693960 0.263 Uiso 1 1 calc R U . . .
H7C_9 H 0.804585 0.837712 0.693814 0.263 Uiso 1 1 calc R U . . .
S1_10 S 0.499940 0.619870 0.612470 0.121(2) Uani 1 1 d D U . . .
C1_10 C 0.425480 0.609110 0.622060 0.136(4) Uani 1 1 d D U . . .
C2_10 C 0.401170 0.630670 0.657360 0.142(5) Uani 1 1 d D U . . .
H2_10 H 0.424462 0.651890 0.677272 0.171 Uiso 1 1 calc R U . . .
C3_10 C 0.343250 0.621550 0.663850 0.143(5) Uani 1 1 d D U . . .
H3_10 H 0.326804 0.636560 0.688297 0.171 Uiso 1 1 calc R U . . .
C4_10 C 0.308940 0.591050 0.635460 0.148(5) Uani 1 1 d D U . . .
C5_10 C 0.332230 0.569250 0.599980 0.147(5) Uani 1 1 d D U . . .
H5_10 H 0.308697 0.548223 0.580068 0.176 Uiso 1 1 calc R U . . .
C6_10 C 0.390790 0.578460 0.593690 0.141(5) Uani 1 1 d D U . . .
H6_10 H 0.407253 0.563317 0.569331 0.170 Uiso 1 1 calc R U . . .
C7_10 C 0.244480 0.581250 0.643290 0.164(7) Uani 1 1 d D U . . .
H7A_10 H 0.227349 0.610460 0.635320 0.246 Uiso 1 1 calc R U . . .
H7B_10 H 0.237209 0.573432 0.674949 0.246 Uiso 1 1 calc R U . . .
H7C_10 H 0.227657 0.553591 0.624609 0.246 Uiso 1 1 calc R U . . .
S1_11 S 0.623480 0.642850 0.723840 0.114(2) Uani 1 1 d D U . . .
C1_11 C 0.688570 0.622320 0.708980 0.105(4) Uani 1 1 d D U . . .
C2_11 C 0.739820 0.646150 0.725150 0.115(4) Uani 1 1 d D U . . .
H2_11 H 0.739819 0.673681 0.744363 0.138 Uiso 1 1 calc R U . . .
C3_11 C 0.790910 0.631030 0.714140 0.119(4) Uani 1 1 d D U . . .
H3_11 H 0.825588 0.648139 0.725701 0.143 Uiso 1 1 calc R U . . .
C4_11 C 0.791930 0.591340 0.686530 0.117(4) Uani 1 1 d D U . . .
C5_11 C 0.741610 0.567140 0.670110 0.114(4) Uani 1 1 d D U . . .
H5_11 H 0.741928 0.539583 0.650980 0.136 Uiso 1 1 calc R U . . .
C6_11 C 0.689980 0.582560 0.681200 0.110(4) Uani 1 1 d D U . . .
H6_11 H 0.655367 0.565488 0.669490 0.133 Uiso 1 1 calc R U . . .
C7_11 C 0.848760 0.574490 0.674330 0.137(7) Uani 1 1 d D U . . .
H7A_11 H 0.848350 0.565620 0.642479 0.206 Uiso 1 1 calc R U . . .
H7B_11 H 0.854391 0.545946 0.692489 0.206 Uiso 1 1 calc R U . . .
H7C_11 H 0.879938 0.601112 0.680208 0.206 Uiso 1 1 calc R U . . .
S1_12 S 0.506330 0.592230 0.723610 0.141(3) Uani 1 1 d D U . . .
C1_12 C 0.482280 0.529760 0.710920 0.150(4) Uani 1 1 d D U . . .
C2_12 C 0.520280 0.496550 0.706660 0.152(5) Uani 1 1 d D U . . .
H2_12 H 0.559916 0.507237 0.710589 0.182 Uiso 1 1 calc R U . . .
C3_12 C 0.501740 0.448120 0.696800 0.155(5) Uani 1 1 d D U . . .
H3_12 H 0.528575 0.425735 0.693926 0.186 Uiso 1 1 calc R U . . .
C4_12 C 0.444770 0.432090 0.691120 0.153(5) Uani 1 1 d D U . . .
C5_12 C 0.406030 0.464310 0.695260 0.158(5) Uani 1 1 d D U . . .
H5_12 H 0.366427 0.453250 0.691659 0.190 Uiso 1 1 calc R U . . .
C6_12 C 0.425010 0.513330 0.704770 0.155(5) Uani 1 1 d D U . . .
H6_12 H 0.398173 0.535786 0.707059 0.186 Uiso 1 1 calc R U . . .
C7_12 C 0.424130 0.378040 0.680220 0.163(8) Uani 1 1 d D U . . .
H7A_12 H 0.393296 0.375828 0.657897 0.244 Uiso 1 1 calc R U . . .
H7B_12 H 0.410062 0.360968 0.707588 0.244 Uiso 1 1 calc R U . . .
H7C_12 H 0.455856 0.362818 0.668216 0.244 Uiso 1 1 calc R U . . .
S1_13 S 0.648730 0.590510 0.818580 0.119(2) Uani 1 1 d D U . . .
C1_13 C 0.665190 0.530240 0.825930 0.151(4) Uani 1 1 d D U . . .
C2_13 C 0.683440 0.503910 0.791100 0.160(5) Uani 1 1 d D U . . .
H2_13 H 0.687443 0.518123 0.762105 0.191 Uiso 1 1 calc R U . . .
C3_13 C 0.696050 0.457040 0.797670 0.165(5) Uani 1 1 d D U . . .
H3_13 H 0.708681 0.439351 0.773198 0.198 Uiso 1 1 calc R U . . .
C4_13 C 0.690490 0.435790 0.839260 0.175(5) Uani 1 1 d D U . . .
C5_13 C 0.672290 0.461430 0.874500 0.179(5) Uani 1 1 d D U . . .
H5_13 H 0.668239 0.447052 0.903426 0.215 Uiso 1 1 calc R U . . .
C6_13 C 0.659820 0.508600 0.867570 0.174(5) Uani 1 1 d D U . . .
H6_13 H 0.647318 0.526329 0.892068 0.209 Uiso 1 1 calc R U . . .
C7_13 C 0.704510 0.383770 0.846330 0.197(8) Uani 1 1 d D U . . .
H7A_13 H 0.672379 0.360010 0.835930 0.296 Uiso 1 1 calc R U . . .
H7B_13 H 0.711439 0.378589 0.878286 0.296 Uiso 1 1 calc R U . . .
H7C_13 H 0.738684 0.379419 0.829299 0.296 Uiso 1 1 calc R U . . .
S1_14 S 0.529850 0.540440 0.822960 0.181(3) Uani 1 1 d D U . . .
C1_14 C 0.457890 0.551270 0.817260 0.212(5) Uani 1 1 d D U . . .
C2_14 C 0.415030 0.512320 0.813300 0.229(6) Uani 1 1 d D U . . .
H2_14 H 0.423964 0.479786 0.813713 0.275 Uiso 1 1 calc R U . . .
C3_14 C 0.359230 0.520330 0.808740 0.237(7) Uani 1 1 d D U . . .
H3_14 H 0.329934 0.493168 0.805933 0.285 Uiso 1 1 calc R U . . .
C4_14 C 0.345310 0.566920 0.808190 0.241(7) Uani 1 1 d D U . . .
C5_14 C 0.387230 0.606580 0.812110 0.234(7) Uani 1 1 d D U . . .
H5_14 H 0.378099 0.639052 0.811643 0.281 Uiso 1 1 calc R U . . .
C6_14 C 0.443270 0.597860 0.816770 0.225(6) Uani 1 1 d D U . . .
H6_14 H 0.472572 0.624998 0.819726 0.270 Uiso 1 1 calc R U . . .
C7_14 C 0.282800 0.574910 0.803240 0.266(10) Uani 1 1 d D U . . .
H7A_14 H 0.258709 0.550517 0.821112 0.399 Uiso 1 1 calc R U . . .
H7B_14 H 0.271276 0.571462 0.771637 0.399 Uiso 1 1 calc R U . . .
H7C_14 H 0.278455 0.607859 0.813806 0.399 Uiso 1 1 calc R U . . .
S1_15 S 0.495230 0.919790 0.741510 0.147(3) Uani 1 1 d D U . . .
C1_15 C 0.524080 0.982430 0.746700 0.145(4) Uani 1 1 d D U . . .
C2_15 C 0.580990 0.997380 0.738310 0.148(5) Uani 1 1 d D U . . .
H2_15 H 0.604594 0.973814 0.729771 0.178 Uiso 1 1 calc R U . . .
C3_15 C 0.604190 1.045780 0.742080 0.153(5) Uani 1 1 d D U . . .
H3_15 H 0.643473 1.055470 0.736034 0.183 Uiso 1 1 calc R U . . .
C4_15 C 0.570520 1.080140 0.754600 0.156(5) Uani 1 1 d D U . . .
C5_15 C 0.513770 1.066060 0.762940 0.153(5) Uani 1 1 d D U . . .
H5_15 H 0.490321 1.089780 0.771387 0.183 Uiso 1 1 calc R U . . .
C6_15 C 0.490610 1.017180 0.759040 0.143(5) Uani 1 1 d D U . . .
H6_15 H 0.451276 1.007559 0.764935 0.171 Uiso 1 1 calc R U . . .
C7_15 C 0.596390 1.134010 0.758820 0.187(8) Uani 1 1 d D U . . .
H7A_15 H 0.633301 1.139200 0.743650 0.281 Uiso 1 1 calc R U . . .
H7B_15 H 0.601793 1.142723 0.790590 0.281 Uiso 1 1 calc R U . . .
H7C_15 H 0.570650 1.154619 0.744925 0.281 Uiso 1 1 calc R U . . .
S1_16 S 0.380810 0.869070 0.745290 0.150(3) Uani 1 1 d D U . . .
C1_16 C 0.309500 0.881720 0.748810 0.161(4) Uani 1 1 d D U . . .
C2_16 C 0.292750 0.923120 0.730070 0.167(5) Uani 1 1 d D U . . .
H2_16 H 0.319884 0.945726 0.714785 0.200 Uiso 1 1 calc R U . . .
C3_16 C 0.237090 0.932160 0.733220 0.172(5) Uani 1 1 d D U . . .
H3_16 H 0.226143 0.960837 0.720100 0.207 Uiso 1 1 calc R U . . .
C4_16 C 0.197530 0.899880 0.755230 0.178(5) Uani 1 1 d D U . . .
C5_16 C 0.213210 0.858350 0.774140 0.177(5) Uani 1 1 d D U . . .
H5_16 H 0.185934 0.835843 0.789393 0.213 Uiso 1 1 calc R U . . .
C6_16 C 0.269290 0.849600 0.770740 0.173(5) Uani 1 1 d D U . . .
H6_16 H 0.280158 0.820867 0.783808 0.207 Uiso 1 1 calc R U . . .
C7_16 C 0.135670 0.909950 0.758700 0.194(8) Uani 1 1 d D U . . .
H7A_16 H 0.121991 0.918509 0.729054 0.291 Uiso 1 1 calc R U . . .
H7B_16 H 0.133768 0.937189 0.779549 0.291 Uiso 1 1 calc R U . . .
H7C_16 H 0.111706 0.880590 0.769716 0.291 Uiso 1 1 calc R U . . .
S1_17 S 0.529100 0.854010 0.926830 0.178(3) Uani 1 1 d D U . . .
C1_17 C 0.516840 0.873040 0.982410 0.205(5) Uani 1 1 d D U . . .
C2_17 C 0.497270 0.916760 0.990960 0.214(6) Uani 1 1 d D U . . .
H2_17 H 0.490057 0.937405 0.966728 0.256 Uiso 1 1 calc R U . . .
C3_17 C 0.487990 0.930980 1.034370 0.223(6) Uani 1 1 d D U . . .
H3_17 H 0.474483 0.961292 1.039861 0.267 Uiso 1 1 calc R U . . .
C4_17 C 0.498210 0.901490 1.069550 0.232(6) Uani 1 1 d D U . . .
C5_17 C 0.517880 0.857570 1.061860 0.232(6) Uani 1 1 d D U . . .
H5_17 H 0.525174 0.837113 1.086212 0.278 Uiso 1 1 calc R U . . .
C6_17 C 0.526930 0.843540 1.018030 0.223(6) Uani 1 1 d D U . . .
H6_17 H 0.540272 0.813163 1.012511 0.267 Uiso 1 1 calc R U . . .
C7_17 C 0.487930 0.917200 1.117770 0.253(9) Uani 1 1 d D U . . .
H7A_17 H 0.490691 0.952972 1.119246 0.379 Uiso 1 1 calc R U . . .
H7B_17 H 0.516685 0.906244 1.137692 0.379 Uiso 1 1 calc R U . . .
H7C_17 H 0.449837 0.902434 1.127219 0.379 Uiso 1 1 calc R U . . .
S1_18 S 0.374700 0.886390 0.851890 0.253(5) Uani 1 1 d D U . . .
C1_18 C 0.359920 0.943830 0.872450 0.277(6) Uani 1 1 d D U . . .
C2_18 C 0.329880 0.972740 0.846630 0.292(7) Uani 1 1 d D U . . .
H2_18 H 0.316952 0.961763 0.817627 0.351 Uiso 1 1 calc R U . . .
C3_18 C 0.318160 1.017470 0.862110 0.298(7) Uani 1 1 d D U . . .
H3_18 H 0.297436 1.036939 0.843668 0.357 Uiso 1 1 calc R U . . .
C4_18 C 0.336210 1.033980 0.903890 0.296(7) Uani 1 1 d D U . . .
C5_18 C 0.366190 1.005810 0.930230 0.292(7) Uani 1 1 d D U . . .
H5_18 H 0.378876 1.016890 0.959261 0.350 Uiso 1 1 calc R U . . .
C6_18 C 0.378000 0.960870 0.914290 0.288(7) Uani 1 1 d D U . . .
H6_18 H 0.398980 0.941543 0.932667 0.346 Uiso 1 1 calc R U . . .
C7_18 C 0.322920 1.083610 0.920940 0.300(11) Uani 1 1 d D U . . .
H7A_18 H 0.353136 1.109507 0.911582 0.449 Uiso 1 1 calc R U . . .
H7B_18 H 0.320802 1.083051 0.953743 0.449 Uiso 1 1 calc R U . . .
H7C_18 H 0.286326 1.090003 0.908396 0.449 Uiso 1 1 calc R U . . .
S1_19 S 0.490940 0.926810 0.855670 0.216(4) Uani 1 1 d D U . . .
C1_19 C 0.563450 0.922820 0.843360 0.228(6) Uani 1 1 d D U . . .
C2_19 C 0.605030 0.962200 0.850470 0.233(6) Uani 1 1 d D U . . .
H2_19 H 0.594561 0.991759 0.862104 0.279 Uiso 1 1 calc R U . . .
C3_19 C 0.661430 0.959910 0.841170 0.239(7) Uani 1 1 d D U . . .
H3_19 H 0.689325 0.987659 0.846407 0.287 Uiso 1 1 calc R U . . .
C4_19 C 0.677360 0.917530 0.824330 0.240(7) Uani 1 1 d D U . . .
C5_19 C 0.636740 0.877590 0.816900 0.236(7) Uani 1 1 d D U . . .
H5_19 H 0.647436 0.848099 0.805304 0.283 Uiso 1 1 calc R U . . .
C6_19 C 0.579810 0.880460 0.826420 0.234(6) Uani 1 1 d D U . . .
H6_19 H 0.551843 0.852771 0.821146 0.280 Uiso 1 1 calc R U . . .
C7_19 C 0.740020 0.914780 0.813970 0.251(10) Uani 1 1 d D U . . .
H7A_19 H 0.743889 0.907230 0.782109 0.376 Uiso 1 1 calc R U . . .
H7B_19 H 0.753350 0.889023 0.832172 0.376 Uiso 1 1 calc R U . . .
H7C_19 H 0.762950 0.946326 0.820994 0.376 Uiso 1 1 calc R U . . .
S1_21 S 0.514450 0.596400 0.916630 0.195(4) Uani 1 1 d D U . . .
C1_21 C 0.542900 0.569460 0.964240 0.230(5) Uani 1 1 d D U . . .
C2_21 C 0.562300 0.524820 0.960880 0.244(6) Uani 1 1 d D U . . .
H2_21 H 0.560413 0.508423 0.932746 0.293 Uiso 1 1 calc R U . . .
C3_21 C 0.584360 0.503520 0.997490 0.254(7) Uani 1 1 d D U . . .
H3_21 H 0.597404 0.472629 0.994472 0.305 Uiso 1 1 calc R U . . .
C4_21 C 0.587600 0.526660 1.038280 0.255(7) Uani 1 1 d D U . . .
C5_21 C 0.568490 0.571180 1.042560 0.253(7) Uani 1 1 d D U . . .
H5_21 H 0.570534 0.587419 1.070774 0.303 Uiso 1 1 calc R U . . .
C6_21 C 0.546140 0.592370 1.005410 0.241(6) Uani 1 1 d D U . . .
H6_21 H 0.532880 0.623167 1.008471 0.289 Uiso 1 1 calc R U . . .
C7_21 C 0.612260 0.503030 1.079020 0.276(10) Uani 1 1 d D U . . .
H7A_21 H 0.631997 0.476003 1.069066 0.414 Uiso 1 1 calc R U . . .
H7B_21 H 0.581289 0.490423 1.099293 0.414 Uiso 1 1 calc R U . . .
H7C_21 H 0.639289 0.527529 1.094795 0.414 Uiso 1 1 calc R U . . .
S1_22 S 0.459950 0.701980 0.901470 0.218(4) Uani 1 1 d D U . . .
C1_22 C 0.405750 0.669320 0.935070 0.253(6) Uani 1 1 d D U . . .
C2_22 C 0.407260 0.671990 0.981290 0.269(7) Uani 1 1 d D U . . .
H2_22 H 0.438085 0.691785 0.995866 0.323 Uiso 1 1 calc R U . . .
C3_22 C 0.364540 0.646260 1.006700 0.280(7) Uani 1 1 d D U . . .
H3_22 H 0.366211 0.648573 1.038482 0.336 Uiso 1 1 calc R U . . .
C4_22 C 0.319790 0.617430 0.986220 0.281(7) Uani 1 1 d D U . . .
C5_22 C 0.317260 0.614110 0.940260 0.278(7) Uani 1 1 d D U . . .
H5_22 H 0.286413 0.594195 0.925825 0.334 Uiso 1 1 calc R U . . .
C6_22 C 0.360440 0.640280 0.915130 0.265(7) Uani 1 1 d D U . . .
H6_22 H 0.358604 0.638047 0.883348 0.318 Uiso 1 1 calc R U . . .
C7_22 C 0.272500 0.588900 1.014390 0.287(11) Uani 1 1 d D U . . .
H7A_22 H 0.235387 0.596874 1.004386 0.430 Uiso 1 1 calc R U . . .
H7B_22 H 0.278524 0.597911 1.046045 0.430 Uiso 1 1 calc R U . . .
H7C_22 H 0.273349 0.553671 1.010752 0.430 Uiso 1 1 calc R U . . .
S1_23 S 0.574320 0.753220 0.904200 0.189(3) Uani 1 1 d D U . . .
C1_23 C 0.631860 0.785250 0.934680 0.210(5) Uani 1 1 d D U . . .
C2_23 C 0.672990 0.816960 0.913330 0.212(6) Uani 1 1 d D U . . .
H2_23 H 0.670597 0.821777 0.881879 0.255 Uiso 1 1 calc R U . . .
C3_23 C 0.717550 0.841650 0.937630 0.220(6) Uani 1 1 d D U . . .
H3_23 H 0.746058 0.863607 0.923042 0.264 Uiso 1 1 calc R U . . .
C4_23 C 0.720740 0.834460 0.983180 0.229(6) Uani 1 1 d D U . . .
C5_23 C 0.680030 0.802950 1.004900 0.225(6) Uani 1 1 d D U . . .
H5_23 H 0.682432 0.798207 1.036361 0.270 Uiso 1 1 calc R U . . .
C6_23 C 0.635280 0.778140 0.980040 0.220(6) Uani 1 1 d D U . . .
H6_23 H 0.606810 0.756072 0.994548 0.264 Uiso 1 1 calc R U . . .
C7_23 C 0.770580 0.862000 1.009910 0.263(10) Uani 1 1 d D U . . .
H7A_23 H 0.777980 0.895998 0.999562 0.394 Uiso 1 1 calc R U . . .
H7B_23 H 0.804673 0.846157 1.005462 0.394 Uiso 1 1 calc R U . . .
H7C_23 H 0.761031 0.861497 1.041839 0.394 Uiso 1 1 calc R U . . .
S1_24 S 1.025520 0.047740 0.642910 0.116(2) Uani 1 1 d D U . . .
C1_24 C 1.055330 -0.000700 0.616850 0.127(4) Uani 1 1 d D U . . .
C2_24 C 1.086680 -0.030030 0.641210 0.140(5) Uani 1 1 d D U . . .
H2_24 H 1.092501 -0.024330 0.672439 0.168 Uiso 1 1 calc R U . . .
C3_24 C 1.109670 -0.067500 0.620830 0.142(5) Uani 1 1 d D U . . .
H3_24 H 1.131196 -0.087321 0.638212 0.170 Uiso 1 1 calc R U . . .
C4_24 C 1.102020 -0.076690 0.575870 0.136(5) Uani 1 1 d D U . . .
C5_24 C 1.070990 -0.047950 0.550830 0.137(5) Uani 1 1 d D U . . .
H5_24 H 1.065315 -0.053789 0.519607 0.164 Uiso 1 1 calc R U . . .
C6_24 C 1.047990 -0.010210 0.571740 0.131(4) Uani 1 1 d D U . . .
H6_24 H 1.026525 0.009647 0.554343 0.157 Uiso 1 1 calc R U . . .
C7_24 C 1.127860 -0.118590 0.553750 0.152(7) Uani 1 1 d D U . . .
H7A_24 H 1.097668 -0.140808 0.538661 0.227 Uiso 1 1 calc R U . . .
H7B_24 H 1.146132 -0.136627 0.576703 0.227 Uiso 1 1 calc R U . . .
H7C_24 H 1.156318 -0.105152 0.531729 0.227 Uiso 1 1 calc R U . . .
S1_25 S 1.140280 0.102240 0.631660 0.114(2) Uani 1 1 d D U . . .
C1_25 C 1.187480 0.158160 0.636840 0.117(4) Uani 1 1 d D U . . .
C2_25 C 1.169520 0.203050 0.641580 0.116(4) Uani 1 1 d D U . . .
H2_25 H 1.129760 0.204820 0.642171 0.140 Uiso 1 1 calc R U . . .
C3_25 C 1.207350 0.245740 0.645520 0.126(5) Uani 1 1 d D U . . .
H3_25 H 1.193573 0.276297 0.648763 0.151 Uiso 1 1 calc R U . . .
C4_25 C 1.264800 0.243910 0.644740 0.139(5) Uani 1 1 d D U . . .
C5_25 C 1.284090 0.199550 0.640060 0.138(5) Uani 1 1 d D U . . .
H5_25 H 1.323895 0.197981 0.639488 0.166 Uiso 1 1 calc R U . . .
C6_25 C 1.245500 0.156960 0.636160 0.129(4) Uani 1 1 d D U . . .
H6_25 H 1.259289 0.126403 0.632962 0.155 Uiso 1 1 calc R U . . .
C7_25 C 1.307310 0.290990 0.649040 0.158(8) Uani 1 1 d D U . . .
H7A_25 H 1.346291 0.282904 0.648290 0.237 Uiso 1 1 calc R U . . .
H7B_25 H 1.301216 0.307270 0.677489 0.237 Uiso 1 1 calc R U . . .
H7C_25 H 1.301621 0.312919 0.624092 0.237 Uiso 1 1 calc R U . . .
S1_26 S 1.089730 0.172750 0.552350 0.111(2) Uani 1 1 d D U . . .
C1_26 C 1.083750 0.146260 0.497800 0.119(4) Uani 1 1 d D U . . .
C2_26 C 1.066830 0.173060 0.462290 0.126(4) Uani 1 1 d D U . . .
H2_26 H 1.058532 0.205370 0.467221 0.151 Uiso 1 1 calc R U . . .
C3_26 C 1.061930 0.153290 0.419910 0.133(5) Uani 1 1 d D U . . .
H3_26 H 1.050212 0.172076 0.395768 0.159 Uiso 1 1 calc R U . . .
C4_26 C 1.073760 0.106720 0.412020 0.140(5) Uani 1 1 d D U . . .
C5_26 C 1.090600 0.079480 0.446800 0.137(5) Uani 1 1 d D U . . .
H5_26 H 1.098900 0.047201 0.441696 0.164 Uiso 1 1 calc R U . . .
C6_26 C 1.095370 0.099710 0.489630 0.126(4) Uani 1 1 d D U . . .
H6_26 H 1.106941 0.080861 0.513783 0.151 Uiso 1 1 calc R U . . .
C7_26 C 1.068040 0.085250 0.364480 0.166(8) Uani 1 1 d D U . . .
H7A_26 H 1.080189 0.111119 0.342703 0.249 Uiso 1 1 calc R U . . .
H7B_26 H 1.028177 0.071668 0.358616 0.249 Uiso 1 1 calc R U . . .
H7C_26 H 1.092097 0.059238 0.361730 0.249 Uiso 1 1 calc R U . . .
S1_27 S 1.017370 0.088490 0.743150 0.125(2) Uani 1 1 d D U . . .
C1_27 C 0.983110 0.027260 0.750000 0.128(4) Uani 1 1 d D U . . .
C2_27 C 1.013270 -0.009180 0.764230 0.130(5) Uani 1 1 d D U . . .
H2_27 H 1.052915 -0.001574 0.770490 0.156 Uiso 1 1 calc R U . . .
C3_27 C 0.986620 -0.056520 0.769490 0.133(5) Uani 1 1 d D U . . .
H3_27 H 1.008091 -0.081196 0.779302 0.160 Uiso 1 1 calc R U . . .
C4_27 C 0.929600 -0.068370 0.760740 0.137(5) Uani 1 1 d D U . . .
C5_27 C 0.898630 -0.032640 0.746500 0.146(5) Uani 1 1 d D U . . .
H5_27 H 0.858984 -0.040359 0.740294 0.175 Uiso 1 1 calc R U . . .
C6_27 C 0.925990 0.014760 0.741320 0.139(5) Uani 1 1 d D U . . .
H6_27 H 0.904510 0.039402 0.731440 0.167 Uiso 1 1 calc R U . . .
C7_27 C 0.900480 -0.121120 0.766710 0.163(8) Uani 1 1 d D U . . .
H7A_27 H 0.894988 -0.137144 0.737330 0.244 Uiso 1 1 calc R U . . .
H7B_27 H 0.863371 -0.120921 0.780981 0.244 Uiso 1 1 calc R U . . .
H7C_27 H 0.924442 -0.139059 0.785641 0.244 Uiso 1 1 calc R U . . .
S1_28 S 1.131290 0.138660 0.739300 0.139(3) Uani 1 1 d D U . . .
C1_28 C 1.203000 0.127210 0.744100 0.155(4) Uani 1 1 d D U . . .
C2_28 C 1.245500 0.164620 0.755760 0.171(5) Uani 1 1 d D U . . .
H2_28 H 1.235880 0.196422 0.761176 0.205 Uiso 1 1 calc R U . . .
C3_28 C 1.301420 0.157040 0.759740 0.177(5) Uani 1 1 d D U . . .
H3_28 H 1.329921 0.183460 0.767757 0.212 Uiso 1 1 calc R U . . .
C4_28 C 1.316150 0.111360 0.752150 0.173(5) Uani 1 1 d D U . . .
C5_28 C 1.274870 0.073440 0.740440 0.168(5) Uani 1 1 d D U . . .
H5_28 H 1.284819 0.041750 0.735017 0.201 Uiso 1 1 calc R U . . .
C6_28 C 1.218280 0.081490 0.736510 0.158(5) Uani 1 1 d D U . . .
H6_28 H 1.189796 0.055063 0.728477 0.189 Uiso 1 1 calc R U . . .
C7_28 C 1.378510 0.103090 0.756640 0.180(8) Uani 1 1 d D U . . .
H7A_28 H 1.383928 0.072754 0.741082 0.271 Uiso 1 1 calc R U . . .
H7B_28 H 1.388360 0.100496 0.788436 0.271 Uiso 1 1 calc R U . . .
H7C_28 H 1.403170 0.130724 0.743277 0.271 Uiso 1 1 calc R U . . .
S1_29 S 0.975440 0.119610 0.566790 0.1009(19) Uani 1 1 d D U . . .
C1_29 C 0.918210 0.104150 0.604700 0.113(4) Uani 1 1 d D U . . .
C2_29 C 0.868260 0.076700 0.590080 0.124(4) Uani 1 1 d D U . . .
H2_29 H 0.864443 0.066041 0.559758 0.149 Uiso 1 1 calc R U . . .
C3_29 C 0.823920 0.064750 0.619460 0.132(5) Uani 1 1 d D U . . .
H3_29 H 0.789591 0.045793 0.609310 0.158 Uiso 1 1 calc R U . . .
C4_29 C 0.829020 0.080070 0.663350 0.122(4) Uani 1 1 d D U . . .
C5_29 C 0.878260 0.107320 0.678490 0.115(4) Uani 1 1 d D U . . .
H5_29 H 0.881849 0.118121 0.708779 0.138 Uiso 1 1 calc R U . . .
C6_29 C 0.922680 0.118810 0.648800 0.109(4) Uani 1 1 d D U . . .
H6_29 H 0.957182 0.137320 0.659166 0.131 Uiso 1 1 calc R U . . .
C7_29 C 0.779210 0.066260 0.695580 0.155(7) Uani 1 1 d D U . . .
H7A_29 H 0.745990 0.080710 0.685080 0.232 Uiso 1 1 calc R U . . .
H7B_29 H 0.790194 0.078719 0.725656 0.232 Uiso 1 1 calc R U . . .
H7C_29 H 0.769623 0.030528 0.696596 0.232 Uiso 1 1 calc R U . . .
S1_30 S 0.936650 0.225840 0.600670 0.112(2) Uani 1 1 d D U . . .
C1_30 C 0.876710 0.215870 0.563390 0.108(4) Uani 1 1 d D U . . .
C2_30 C 0.828750 0.184880 0.575710 0.108(4) Uani 1 1 d D U . . .
H2_30 H 0.828407 0.169233 0.604077 0.129 Uiso 1 1 calc R U . . .
C3_30 C 0.781190 0.175650 0.548510 0.111(4) Uani 1 1 d D U . . .
H3_30 H 0.748761 0.153978 0.558009 0.133 Uiso 1 1 calc R U . . .
C4_30 C 0.781250 0.198140 0.507550 0.120(4) Uani 1 1 d D U . . .
C5_30 C 0.828360 0.229210 0.494210 0.116(4) Uani 1 1 d D U . . .
H5_30 H 0.828511 0.244786 0.465818 0.139 Uiso 1 1 calc R U . . .
C6_30 C 0.875990 0.237980 0.522200 0.115(4) Uani 1 1 d D U . . .
H6_30 H 0.908476 0.259571 0.512681 0.138 Uiso 1 1 calc R U . . .
C7_30 C 0.728620 0.188340 0.476970 0.139(7) Uani 1 1 d D U . . .
H7A_30 H 0.726842 0.216712 0.457531 0.208 Uiso 1 1 calc R U . . .
H7B_30 H 0.694190 0.182732 0.495335 0.208 Uiso 1 1 calc R U . . .
H7C_30 H 0.731155 0.159306 0.458480 0.208 Uiso 1 1 calc R U . . .
S1_31 S 1.051930 0.271480 0.593620 0.125(2) Uani 1 1 d D U . . .
C1_31 C 1.085700 0.298840 0.545340 0.133(4) Uani 1 1 d D U . . .
C2_31 C 1.054620 0.318820 0.512680 0.153(5) Uani 1 1 d D U . . .
H2_31 H 1.014641 0.317914 0.516124 0.183 Uiso 1 1 calc R U . . .
C3_31 C 1.080880 0.340100 0.475080 0.157(5) Uani 1 1 d D U . . .
H3_31 H 1.058923 0.353675 0.452798 0.189 Uiso 1 1 calc R U . . .
C4_31 C 1.138530 0.341760 0.469700 0.155(5) Uani 1 1 d D U . . .
C5_31 C 1.170050 0.321980 0.501780 0.150(5) Uani 1 1 d D U . . .
H5_31 H 1.210006 0.322936 0.498138 0.180 Uiso 1 1 calc R U . . .
C6_31 C 1.143550 0.300540 0.539610 0.143(5) Uani 1 1 d D U . . .
H6_31 H 1.165579 0.286887 0.561794 0.171 Uiso 1 1 calc R U . . .
C7_31 C 1.167440 0.365510 0.427820 0.169(7) Uani 1 1 d D U . . .
H7A_31 H 1.176191 0.339906 0.407198 0.253 Uiso 1 1 calc R U . . .
H7B_31 H 1.202829 0.386311 0.436532 0.253 Uiso 1 1 calc R U . . .
H7C_31 H 1.141790 0.385502 0.412945 0.253 Uiso 1 1 calc R U . . .
S1_32 S 1.120740 0.135870 0.866790 0.209(3) Uani 1 1 d D U . . .
C1_32 C 1.145670 0.078690 0.875940 0.252(5) Uani 1 1 d D U . . .
C2_32 C 1.155630 0.047080 0.842110 0.271(6) Uani 1 1 d D U . . .
H2_32 H 1.149049 0.055684 0.811881 0.325 Uiso 1 1 calc R U . . .
C3_32 C 1.174980 0.003120 0.851090 0.281(7) Uani 1 1 d D U . . .
H3_32 H 1.181500 -0.017999 0.827035 0.337 Uiso 1 1 calc R U . . .
C4_32 C 1.184900 -0.010410 0.894360 0.280(7) Uani 1 1 d D U . . .
C5_32 C 1.175560 0.020260 0.928960 0.272(7) Uani 1 1 d D U . . .
H5_32 H 1.182382 0.011721 0.959167 0.326 Uiso 1 1 calc R U . . .
C6_32 C 1.155950 0.063960 0.918780 0.262(6) Uani 1 1 d D U . . .
H6_32 H 1.149217 0.084976 0.942858 0.314 Uiso 1 1 calc R U . . .
C7_32 C 1.206390 -0.059240 0.904060 0.298(10) Uani 1 1 d D U . . .
H7A_32 H 1.195578 -0.082060 0.879217 0.447 Uiso 1 1 calc R U . . .
H7B_32 H 1.189335 -0.073104 0.931875 0.447 Uiso 1 1 calc R U . . .
H7C_32 H 1.248007 -0.053797 0.907294 0.447 Uiso 1 1 calc R U . . .
S1_33 S 1.019380 0.076750 0.850960 0.204(4) Uani 1 1 d D U . . .
C1_33 C 0.948220 0.087240 0.840700 0.208(5) Uani 1 1 d D U . . .
C2_33 C 0.902930 0.050870 0.846520 0.211(6) Uani 1 1 d D U . . .
H2_33 H 0.909565 0.019357 0.856266 0.253 Uiso 1 1 calc R U . . .
C3_33 C 0.847820 0.059770 0.838310 0.218(6) Uani 1 1 d D U . . .
H3_33 H 0.816828 0.034355 0.842442 0.262 Uiso 1 1 calc R U . . .
C4_33 C 0.837610 0.105050 0.824240 0.220(6) Uani 1 1 d D U . . .
C5_33 C 0.882400 0.141920 0.818290 0.212(6) Uani 1 1 d D U . . .
H5_33 H 0.875626 0.173418 0.808607 0.255 Uiso 1 1 calc R U . . .
C6_33 C 0.937550 0.132610 0.826580 0.206(6) Uani 1 1 d D U . . .
H6_33 H 0.968549 0.158015 0.822438 0.248 Uiso 1 1 calc R U . . .
C7_33 C 0.776420 0.114900 0.815260 0.239(9) Uani 1 1 d D U . . .
H7A_33 H 0.758754 0.092169 0.792220 0.358 Uiso 1 1 calc R U . . .
H7B_33 H 0.777025 0.148662 0.804852 0.358 Uiso 1 1 calc R U . . .
H7C_33 H 0.754366 0.110166 0.842968 0.358 Uiso 1 1 calc R U . . .
S1_34 S 1.005040 0.379960 0.610040 0.138(3) Uani 1 1 d D U . . .
C1_34 C 1.078380 0.393080 0.625510 0.145(4) Uani 1 1 d D U . . .
C2_34 C 1.101170 0.368880 0.660120 0.147(5) Uani 1 1 d D U . . .
H2_34 H 1.077328 0.344484 0.676282 0.177 Uiso 1 1 calc R U . . .
C3_34 C 1.158060 0.379510 0.671680 0.154(5) Uani 1 1 d D U . . .
H3_34 H 1.172959 0.362445 0.695684 0.185 Uiso 1 1 calc R U . . .
C4_34 C 1.193280 0.414550 0.648760 0.170(5) Uani 1 1 d D U . . .
C5_34 C 1.171680 0.439240 0.614190 0.165(5) Uani 1 1 d D U . . .
H5_34 H 1.195660 0.463651 0.598153 0.198 Uiso 1 1 calc R U . . .
C6_34 C 1.114310 0.428120 0.602910 0.158(5) Uani 1 1 d D U . . .
H6_34 H 1.099458 0.445204 0.578897 0.190 Uiso 1 1 calc R U . . .
C7_34 C 1.256360 0.426220 0.661800 0.213(9) Uani 1 1 d D U . . .
H7A_34 H 1.279520 0.411700 0.639719 0.319 Uiso 1 1 calc R U . . .
H7B_34 H 1.262428 0.412618 0.691499 0.319 Uiso 1 1 calc R U . . .
H7C_34 H 1.267519 0.461815 0.662530 0.319 Uiso 1 1 calc R U . . .
S1_35 S 0.895170 0.337330 0.613540 0.126(2) Uani 1 1 d D U . . .
C1_35 C 0.833940 0.295690 0.627880 0.130(4) Uani 1 1 d D U . . .
C2_35 C 0.835140 0.262030 0.661690 0.131(5) Uani 1 1 d D U . . .
H2_35 H 0.869597 0.260904 0.677919 0.157 Uiso 1 1 calc R U . . .
C3_35 C 0.787290 0.229900 0.672470 0.129(5) Uani 1 1 d D U . . .
H3_35 H 0.788916 0.206907 0.695964 0.155 Uiso 1 1 calc R U . . .
C4_35 C 0.737210 0.231130 0.649220 0.139(5) Uani 1 1 d D U . . .
C5_35 C 0.734890 0.264430 0.615360 0.133(5) Uani 1 1 d D U . . .
H5_35 H 0.700374 0.265483 0.599191 0.159 Uiso 1 1 calc R U . . .
C6_35 C 0.783480 0.296550 0.604980 0.130(5) Uani 1 1 d D U . . .
H6_35 H 0.781855 0.319626 0.581556 0.157 Uiso 1 1 calc R U . . .
C7_35 C 0.684080 0.195400 0.661200 0.161(7) Uani 1 1 d D U . . .
H7A_35 H 0.667689 0.179088 0.633906 0.242 Uiso 1 1 calc R U . . .
H7B_35 H 0.655936 0.213418 0.675165 0.242 Uiso 1 1 calc R U . . .
H7C_35 H 0.694594 0.170814 0.682200 0.242 Uiso 1 1 calc R U . . .
S1_36 S 0.885970 0.361370 0.723170 0.126(2) Uani 1 1 d D U . . .
C1_36 C 0.821720 0.382320 0.705470 0.136(4) Uani 1 1 d D U . . .
C2_36 C 0.821740 0.420380 0.675610 0.138(5) Uani 1 1 d D U . . .
H2_36 H 0.856827 0.436098 0.663986 0.165 Uiso 1 1 calc R U . . .
C3_36 C 0.771210 0.435880 0.662430 0.142(5) Uani 1 1 d D U . . .
H3_36 H 0.772060 0.462161 0.641782 0.170 Uiso 1 1 calc R U . . .
C4_36 C 0.719960 0.414110 0.678540 0.144(5) Uani 1 1 d D U . . .
C5_36 C 0.718730 0.376180 0.708260 0.151(5) Uani 1 1 d D U . . .
H5_36 H 0.683507 0.360657 0.719808 0.181 Uiso 1 1 calc R U . . .
C6_36 C 0.769800 0.360730 0.721280 0.149(5) Uani 1 1 d D U . . .
H6_36 H 0.768814 0.334335 0.741817 0.179 Uiso 1 1 calc R U . . .
C7_36 C 0.664230 0.431930 0.663560 0.169(8) Uani 1 1 d D U . . .
H7A_36 H 0.649996 0.414580 0.636137 0.254 Uiso 1 1 calc R U . . .
H7B_36 H 0.671347 0.467217 0.657710 0.254 Uiso 1 1 calc R U . . .
H7C_36 H 0.635772 0.425368 0.687270 0.254 Uiso 1 1 calc R U . . .
S1_37 S 1.000740 0.412180 0.720060 0.178(3) Uani 1 1 d D U . . .
C1_37 C 1.018050 0.472080 0.697470 0.201(5) Uani 1 1 d D U . . .
C2_37 C 0.976440 0.497740 0.681170 0.207(6) Uani 1 1 d D U . . .
H2_37 H 0.937649 0.483201 0.681983 0.248 Uiso 1 1 calc R U . . .
C3_37 C 0.990050 0.544150 0.663690 0.222(6) Uani 1 1 d D U . . .
H3_37 H 0.960686 0.561195 0.652604 0.267 Uiso 1 1 calc R U . . .
C4_37 C 1.045890 0.565840 0.662240 0.232(6) Uani 1 1 d D U . . .
C5_37 C 1.088270 0.541120 0.678320 0.234(6) Uani 1 1 d D U . . .
H5_37 H 1.126990 0.555848 0.677479 0.280 Uiso 1 1 calc R U . . .
C6_37 C 1.073930 0.494230 0.695880 0.223(6) Uani 1 1 d D U . . .
H6_37 H 1.103274 0.477175 0.706986 0.268 Uiso 1 1 calc R U . . .
C7_37 C 1.060760 0.617310 0.642770 0.254(10) Uani 1 1 d D U . . .
H7A_37 H 1.098193 0.632087 0.654123 0.381 Uiso 1 1 calc R U . . .
H7B_37 H 1.031849 0.637542 0.651735 0.381 Uiso 1 1 calc R U . . .
H7C_37 H 1.061762 0.615267 0.609982 0.381 Uiso 1 1 calc R U . . .
S1_38 S 0.860180 0.411920 0.817710 0.189(3) Uani 1 1 d D U . . .
C1_38 C 0.845840 0.472590 0.827140 0.198(5) Uani 1 1 d D U . . .
C2_38 C 0.838610 0.503510 0.792160 0.199(5) Uani 1 1 d D U . . .
H2_38 H 0.841273 0.492382 0.762182 0.238 Uiso 1 1 calc R U . . .
C3_38 C 0.827530 0.550520 0.800110 0.205(6) Uani 1 1 d D U . . .
H3_38 H 0.822679 0.571507 0.775575 0.246 Uiso 1 1 calc R U . . .
C4_38 C 0.823450 0.567250 0.843110 0.207(6) Uani 1 1 d D U . . .
C5_38 C 0.830510 0.537160 0.878680 0.212(6) Uani 1 1 d D U . . .
H5_38 H 0.827791 0.548445 0.908601 0.254 Uiso 1 1 calc R U . . .
C6_38 C 0.841710 0.489880 0.870160 0.206(6) Uani 1 1 d D U . . .
H6_38 H 0.846653 0.468911 0.894689 0.248 Uiso 1 1 calc R U . . .
C7_38 C 0.810970 0.619640 0.851460 0.217(9) Uani 1 1 d D U . . .
H7A_38 H 0.838627 0.642811 0.835222 0.326 Uiso 1 1 calc R U . . .
H7B_38 H 0.813961 0.626931 0.883636 0.326 Uiso 1 1 calc R U . . .
H7C_38 H 0.772351 0.622639 0.840856 0.326 Uiso 1 1 calc R U . . .
S1_39 S 0.629500 0.651030 0.912760 0.141(2) Uani 1 1 d D U . . .
C1_39 C 0.684070 0.690150 0.884960 0.138(4) Uani 1 1 d D U . . .
C2_39 C 0.735010 0.706070 0.906640 0.148(5) Uani 1 1 d D U . . .
H2_39 H 0.740865 0.696050 0.936575 0.178 Uiso 1 1 calc R U . . .
C3_39 C 0.777450 0.736450 0.885060 0.154(5) Uani 1 1 d D U . . .
H3_39 H 0.812377 0.747237 0.900233 0.184 Uiso 1 1 calc R U . . .
C4_39 C 0.769580 0.751190 0.841860 0.156(5) Uani 1 1 d D U . . .
C5_39 C 0.719270 0.735910 0.819710 0.150(5) Uani 1 1 d D U . . .
H5_39 H 0.713561 0.746031 0.789784 0.180 Uiso 1 1 calc R U . . .
C6_39 C 0.676840 0.705400 0.841780 0.136(5) Uani 1 1 d D U . . .
H6_39 H 0.641870 0.694791 0.826600 0.164 Uiso 1 1 calc R U . . .
C7_39 C 0.817140 0.784940 0.818270 0.212(9) Uani 1 1 d D U . . .
H7A_39 H 0.845964 0.765566 0.807429 0.318 Uiso 1 1 calc R U . . .
H7B_39 H 0.834848 0.809857 0.839452 0.318 Uiso 1 1 calc R U . . .
H7C_39 H 0.801011 0.800971 0.792849 0.318 Uiso 1 1 calc R U . . .
S1_40 S 0.896040 0.356810 0.904460 0.321(5) Uani 1 1 d D U . . .
C1_40 C 0.840880 0.315810 0.878660 0.316(6) Uani 1 1 d D U . . .
C2_40 C 0.848460 0.296950 0.836750 0.315(7) Uani 1 1 d D U . . .
H2_40 H 0.883419 0.305930 0.821491 0.378 Uiso 1 1 calc R U . . .
C3_40 C 0.805580 0.265120 0.816850 0.313(8) Uani 1 1 d D U . . .
H3_40 H 0.811140 0.252203 0.787911 0.376 Uiso 1 1 calc R U . . .
C4_40 C 0.754880 0.251900 0.838470 0.319(8) Uani 1 1 d D U . . .
C5_40 C 0.746330 0.270220 0.880380 0.318(8) Uani 1 1 d D U . . .
H5_40 H 0.711308 0.261179 0.895536 0.382 Uiso 1 1 calc R U . . .
C6_40 C 0.789900 0.302160 0.900040 0.318(7) Uani 1 1 d D U . . .
H6_40 H 0.784426 0.314966 0.929038 0.381 Uiso 1 1 calc R U . . .
C7_40 C 0.707500 0.216430 0.815840 0.350(12) Uani 1 1 d D U . . .
H7A_40 H 0.719368 0.208630 0.785563 0.525 Uiso 1 1 calc R U . . .
H7B_40 H 0.672607 0.231717 0.814027 0.525 Uiso 1 1 calc R U . . .
H7C_40 H 0.700234 0.186266 0.833462 0.525 Uiso 1 1 calc R U . . .
S1_41 S 0.955300 0.248270 0.893340 0.284(5) Uani 1 1 d D U . . .
C1_41 C 0.910780 0.234670 0.940370 0.293(7) Uani 1 1 d D U . . .
C2_41 C 0.860590 0.203170 0.935800 0.296(7) Uani 1 1 d D U . . .
H2_41 H 0.850254 0.188920 0.907355 0.355 Uiso 1 1 calc R U . . .
C3_41 C 0.825220 0.192010 0.971690 0.303(8) Uani 1 1 d D U . . .
H3_41 H 0.790690 0.170224 0.967989 0.364 Uiso 1 1 calc R U . . .
C4_41 C 0.839830 0.212390 1.012960 0.310(8) Uani 1 1 d D U . . .
C5_41 C 0.889610 0.243930 1.018470 0.307(8) Uani 1 1 d D U . . .
H5_41 H 0.899719 0.258086 1.046990 0.369 Uiso 1 1 calc R U . . .
C6_41 C 0.925170 0.254980 0.981820 0.303(7) Uani 1 1 d D U . . .
H6_41 H 0.959715 0.276759 0.985463 0.363 Uiso 1 1 calc R U . . .
C7_41 C 0.800360 0.199810 1.052930 0.341(12) Uani 1 1 d D U . . .
H7A_41 H 0.767069 0.176858 1.043317 0.512 Uiso 1 1 calc R U . . .
H7B_41 H 0.787792 0.229798 1.064506 0.512 Uiso 1 1 calc R U . . .
H7C_41 H 0.820946 0.184719 1.076560 0.512 Uiso 1 1 calc R U . . .
S1_42 S 1.006720 0.408300 0.915330 0.342(7) Uani 1 1 d D U . . .
C1_42 C 0.964760 0.424610 0.960520 0.368(8) Uani 1 1 d D U . . .
C2_42 C 0.953300 0.394950 0.997330 0.378(9) Uani 1 1 d D U . . .
H2_42 H 0.968101 0.364698 0.998947 0.453 Uiso 1 1 calc R U . . .
C3_42 C 0.920520 0.408730 1.031910 0.389(9) Uani 1 1 d D U . . .
H3_42 H 0.912880 0.387955 1.057157 0.467 Uiso 1 1 calc R U . . .
C4_42 C 0.898910 0.452350 1.029960 0.393(9) Uani 1 1 d D U . . .
C5_42 C 0.909840 0.482510 0.993610 0.388(9) Uani 1 1 d D U . . .
H5_42 H 0.894985 0.512745 0.992125 0.466 Uiso 1 1 calc R U . . .
C6_42 C 0.942890 0.468280 0.959020 0.377(9) Uani 1 1 d D U . . .
H6_42 H 0.950566 0.489102 0.933808 0.453 Uiso 1 1 calc R U . . .
C7_42 C 0.862500 0.467470 1.068380 0.414(13) Uani 1 1 d D U . . .
H7A_42 H 0.856840 0.441155 1.090623 0.621 Uiso 1 1 calc R U . . .
H7B_42 H 0.825412 0.473536 1.056569 0.621 Uiso 1 1 calc R U . . .
H7C_42 H 0.881939 0.497398 1.082544 0.621 Uiso 1 1 calc R U . . .
S1_44 S 1.048920 0.317890 0.903040 0.366(5) Uani 1 1 d D U . . .
C1_44 C 1.104480 0.341900 0.941080 0.379(7) Uani 1 1 d D U . . .
C2_44 C 1.149340 0.375470 0.927040 0.384(8) Uani 1 1 d D U . . .
H2_44 H 1.150376 0.385776 0.896645 0.460 Uiso 1 1 calc R U . . .
C3_44 C 1.192730 0.394590 0.955580 0.383(9) Uani 1 1 d D U . . .
H3_44 H 1.223108 0.417721 0.944846 0.459 Uiso 1 1 calc R U . . .
C4_44 C 1.192010 0.380140 0.999650 0.378(9) Uani 1 1 d D U . . .
C5_44 C 1.148090 0.346740 1.014900 0.378(9) Uani 1 1 d D U . . .
H5_44 H 1.147366 0.336555 1.045327 0.453 Uiso 1 1 calc R U . . .
C6_44 C 1.104430 0.327780 0.985450 0.381(8) Uani 1 1 d D U . . .
H6_44 H 1.074029 0.304663 0.996170 0.457 Uiso 1 1 calc R U . . .
C7_44 C 1.240420 0.401520 1.031390 0.366(12) Uani 1 1 d D U . . .
H7A_44 H 1.251498 0.436332 1.024727 0.548 Uiso 1 1 calc R U . . .
H7B_44 H 1.273279 0.384003 1.027252 0.548 Uiso 1 1 calc R U . . .
H7C_44 H 1.227429 0.397891 1.062481 0.548 Uiso 1 1 calc R U . . .
S1_45 S 0.974570 0.461210 0.818550 0.208(4) Uani 1 1 d D U . . .
C1_45 C 1.048490 0.456690 0.821640 0.247(6) Uani 1 1 d D U . . .
C2_45 C 1.088250 0.498040 0.825100 0.264(7) Uani 1 1 d D U . . .
H2_45 H 1.075986 0.529399 0.825837 0.317 Uiso 1 1 calc R U . . .
C3_45 C 1.145700 0.494460 0.827510 0.271(7) Uani 1 1 d D U . . .
H3_45 H 1.172669 0.523319 0.829820 0.326 Uiso 1 1 calc R U . . .
C4_45 C 1.164090 0.449490 0.826590 0.275(7) Uani 1 1 d D U . . .
C5_45 C 1.125310 0.407730 0.823140 0.270(7) Uani 1 1 d D U . . .
H5_45 H 1.137761 0.376444 0.822444 0.324 Uiso 1 1 calc R U . . .
C6_45 C 1.067840 0.411810 0.820690 0.259(7) Uani 1 1 d D U . . .
H6_45 H 1.040962 0.382901 0.818287 0.311 Uiso 1 1 calc R U . . .
C7_45 C 1.228010 0.445730 0.829300 0.291(11) Uani 1 1 d D U . . .
H7A_45 H 1.233972 0.411716 0.824059 0.437 Uiso 1 1 calc R U . . .
H7B_45 H 1.242663 0.456229 0.859102 0.437 Uiso 1 1 calc R U . . .
H7C_45 H 1.248248 0.466842 0.806470 0.437 Uiso 1 1 calc R U . . .
S1_46 S 1.101420 0.200660 0.939490 0.302(4) Uani 1 1 d D U . . .
C1_46 C 1.161300 0.242540 0.923240 0.321(6) Uani 1 1 d D U . . .
C2_46 C 1.203350 0.259340 0.954020 0.330(8) Uani 1 1 d D U . . .
H2_46 H 1.200024 0.248221 0.984140 0.396 Uiso 1 1 calc R U . . .
C3_46 C 1.250060 0.291980 0.941730 0.341(8) Uani 1 1 d D U . . .
H3_46 H 1.278568 0.303197 0.963376 0.409 Uiso 1 1 calc R U . . .
C4_46 C 1.255610 0.308370 0.898370 0.347(8) Uani 1 1 d D U . . .
C5_46 C 1.214380 0.292240 0.867110 0.345(8) Uani 1 1 d D U . . .
H5_46 H 1.217919 0.303470 0.837033 0.414 Uiso 1 1 calc R U . . .
C6_46 C 1.167360 0.259290 0.879890 0.333(8) Uani 1 1 d D U . . .
H6_46 H 1.138846 0.248126 0.858232 0.400 Uiso 1 1 calc R U . . .
C7_46 C 1.307750 0.344630 0.884950 0.370(12) Uani 1 1 d D U . . .
H7A_46 H 1.303318 0.354880 0.853826 0.555 Uiso 1 1 calc R U . . .
H7B_46 H 1.342185 0.328830 0.887751 0.555 Uiso 1 1 calc R U . . .
H7C_46 H 1.311096 0.373372 0.904689 0.555 Uiso 1 1 calc R U . . .
S1_47 S 0.412770 0.809490 0.922610 0.257(5) Uani 1 1 d D U . . .
C1_47 C 0.362300 0.778390 0.884470 0.266(6) Uani 1 1 d D U . . .
C2_47 C 0.374370 0.771610 0.839990 0.262(7) Uani 1 1 d D U . . .
H2_47 H 0.411112 0.783921 0.828965 0.314 Uiso 1 1 calc R U . . .
C3_47 C 0.334240 0.747330 0.811140 0.262(7) Uani 1 1 d D U . . .
H3_47 H 0.343661 0.743148 0.780598 0.314 Uiso 1 1 calc R U . . .
C4_47 C 0.280920 0.729170 0.826050 0.270(7) Uani 1 1 d D U . . .
C5_47 C 0.267520 0.735280 0.870100 0.280(7) Uani 1 1 d D U . . .
H5_47 H 0.230714 0.722847 0.880926 0.336 Uiso 1 1 calc R U . . .
C6_47 C 0.308570 0.759980 0.898880 0.278(7) Uani 1 1 d D U . . .
H6_47 H 0.299099 0.764214 0.929404 0.334 Uiso 1 1 calc R U . . .
C7_47 C 0.236610 0.702140 0.793750 0.291(11) Uani 1 1 d D U . . .
H7A_47 H 0.214904 0.725739 0.779473 0.437 Uiso 1 1 calc R U . . .
H7B_47 H 0.210572 0.678027 0.810418 0.437 Uiso 1 1 calc R U . . .
H7C_47 H 0.256012 0.685365 0.770699 0.437 Uiso 1 1 calc R U . . .
S1_43 S 0.982280 0.154630 0.934530 0.443 Uani 1 1 d D U . . .
C1_43 C 0.984210 0.128930 0.988990 0.472(6) Uani 1 1 d D U . . .
C2_43 C 0.950910 0.085140 0.998580 0.484(7) Uani 1 1 d D U . . .
H2_43 H 0.926991 0.068855 0.975883 0.580 Uiso 1 1 calc R U . . .
C3_43 C 0.951830 0.064650 1.040640 0.489(8) Uani 1 1 d D U . . .
H3_43 H 0.928594 0.034447 1.046694 0.587 Uiso 1 1 calc R U . . .
C4_43 C 0.986120 0.087640 1.073800 0.490(8) Uani 1 1 d D U . . .
C5_43 C 1.019720 0.131260 1.065060 0.490(8) Uani 1 1 d D U . . .
H5_43 H 1.043627 0.147313 1.087880 0.588 Uiso 1 1 calc R U . . .
C6_43 C 1.018530 0.151840 1.022490 0.484(7) Uani 1 1 d D U . . .
H6_43 H 1.041700 0.182086 1.016474 0.580 Uiso 1 1 calc R U . . .
C7_43 C 0.986860 0.064520 1.120420 0.480(13) Uani 1 1 d D U . . .
H7A_43 H 1.020929 0.079308 1.136914 0.720 Uiso 1 1 calc R U . . .
H7B_43 H 0.987433 0.029191 1.117361 0.720 Uiso 1 1 calc R U . . .
H7C_43 H 0.952691 0.070269 1.136813 0.720 Uiso 1 1 calc R U . . .

loop_
_atom_site_aniso_label
_atom_site_aniso_U_11
_atom_site_aniso_U_22
_atom_site_aniso_U_33
_atom_site_aniso_U_23
_atom_site_aniso_U_13
_atom_site_aniso_U_12
Ni22 0.125(3) 0.080(2) 0.184(4) -0.016(3) -0.043(3) 0.037(2)
Ni15 0.113(2) 0.077(2) 0.145(3) -0.004(2) -0.030(3) 0.0255(19)
Ni16 0.121(3) 0.093(2) 0.147(3) -0.022(2) -0.010(3) 0.040(2)
Ni17 0.143(3) 0.079(2) 0.118(3) 0.004(2) -0.022(3) 0.029(2)
Ni2 0.343(7) 0.137(3) 0.191(5) 0.047(4) -0.105(5) 0.037(4)
Ni3 0.581(10) 0.138(4) 0.290(7) -0.043(4) -0.280(7) 0.071(5)
Ni4 0.477(8) 0.214(5) 0.314(7) -0.075(5) -0.201(7) 0.012(6)
Ni18 0.124(3) 0.077(2) 0.145(3) -0.040(2) -0.018(3) 0.0434(19)
Ni19 0.107(2) 0.083(2) 0.134(3) -0.027(2) -0.023(2) 0.0456(19)
Ni20 0.089(2) 0.081(2) 0.130(3) -0.019(2) -0.003(2) 0.0245(17)
Ni21 0.119(2) 0.076(2) 0.143(3) -0.016(2) -0.029(2) 0.044(2)
Ni12 0.157(3) 0.108(3) 0.110(3) -0.014(2) 0.013(3) 0.043(2)
Ni13 0.188(4) 0.120(3) 0.124(3) -0.036(3) 0.027(3) 0.046(3)
Ni1 0.178(4) 0.217(5) 0.155(4) -0.109(4) -0.047(3) 0.096(4)
Ni7 0.635(14) 0.107(4) 0.228(7) -0.039(4) -0.242(8) 0.088(6)
Ni8 0.148(3) 0.139(3) 0.181(4) -0.087(3) -0.050(3) 0.080(3)
Ni9 0.184(4) 0.085(2) 0.250(6) -0.035(3) -0.124(4) 0.062(3)
Ni10 0.260(5) 0.109(3) 0.281(7) -0.073(4) -0.168(5) 0.089(3)
Ni11 0.325(7) 0.131(3) 0.152(4) -0.009(3) -0.132(5) 0.026(4)
Ni14 0.190(4) 0.175(4) 0.209(5) -0.118(4) 0.013(4) 0.081(3)
Ni5 0.163(4) 0.231(5) 0.417(10) -0.233(6) -0.035(5) 0.079(4)
Ni6 0.233(5) 0.266(6) 0.185(5) -0.135(5) -0.021(4) 0.113(5)
S1_3 0.094(4) 0.080(3) 0.129(5) -0.006(3) 0.013(4) 0.034(3)
C1_3 0.122(7) 0.107(7) 0.142(7) 0.000(6) 0.009(6) 0.039(6)
C2_3 0.131(8) 0.123(8) 0.147(9) 0.007(7) 0.005(7) 0.032(7)
C3_3 0.131(8) 0.136(8) 0.154(9) 0.003(8) 0.009(7) 0.026(7)
C4_3 0.144(8) 0.146(8) 0.161(9) 0.001(8) 0.013(8) 0.028(7)
C5_3 0.142(9) 0.137(8) 0.152(9) -0.008(8) 0.019(7) 0.031(7)
C6_3 0.138(8) 0.127(8) 0.145(8) -0.005(7) 0.014(7) 0.032(7)
C7_3 0.155(14) 0.169(15) 0.200(15) -0.025(14) 0.030(12) 0.019(13)
S1_4 0.132(5) 0.101(4) 0.153(6) -0.038(4) -0.019(4) 0.066(4)
C1_4 0.142(7) 0.107(6) 0.155(7) -0.019(6) -0.017(7) 0.061(6)
C2_4 0.151(8) 0.116(8) 0.167(8) -0.022(7) -0.012(8) 0.066(7)
C3_4 0.150(8) 0.124(8) 0.174(9) -0.012(8) -0.011(8) 0.066(7)
C4_4 0.146(8) 0.124(8) 0.176(9) -0.011(7) -0.014(8) 0.062(6)
C5_4 0.145(8) 0.115(8) 0.166(9) -0.011(7) -0.019(8) 0.060(7)
C6_4 0.143(8) 0.114(8) 0.157(8) -0.007(7) -0.019(8) 0.054(6)
C7_4 0.179(15) 0.149(14) 0.204(16) 0.020(12) -0.012(14) 0.071(12)
S1_5 0.132(5) 0.099(4) 0.143(5) -0.040(4) -0.015(4) 0.052(4)
C1_5 0.130(7) 0.112(6) 0.143(7) -0.028(7) -0.010(7) 0.042(6)
C2_5 0.127(8) 0.119(8) 0.142(8) -0.018(8) -0.004(8) 0.043(6)
C3_5 0.143(8) 0.125(8) 0.151(9) -0.018(8) 0.005(8) 0.039(7)
C4_5 0.146(8) 0.139(8) 0.165(9) -0.015(8) 0.003(8) 0.027(7)
C5_5 0.134(8) 0.136(8) 0.166(9) -0.018(8) 0.000(8) 0.032(7)
C6_5 0.134(8) 0.127(8) 0.156(9) -0.016(8) -0.008(8) 0.035(7)
C7_5 0.182(14) 0.156(12) 0.184(17) -0.006(15) 0.000(15) 0.001(11)
S1_6 0.126(5) 0.091(4) 0.158(6) -0.018(4) -0.020(4) 0.053(4)
C1_6 0.135(7) 0.104(7) 0.157(7) -0.020(7) -0.023(6) 0.037(6)
C2_6 0.144(8) 0.115(8) 0.154(8) -0.025(8) -0.015(7) 0.027(7)
C3_6 0.146(9) 0.123(8) 0.158(9) -0.012(8) -0.020(7) 0.035(7)
C4_6 0.150(8) 0.129(8) 0.158(9) -0.017(8) -0.014(7) 0.027(7)
C5_6 0.146(8) 0.120(8) 0.165(9) -0.016(8) -0.011(8) 0.029(7)
C6_6 0.144(8) 0.107(8) 0.158(8) -0.012(7) -0.017(7) 0.038(7)
C7_6 0.154(13) 0.183(16) 0.193(15) 0.005(15) -0.024(12) 0.022(13)
S1_7 0.108(4) 0.089(4) 0.145(5) -0.032(4) -0.011(4) 0.043(3)
C1_7 0.154(7) 0.132(7) 0.155(7) -0.016(6) -0.012(7) 0.034(6)
C2_7 0.176(8) 0.143(8) 0.161(9) -0.011(8) -0.006(8) 0.036(7)
C3_7 0.188(9) 0.163(9) 0.166(9) -0.001(8) -0.009(8) 0.029(8)
C4_7 0.197(9) 0.171(9) 0.165(9) -0.001(8) -0.001(8) 0.031(8)
C5_7 0.197(9) 0.172(9) 0.165(9) -0.009(8) 0.001(9) 0.031(8)
C6_7 0.180(9) 0.154(8) 0.159(9) -0.013(7) 0.000(8) 0.031(8)
C7_7 0.206(16) 0.209(16) 0.176(13) 0.012(13) 0.007(15) 0.000(15)
S1_8 0.098(4) 0.107(4) 0.133(5) -0.036(4) -0.005(4) 0.035(3)
C1_8 0.125(7) 0.137(7) 0.141(7) -0.021(6) -0.014(6) 0.033(6)
C2_8 0.136(8) 0.159(9) 0.152(9) -0.025(7) -0.021(8) 0.034(8)
C3_8 0.151(8) 0.176(9) 0.163(9) -0.032(8) -0.023(8) 0.035(8)
C4_8 0.162(8) 0.172(9) 0.164(9) -0.034(8) -0.017(8) 0.036(8)
C5_8 0.163(8) 0.164(9) 0.159(9) -0.034(8) -0.005(8) 0.030(8)
C6_8 0.147(8) 0.156(9) 0.147(9) -0.021(7) -0.006(7) 0.032(8)
C7_8 0.192(15) 0.206(17) 0.180(15) -0.043(13) -0.026(13) 0.039(14)
S1_9 0.103(4) 0.098(4) 0.149(6) 0.001(4) 0.008(4) 0.034(3)
C1_9 0.115(6) 0.103(7) 0.148(7) 0.011(6) -0.003(6) 0.025(6)
C2_9 0.122(8) 0.114(8) 0.149(9) 0.006(7) -0.008(7) 0.019(7)
C3_9 0.131(8) 0.126(8) 0.152(9) -0.003(7) -0.017(8) 0.017(7)
C4_9 0.123(8) 0.125(8) 0.160(9) -0.001(7) -0.017(8) 0.019(7)
C5_9 0.117(8) 0.128(8) 0.161(9) 0.003(7) -0.011(8) 0.025(7)
C6_9 0.118(8) 0.115(8) 0.149(9) 0.009(7) -0.010(7) 0.028(7)
C7_9 0.159(13) 0.160(15) 0.199(17) -0.016(14) -0.027(14) -0.006(11)
S1_10 0.108(4) 0.104(4) 0.152(6) -0.052(4) -0.006(4) 0.023(4)
C1_10 0.129(7) 0.118(7) 0.163(8) -0.019(6) 0.000(6) 0.023(6)
C2_10 0.140(8) 0.119(8) 0.172(9) -0.013(7) 0.004(8) 0.034(7)
C3_10 0.137(8) 0.122(8) 0.178(9) -0.010(7) 0.003(8) 0.050(8)
C4_10 0.141(8) 0.128(8) 0.182(9) -0.009(7) 0.004(8) 0.042(7)
C5_10 0.142(8) 0.124(8) 0.177(9) -0.014(7) 0.005(8) 0.027(8)
C6_10 0.144(8) 0.119(8) 0.162(9) -0.018(7) 0.005(8) 0.020(7)
C7_10 0.143(10) 0.141(14) 0.211(17) 0.001(14) 0.014(12) 0.033(12)
S1_11 0.139(5) 0.082(4) 0.123(5) 0.004(4) -0.004(4) 0.026(4)
C1_11 0.124(6) 0.077(6) 0.121(7) 0.011(6) -0.008(6) 0.036(6)
C2_11 0.135(8) 0.088(7) 0.125(8) 0.014(7) -0.016(7) 0.028(6)
C3_11 0.137(7) 0.094(7) 0.130(8) 0.016(7) -0.015(8) 0.033(7)
C4_11 0.135(7) 0.095(7) 0.128(8) 0.008(7) -0.015(7) 0.035(7)
C5_11 0.131(8) 0.088(7) 0.128(8) 0.003(7) -0.010(7) 0.040(6)
C6_11 0.130(7) 0.080(7) 0.126(8) 0.006(6) -0.002(7) 0.033(6)
C7_11 0.144(11) 0.144(14) 0.135(14) 0.017(12) -0.033(12) 0.058(11)
S1_12 0.149(5) 0.105(4) 0.173(6) -0.021(5) 0.012(5) 0.038(4)
C1_12 0.154(7) 0.119(7) 0.180(8) -0.015(7) -0.006(7) 0.024(6)
C2_12 0.153(8) 0.126(8) 0.177(9) -0.014(8) -0.014(8) 0.022(7)
C3_12 0.159(8) 0.128(8) 0.180(9) -0.017(8) -0.009(8) 0.022(7)
C4_12 0.150(8) 0.126(8) 0.180(9) -0.012(8) -0.005(8) 0.013(7)
C5_12 0.148(8) 0.132(8) 0.194(9) -0.012(8) -0.005(8) 0.016(7)
C6_12 0.147(8) 0.129(8) 0.190(9) -0.016(8) -0.005(8) 0.027(7)
C7_12 0.178(15) 0.109(10) 0.199(17) 0.035(13) 0.000(15) 0.013(11)
S1_13 0.190(5) 0.086(4) 0.092(4) 0.006(3) -0.002(4) 0.055(4)
C1_13 0.218(7) 0.115(7) 0.130(7) 0.010(6) 0.007(7) 0.052(6)
C2_13 0.224(9) 0.127(8) 0.136(8) 0.006(7) 0.012(8) 0.054(8)
C3_13 0.228(9) 0.128(8) 0.150(9) 0.002(8) 0.015(8) 0.062(8)
C4_13 0.240(9) 0.138(8) 0.157(9) 0.010(7) 0.026(8) 0.058(8)
C5_13 0.248(9) 0.145(8) 0.154(9) 0.017(8) 0.022(8) 0.056(8)
C6_13 0.243(9) 0.142(8) 0.143(8) 0.014(7) 0.012(8) 0.047(8)
C7_13 0.265(17) 0.156(13) 0.184(17) 0.031(12) 0.045(16) 0.080(14)
S1_14 0.244(8) 0.163(6) 0.135(6) -0.018(5) 0.035(6) 0.021(6)
C1_14 0.241(8) 0.202(8) 0.195(8) -0.007(7) 0.017(8) 0.030(7)
C2_14 0.235(10) 0.226(9) 0.228(10) 0.001(9) 0.011(9) 0.035(8)
C3_14 0.236(10) 0.235(10) 0.244(10) 0.006(9) 0.013(9) 0.045(8)
C4_14 0.238(10) 0.237(10) 0.251(10) 0.004(9) 0.016(9) 0.042(8)
C5_14 0.238(10) 0.231(10) 0.236(10) -0.009(9) 0.015(9) 0.040(8)
C6_14 0.239(10) 0.222(9) 0.216(10) -0.007(9) 0.014(9) 0.041(8)
C7_14 0.245(13) 0.256(18) 0.306(19) 0.028(18) 0.028(17) 0.063(13)
S1_15 0.166(5) 0.149(5) 0.135(6) -0.047(5) -0.015(5) 0.055(5)
C1_15 0.165(7) 0.137(7) 0.137(7) -0.023(7) -0.014(7) 0.041(6)
C2_15 0.170(8) 0.136(8) 0.142(9) -0.017(8) -0.011(8) 0.036(7)
C3_15 0.179(8) 0.136(8) 0.145(9) -0.012(8) -0.012(8) 0.030(7)
C4_15 0.183(9) 0.137(8) 0.147(9) -0.019(8) -0.015(8) 0.025(7)
C5_15 0.180(9) 0.138(8) 0.144(9) -0.014(8) -0.012(8) 0.033(8)
C6_15 0.163(8) 0.133(8) 0.137(9) -0.017(8) -0.014(8) 0.039(7)
C7_15 0.238(16) 0.137(11) 0.178(17) -0.039(14) -0.029(16) -0.003(12)
S1_16 0.170(6) 0.153(6) 0.138(6) -0.060(5) -0.019(5) 0.057(5)
C1_16 0.168(7) 0.156(7) 0.171(8) -0.022(7) -0.008(7) 0.062(6)
C2_16 0.168(8) 0.154(8) 0.191(9) -0.014(8) 0.002(8) 0.063(8)
C3_16 0.168(9) 0.158(9) 0.203(10) -0.003(8) 0.003(9) 0.065(8)
C4_16 0.171(8) 0.170(9) 0.203(10) -0.001(8) 0.006(8) 0.062(8)
C5_16 0.173(8) 0.170(9) 0.197(10) -0.002(8) 0.000(9) 0.054(8)
C6_16 0.174(9) 0.168(9) 0.186(9) -0.008(8) -0.005(8) 0.056(7)
C7_16 0.165(12) 0.197(16) 0.227(18) 0.027(16) -0.007(14) 0.054(12)
S1_17 0.225(7) 0.167(6) 0.165(6) -0.075(5) -0.027(6) 0.108(5)
C1_17 0.247(8) 0.192(8) 0.197(8) -0.038(7) -0.004(7) 0.100(7)
C2_17 0.257(9) 0.198(9) 0.206(9) -0.031(8) 0.008(9) 0.101(8)
C3_17 0.270(10) 0.207(9) 0.210(10) -0.023(8) 0.017(9) 0.099(8)
C4_17 0.279(10) 0.221(9) 0.215(10) -0.014(8) 0.016(9) 0.099(8)
C5_17 0.280(10) 0.217(9) 0.215(9) -0.009(8) 0.016(9) 0.091(8)
C6_17 0.264(9) 0.211(9) 0.209(9) -0.013(8) 0.010(9) 0.089(8)
C7_17 0.306(18) 0.255(17) 0.220(13) -0.023(14) 0.013(16) 0.117(16)
S1_18 0.288(9) 0.282(8) 0.192(8) -0.143(7) 0.042(7) 0.057(7)
C1_18 0.307(9) 0.286(9) 0.246(9) -0.095(8) 0.012(8) 0.067(8)
C2_18 0.321(10) 0.292(10) 0.272(10) -0.084(9) 0.002(9) 0.072(9)
C3_18 0.325(11) 0.293(11) 0.284(11) -0.081(9) -0.001(9) 0.075(9)
C4_18 0.322(11) 0.292(11) 0.282(11) -0.079(9) -0.004(9) 0.069(9)
C5_18 0.321(11) 0.286(11) 0.275(11) -0.081(9) -0.001(9) 0.065(9)
C6_18 0.318(10) 0.289(10) 0.264(10) -0.084(9) 0.002(9) 0.063(9)
C7_18 0.328(19) 0.297(16) 0.281(19) -0.078(15) 0.011(18) 0.071(15)
S1_19 0.237(8) 0.260(8) 0.167(7) -0.105(6) -0.029(7) 0.092(7)
C1_19 0.241(9) 0.257(9) 0.192(8) -0.058(8) -0.010(8) 0.059(8)
C2_19 0.248(10) 0.257(10) 0.197(10) -0.038(9) -0.006(9) 0.048(8)
C3_19 0.251(10) 0.261(10) 0.207(10) -0.027(9) -0.004(9) 0.047(9)
C4_19 0.246(10) 0.265(10) 0.211(10) -0.027(9) 0.007(9) 0.049(9)
C5_19 0.242(10) 0.261(10) 0.209(10) -0.035(9) 0.012(9) 0.050(9)
C6_19 0.244(10) 0.260(10) 0.202(10) -0.047(9) 0.005(9) 0.052(9)
C7_19 0.238(13) 0.290(18) 0.228(19) 0.026(17) -0.024(16) 0.053(14)
S1_21 0.211(7) 0.200(7) 0.183(7) -0.067(6) 0.068(6) 0.059(6)
C1_21 0.240(8) 0.235(8) 0.221(9) -0.029(7) 0.029(8) 0.054(7)
C2_21 0.255(10) 0.244(9) 0.238(10) -0.019(9) 0.016(9) 0.054(8)
C3_21 0.264(10) 0.255(10) 0.247(10) -0.005(9) 0.013(9) 0.052(9)
C4_21 0.266(10) 0.259(10) 0.244(10) -0.003(9) 0.006(9) 0.044(9)
C5_21 0.264(10) 0.256(10) 0.239(10) -0.008(9) 0.003(9) 0.039(9)
C6_21 0.254(10) 0.245(10) 0.226(10) -0.018(8) 0.015(9) 0.043(8)
C7_21 0.278(18) 0.286(18) 0.267(16) 0.026(16) -0.001(16) 0.049(16)
S1_22 0.212(7) 0.174(6) 0.269(9) -0.084(7) 0.054(7) 0.027(6)
C1_22 0.251(9) 0.233(8) 0.277(9) -0.044(8) 0.044(8) 0.035(7)
C2_22 0.272(10) 0.254(10) 0.282(10) -0.029(9) 0.037(9) 0.036(8)
C3_22 0.280(11) 0.269(11) 0.290(11) -0.021(9) 0.032(9) 0.031(9)
C4_22 0.277(11) 0.275(10) 0.288(11) -0.016(9) 0.032(9) 0.029(9)
C5_22 0.272(10) 0.270(10) 0.288(11) -0.019(9) 0.029(9) 0.025(9)
C6_22 0.259(10) 0.255(10) 0.278(10) -0.029(9) 0.037(9) 0.027(8)
C7_22 0.290(17) 0.266(18) 0.311(18) 0.007(17) 0.057(15) 0.061(15)
S1_23 0.174(6) 0.154(6) 0.249(8) -0.098(6) 0.007(6) 0.058(5)
C1_23 0.204(8) 0.193(8) 0.238(9) -0.057(7) 0.013(7) 0.051(7)
C2_23 0.206(10) 0.204(9) 0.234(10) -0.040(8) 0.011(8) 0.051(8)
C3_23 0.214(10) 0.217(10) 0.233(10) -0.031(9) 0.009(9) 0.047(8)
C4_23 0.223(10) 0.229(10) 0.237(10) -0.029(9) 0.008(9) 0.039(8)
C5_23 0.217(10) 0.224(10) 0.238(10) -0.030(9) 0.013(9) 0.042(8)
C6_23 0.216(9) 0.216(9) 0.234(10) -0.041(9) 0.011(8) 0.051(8)
C7_23 0.260(17) 0.272(18) 0.250(17) -0.030(17) -0.014(15) 0.017(14)
S1_24 0.124(4) 0.082(4) 0.144(5) -0.002(4) -0.017(4) 0.018(3)
C1_24 0.138(7) 0.095(6) 0.152(7) 0.002(6) -0.013(7) 0.038(6)
C2_24 0.155(8) 0.114(8) 0.159(8) 0.005(7) -0.014(8) 0.045(7)
C3_24 0.156(8) 0.116(8) 0.162(9) 0.005(7) -0.014(8) 0.046(7)
C4_24 0.146(8) 0.106(8) 0.164(9) -0.008(7) -0.013(8) 0.044(6)
C5_24 0.148(8) 0.108(8) 0.159(9) -0.001(7) -0.017(8) 0.036(7)
C6_24 0.143(8) 0.099(7) 0.155(8) 0.003(7) -0.014(8) 0.034(7)
C7_24 0.170(15) 0.111(12) 0.183(15) -0.009(12) -0.004(14) 0.055(11)
S1_25 0.105(4) 0.089(4) 0.154(6) -0.001(4) -0.023(4) 0.032(3)
C1_25 0.107(6) 0.104(6) 0.141(7) -0.001(6) -0.017(7) 0.021(6)
C2_25 0.106(7) 0.113(7) 0.133(8) -0.002(8) -0.013(8) 0.028(6)
C3_25 0.122(8) 0.118(7) 0.139(9) -0.004(8) -0.005(8) 0.025(7)
C4_25 0.122(8) 0.131(7) 0.162(9) 0.006(8) -0.010(8) 0.013(7)
C5_25 0.113(8) 0.133(8) 0.167(9) 0.002(8) -0.011(8) 0.010(7)
C6_25 0.110(7) 0.122(7) 0.156(9) 0.003(8) -0.014(8) 0.021(7)
C7_25 0.139(13) 0.134(11) 0.198(17) 0.007(14) 0.003(15) 0.008(10)
S1_26 0.119(4) 0.093(4) 0.125(5) 0.016(4) -0.004(4) 0.033(4)
C1_26 0.121(7) 0.110(7) 0.127(7) 0.008(6) 0.022(6) 0.021(6)
C2_26 0.129(8) 0.124(8) 0.125(8) 0.012(7) 0.017(8) 0.016(7)
C3_26 0.141(8) 0.126(8) 0.129(8) 0.007(7) 0.016(8) 0.012(7)
C4_26 0.157(8) 0.126(8) 0.132(8) 0.001(7) 0.016(8) 0.006(7)
C5_26 0.153(8) 0.119(8) 0.132(8) 0.003(7) 0.021(8) -0.001(7)
C6_26 0.138(8) 0.109(7) 0.129(8) 0.008(7) 0.021(8) 0.009(7)
C7_26 0.209(16) 0.137(14) 0.140(11) 0.002(11) 0.004(14) -0.021(14)
S1_27 0.165(5) 0.107(4) 0.110(5) 0.002(4) -0.030(5) 0.041(4)
C1_27 0.147(7) 0.109(6) 0.134(7) -0.009(6) -0.025(7) 0.041(6)
C2_27 0.146(8) 0.107(7) 0.142(8) 0.002(8) -0.013(8) 0.037(7)
C3_27 0.147(8) 0.114(7) 0.142(9) -0.005(8) -0.004(8) 0.027(7)
C4_27 0.150(8) 0.119(7) 0.143(9) -0.006(8) -0.004(8) 0.024(7)
C5_27 0.155(8) 0.128(8) 0.155(9) -0.004(8) -0.008(8) 0.023(7)
C6_27 0.150(8) 0.119(7) 0.151(9) -0.008(8) -0.017(8) 0.031(7)
C7_27 0.183(15) 0.142(11) 0.155(16) -0.021(13) 0.009(14) -0.008(11)
S1_28 0.167(5) 0.102(4) 0.155(6) -0.006(4) -0.056(5) 0.045(4)
C1_28 0.168(7) 0.132(7) 0.175(8) -0.012(7) -0.049(7) 0.061(6)
C2_28 0.172(8) 0.151(8) 0.197(9) -0.015(8) -0.039(8) 0.057(7)
C3_28 0.172(8) 0.167(9) 0.199(9) -0.023(8) -0.033(9) 0.053(8)
C4_28 0.165(8) 0.170(9) 0.193(9) -0.019(8) -0.033(8) 0.060(7)
C5_28 0.164(8) 0.161(9) 0.187(9) -0.009(8) -0.029(9) 0.059(7)
C6_28 0.164(8) 0.142(8) 0.178(9) -0.012(8) -0.035(8) 0.066(7)
C7_28 0.161(11) 0.217(16) 0.173(16) -0.029(15) -0.028(14) 0.064(12)
S1_29 0.111(4) 0.079(3) 0.114(5) -0.009(3) -0.008(4) 0.021(3)
C1_29 0.113(7) 0.101(6) 0.130(7) -0.004(6) 0.010(6) 0.034(6)
C2_29 0.128(8) 0.115(8) 0.130(8) -0.013(7) 0.014(7) 0.018(7)
C3_29 0.133(8) 0.123(8) 0.140(8) -0.001(8) 0.013(7) 0.017(7)
C4_29 0.130(8) 0.108(8) 0.134(8) 0.003(7) 0.009(7) 0.035(7)
C5_29 0.131(8) 0.094(8) 0.129(8) 0.003(7) 0.008(7) 0.043(7)
C6_29 0.115(8) 0.093(7) 0.127(8) 0.010(7) -0.004(7) 0.046(7)
C7_29 0.161(13) 0.147(14) 0.159(14) 0.003(13) 0.040(11) 0.026(12)
S1_30 0.122(4) 0.083(4) 0.137(5) -0.016(4) -0.013(4) 0.040(3)
C1_30 0.111(6) 0.095(6) 0.125(7) -0.027(6) -0.004(6) 0.038(6)
C2_30 0.115(8) 0.097(7) 0.118(8) -0.034(7) 0.005(7) 0.035(6)
C3_30 0.115(8) 0.102(8) 0.120(8) -0.039(7) 0.008(7) 0.027(7)
C4_30 0.119(8) 0.119(8) 0.126(8) -0.034(7) 0.006(7) 0.030(7)
C5_30 0.118(8) 0.113(8) 0.122(8) -0.025(7) 0.005(7) 0.032(7)
C6_30 0.117(8) 0.107(8) 0.125(8) -0.025(7) 0.004(7) 0.034(7)
C7_30 0.108(11) 0.179(15) 0.132(13) -0.040(13) 0.007(10) 0.030(11)
S1_31 0.124(5) 0.082(4) 0.172(6) -0.011(4) -0.024(5) 0.031(3)
C1_31 0.136(7) 0.105(7) 0.167(8) 0.014(6) -0.008(7) 0.049(6)
C2_31 0.152(8) 0.145(8) 0.166(9) 0.029(8) -0.008(7) 0.040(7)
C3_31 0.164(8) 0.153(9) 0.162(9) 0.026(8) -0.005(8) 0.047(8)
C4_31 0.167(8) 0.142(8) 0.164(9) 0.020(7) 0.003(8) 0.053(8)
C5_31 0.154(8) 0.135(9) 0.171(9) 0.021(8) 0.005(8) 0.055(8)
C6_31 0.146(8) 0.121(8) 0.170(9) 0.020(7) -0.002(8) 0.054(7)
C7_31 0.214(15) 0.140(14) 0.179(14) 0.023(12) 0.041(12) 0.110(12)
S1_32 0.278(7) 0.145(5) 0.196(7) 0.008(5) -0.145(6) 0.005(5)
C1_32 0.295(8) 0.220(8) 0.238(9) -0.005(7) -0.085(8) 0.032(7)
C2_32 0.311(10) 0.249(10) 0.257(10) -0.004(8) -0.062(9) 0.059(9)
C3_32 0.317(10) 0.266(10) 0.266(10) 0.003(9) -0.052(9) 0.066(9)
C4_32 0.310(10) 0.268(10) 0.269(11) 0.011(9) -0.051(9) 0.069(9)
C5_32 0.301(10) 0.259(10) 0.261(10) 0.013(9) -0.060(9) 0.061(9)
C6_32 0.295(10) 0.243(10) 0.249(10) 0.010(9) -0.066(9) 0.049(8)
C7_32 0.322(19) 0.284(16) 0.295(19) 0.015(15) -0.044(17) 0.073(15)
S1_33 0.304(9) 0.181(7) 0.127(6) 0.011(6) -0.035(7) 0.032(7)
C1_33 0.266(9) 0.194(8) 0.161(8) -0.015(7) -0.012(8) 0.022(7)
C2_33 0.261(10) 0.197(9) 0.172(9) -0.028(8) -0.003(9) 0.024(8)
C3_33 0.256(10) 0.209(10) 0.186(10) -0.030(9) -0.003(9) 0.019(8)
C4_33 0.253(10) 0.212(10) 0.192(10) -0.024(9) -0.007(9) 0.022(8)
C5_33 0.245(10) 0.204(9) 0.186(10) -0.017(9) -0.005(9) 0.024(8)
C6_33 0.250(10) 0.193(9) 0.175(9) -0.010(8) -0.010(9) 0.029(8)
C7_33 0.254(13) 0.250(17) 0.204(18) -0.037(16) -0.033(16) 0.008(14)
S1_34 0.129(5) 0.095(4) 0.197(7) -0.007(5) -0.022(5) 0.039(4)
C1_34 0.137(7) 0.112(7) 0.189(8) -0.004(6) -0.026(7) 0.030(6)
C2_34 0.141(8) 0.117(8) 0.187(9) -0.008(7) -0.025(8) 0.031(7)
C3_34 0.146(8) 0.134(9) 0.186(9) 0.001(8) -0.030(8) 0.034(8)
C4_34 0.153(8) 0.157(9) 0.199(10) 0.002(8) -0.026(8) 0.023(8)
C5_34 0.154(8) 0.149(9) 0.193(10) 0.006(8) -0.015(8) 0.024(8)
C6_34 0.153(8) 0.140(8) 0.184(9) 0.007(7) -0.018(8) 0.032(8)
C7_34 0.164(12) 0.204(17) 0.265(18) -0.022(16) -0.047(14) 0.010(13)
S1_35 0.133(5) 0.083(4) 0.169(6) -0.010(4) -0.034(5) 0.045(3)
C1_35 0.140(7) 0.102(7) 0.158(8) -0.028(6) -0.013(7) 0.048(6)
C2_35 0.140(8) 0.111(8) 0.152(8) -0.031(7) -0.006(8) 0.053(7)
C3_35 0.133(8) 0.113(8) 0.152(9) -0.023(7) -0.005(8) 0.060(7)
C4_35 0.136(8) 0.132(8) 0.155(9) -0.023(7) -0.002(8) 0.045(7)
C5_35 0.136(8) 0.117(8) 0.155(9) -0.026(7) -0.006(8) 0.053(7)
C6_35 0.139(8) 0.109(8) 0.155(9) -0.028(7) -0.008(7) 0.057(7)
C7_35 0.149(12) 0.160(14) 0.175(16) -0.016(13) -0.009(13) 0.021(11)
S1_36 0.157(5) 0.110(4) 0.121(5) -0.020(4) -0.033(5) 0.062(4)
C1_36 0.147(7) 0.135(7) 0.135(7) -0.012(6) -0.015(7) 0.052(6)
C2_36 0.143(8) 0.139(8) 0.140(9) -0.003(7) -0.007(8) 0.052(7)
C3_36 0.144(8) 0.147(8) 0.141(9) -0.008(7) -0.015(8) 0.046(7)
C4_36 0.144(8) 0.150(9) 0.145(9) -0.010(7) -0.014(8) 0.051(7)
C5_36 0.156(8) 0.155(9) 0.146(9) -0.008(7) -0.012(8) 0.041(8)
C6_36 0.159(8) 0.152(8) 0.142(9) -0.008(7) -0.007(8) 0.040(7)
C7_36 0.160(12) 0.170(15) 0.194(16) -0.022(13) -0.001(13) 0.083(12)
S1_37 0.166(6) 0.118(5) 0.260(8) -0.061(5) -0.097(6) 0.064(5)
C1_37 0.189(8) 0.156(8) 0.264(9) -0.033(7) -0.041(7) 0.047(7)
C2_37 0.197(9) 0.167(9) 0.263(10) -0.014(8) -0.020(9) 0.049(8)
C3_37 0.212(9) 0.188(9) 0.273(10) 0.002(9) -0.006(9) 0.049(8)
C4_37 0.220(10) 0.197(10) 0.283(10) 0.006(9) -0.002(9) 0.041(8)
C5_37 0.217(9) 0.199(10) 0.287(11) 0.003(9) -0.004(9) 0.036(8)
C6_37 0.209(9) 0.182(9) 0.282(10) -0.013(9) -0.011(9) 0.038(8)
C7_37 0.244(17) 0.226(15) 0.295(19) 0.029(15) 0.022(17) 0.047(14)
S1_38 0.286(8) 0.148(6) 0.155(7) -0.023(5) -0.048(6) 0.102(6)
C1_38 0.273(8) 0.161(7) 0.178(8) -0.024(7) -0.017(7) 0.092(7)
C2_38 0.266(9) 0.164(9) 0.182(9) -0.016(8) -0.005(9) 0.088(8)
C3_38 0.270(10) 0.167(9) 0.193(9) -0.012(8) -0.002(9) 0.081(8)
C4_38 0.275(9) 0.164(9) 0.195(10) -0.022(8) -0.006(9) 0.079(8)
C5_38 0.281(10) 0.172(9) 0.195(9) -0.022(8) -0.002(9) 0.077(9)
C6_38 0.277(9) 0.173(9) 0.184(9) -0.017(8) -0.007(9) 0.084(8)
C7_38 0.297(18) 0.151(13) 0.215(17) -0.025(13) -0.020(17) 0.073(14)
S1_39 0.192(6) 0.127(5) 0.112(5) -0.040(4) 0.027(5) 0.054(4)
C1_39 0.169(7) 0.110(7) 0.144(7) -0.032(6) 0.017(7) 0.052(6)
C2_39 0.176(9) 0.118(8) 0.157(9) -0.029(7) 0.007(7) 0.043(7)
C3_39 0.181(9) 0.115(8) 0.172(9) -0.023(8) 0.008(8) 0.044(7)
C4_39 0.182(9) 0.116(8) 0.176(9) -0.015(8) 0.012(8) 0.042(7)
C5_39 0.182(9) 0.113(8) 0.163(9) -0.024(7) 0.013(8) 0.047(7)
C6_39 0.166(8) 0.107(8) 0.146(8) -0.041(7) 0.016(7) 0.052(7)
C7_39 0.222(15) 0.170(16) 0.242(17) 0.022(14) 0.028(15) 0.021(13)
S1_40 0.426(9) 0.229(7) 0.301(8) -0.056(7) -0.142(8) 0.034(7)
C1_40 0.373(10) 0.263(9) 0.311(9) -0.016(8) -0.078(8) 0.047(8)
C2_40 0.357(11) 0.272(10) 0.318(11) -0.008(9) -0.056(9) 0.055(9)
C3_40 0.349(11) 0.273(11) 0.320(11) -0.004(9) -0.047(9) 0.053(9)
C4_40 0.355(11) 0.279(11) 0.323(11) -0.001(9) -0.040(9) 0.048(9)
C5_40 0.359(11) 0.278(11) 0.319(11) 0.003(9) -0.044(9) 0.047(9)
C6_40 0.365(11) 0.276(10) 0.314(11) -0.002(9) -0.061(9) 0.054(9)
C7_40 0.376(18) 0.322(19) 0.34(2) -0.017(17) -0.052(17) 0.025(16)
S1_41 0.354(10) 0.208(8) 0.286(10) 0.003(8) -0.063(9) 0.032(8)
C1_41 0.336(10) 0.248(9) 0.299(10) -0.002(8) -0.034(8) 0.055(8)
C2_41 0.327(11) 0.260(10) 0.305(11) -0.002(9) -0.026(9) 0.059(9)
C3_41 0.329(11) 0.273(11) 0.313(12) 0.000(9) -0.018(9) 0.060(9)
C4_41 0.333(11) 0.287(11) 0.316(11) -0.004(9) -0.010(9) 0.060(9)
C5_41 0.332(11) 0.284(11) 0.311(11) -0.005(9) -0.017(9) 0.061(9)
C6_41 0.337(11) 0.271(10) 0.304(11) -0.003(9) -0.025(9) 0.056(9)
C7_41 0.361(19) 0.317(19) 0.353(17) 0.002(18) 0.015(15) 0.070(17)
S1_42 0.404(11) 0.291(10) 0.335(12) 0.018(9) -0.089(10) 0.066(9)
C1_42 0.402(11) 0.341(10) 0.364(11) 0.019(8) -0.035(9) 0.069(8)
C2_42 0.408(12) 0.356(11) 0.374(12) 0.021(9) -0.012(9) 0.073(9)
C3_42 0.417(12) 0.371(12) 0.384(12) 0.017(10) -0.002(9) 0.073(9)
C4_42 0.420(12) 0.377(12) 0.387(12) 0.015(9) 0.003(9) 0.072(9)
C5_42 0.414(12) 0.372(12) 0.381(13) 0.014(9) -0.006(9) 0.069(9)
C6_42 0.406(12) 0.356(11) 0.374(12) 0.017(9) -0.016(9) 0.071(9)
C7_42 0.45(2) 0.40(2) 0.401(19) 0.015(18) 0.019(16) 0.075(17)
S1_44 0.449(9) 0.283(8) 0.349(8) -0.070(7) -0.123(8) 0.000(8)
C1_44 0.423(10) 0.338(9) 0.360(10) -0.038(8) -0.077(8) 0.010(8)
C2_44 0.415(11) 0.359(11) 0.364(11) -0.025(9) -0.063(9) 0.014(9)
C3_44 0.407(12) 0.364(12) 0.367(12) -0.023(10) -0.055(9) 0.019(9)
C4_44 0.400(12) 0.359(12) 0.367(12) -0.020(10) -0.055(9) 0.030(9)
C5_44 0.402(12) 0.356(12) 0.367(12) -0.019(10) -0.054(9) 0.028(9)
C6_44 0.415(11) 0.351(11) 0.366(11) -0.027(9) -0.060(9) 0.021(9)
C7_44 0.411(19) 0.32(2) 0.360(19) -0.044(18) -0.064(16) 0.040(17)
S1_45 0.230(8) 0.197(7) 0.205(8) -0.031(7) -0.044(7) 0.059(7)
C1_45 0.259(9) 0.239(9) 0.245(9) -0.023(8) -0.031(8) 0.044(7)
C2_45 0.268(10) 0.259(10) 0.266(10) -0.009(9) -0.017(9) 0.037(8)
C3_45 0.270(10) 0.272(10) 0.274(11) -0.004(10) -0.021(10) 0.044(9)
C4_45 0.274(10) 0.274(10) 0.277(11) -0.005(9) -0.024(10) 0.046(9)
C5_45 0.273(10) 0.269(10) 0.271(11) -0.011(9) -0.030(10) 0.050(9)
C6_45 0.265(10) 0.256(10) 0.260(10) -0.021(9) -0.029(9) 0.049(9)
C7_45 0.283(14) 0.306(19) 0.29(2) -0.003(18) -0.016(18) 0.066(14)
S1_46 0.450(9) 0.178(6) 0.290(8) -0.013(6) -0.202(7) 0.095(6)
C1_46 0.395(10) 0.258(9) 0.318(9) 0.002(8) -0.108(8) 0.075(8)
C2_46 0.377(11) 0.288(11) 0.328(11) 0.003(9) -0.082(9) 0.060(9)
C3_46 0.376(11) 0.310(11) 0.339(11) 0.005(9) -0.066(9) 0.056(9)
C4_46 0.376(11) 0.324(11) 0.340(11) 0.002(9) -0.058(9) 0.051(9)
C5_46 0.377(12) 0.319(11) 0.341(11) 0.000(9) -0.062(9) 0.053(9)
C6_46 0.380(11) 0.294(11) 0.329(10) 0.004(9) -0.078(9) 0.059(9)
C7_46 0.386(18) 0.36(2) 0.36(2) 0.000(17) -0.058(17) 0.031(15)
S1_47 0.258(9) 0.230(8) 0.297(10) -0.085(8) 0.041(8) 0.080(7)
C1_47 0.266(9) 0.252(9) 0.286(10) -0.047(8) 0.008(8) 0.056(8)
C2_47 0.266(10) 0.246(10) 0.280(11) -0.031(9) -0.005(9) 0.062(9)
C3_47 0.270(11) 0.245(10) 0.277(11) -0.029(9) -0.006(9) 0.059(9)
C4_47 0.279(11) 0.257(10) 0.276(11) -0.031(9) -0.008(9) 0.046(9)
C5_47 0.285(11) 0.271(11) 0.282(11) -0.034(9) -0.002(9) 0.037(9)
C6_47 0.280(10) 0.271(10) 0.283(11) -0.037(9) 0.002(9) 0.038(9)
C7_47 0.293(17) 0.289(19) 0.292(18) -0.025(17) -0.031(16) 0.042(16)
S1_43 0.473 0.445 0.418 0.007 0.015 0.088
C1_43 0.495(8) 0.470(8) 0.450(8) 0.011(7) 0.001(7) 0.066(7)
C2_43 0.504(10) 0.480(10) 0.463(10) 0.012(9) -0.006(9) 0.055(9)
C3_43 0.509(11) 0.484(11) 0.468(11) 0.015(9) -0.008(10) 0.050(9)
C4_43 0.510(11) 0.486(11) 0.468(11) 0.015(9) -0.009(9) 0.050(9)
C5_43 0.511(11) 0.486(11) 0.468(11) 0.010(9) -0.009(9) 0.054(9)
C6_43 0.505(10) 0.480(10) 0.462(10) 0.010(9) -0.005(9) 0.060(9)
C7_43 0.50(2) 0.48(2) 0.462(17) 0.011(16) -0.008(18) 0.062(19)

loop_
_atom_type_symbol
_atom_type_description
_atom_type_scat_dispersion_real
_atom_type_scat_dispersion_imag
_atom_type_scat_source
C C 0.0137 0.0067 'International Tables Vol C Tables 4.2.6.8 and 6.1.1.4'
H H 0.0000 0.0000 'International Tables Vol C Tables 4.2.6.8 and 6.1.1.4'
Ag Ag 0.0782 3.3823 'International Tables Vol C Tables 4.2.6.8 and 6.1.1.4'
Ni Ni -1.3357 3.2904 'International Tables Vol C Tables 4.2.6.8 and 6.1.1.4'
S S 0.2925 0.4295 'International Tables Vol C Tables 4.2.6.8 and 6.1.1.4'

loop_
_geom_angle_atom_site_label_1
_geom_angle_atom_site_label_2
_geom_angle_atom_site_label_3
_geom_angle
_geom_angle_site_symmetry_1
_geom_angle_site_symmetry_3
_geom_angle_publ_flag
S1_30 Ni22 Ni9 125.5 . . ?
S1_30 Ni22 S1_31 80.6 . . ?
S1_31 Ni22 Ni9 128.4 . . ?
S1_34 Ni22 Ni9 48.7 . . ?
S1_34 Ni22 S1_30 173.9 . . ?
S1_34 Ni22 S1_31 101.6 . . ?
S1_34 Ni22 S1_35 77.1 . . ?
S1_35 Ni22 Ni9 48.6 . . ?
S1_35 Ni22 S1_30 100.4 . . ?
S1_35 Ni22 S1_31 176.8 . . ?
S1_26 Ni15 Ni16 49.5 . . ?
S1_26 Ni15 S1_29 83.1 . . ?
S1_26 Ni15 S1_31 95.2 . . ?
S1_29 Ni15 Ni16 48.7 . . ?
S1_30 Ni15 Ni16 127.7 . . ?
S1_30 Ni15 S1_26 173.5 . . ?
S1_30 Ni15 S1_29 98.8 . . ?
S1_30 Ni15 S1_31 81.6 . . ?
S1_31 Ni15 Ni16 121.3 . . ?
S1_31 Ni15 S1_29 167.0 . . ?
Ni15 Ni16 Ni17 121.5 . . ?
S1_24 Ni16 Ni15 132.3 . . ?
S1_24 Ni16 Ni17 47.6 . . ?
S1_25 Ni16 Ni15 130.9 . . ?
S1_25 Ni16 Ni17 49.6 . . ?
S1_25 Ni16 S1_24 81.1 . . ?
S1_26 Ni16 Ni15 48.6 . . ?
S1_26 Ni16 Ni17 133.1 . . ?
S1_26 Ni16 S1_24 178.8 . . ?
S1_26 Ni16 S1_25 98.7 . . ?
S1_29 Ni16 Ni15 50.0 . . ?
S1_29 Ni16 Ni17 128.0 . . ?
S1_29 Ni16 S1_24 96.7 . . ?
S1_29 Ni16 S1_25 177.6 . . ?
S1_29 Ni16 S1_26 83.4 . . ?
S1_24 Ni17 Ni16 51.2 . . ?
S1_24 Ni17 S1_25 84.2 . . ?
S1_24 Ni17 S1_27 94.8 . . ?
S1_24 Ni17 S1_28 173.9 . . ?
S1_25 Ni17 Ni16 50.1 . . ?
S1_27 Ni17 Ni16 123.0 . . ?
S1_27 Ni17 S1_25 171.1 . . ?
S1_28 Ni17 Ni16 128.0 . . ?
S1_28 Ni17 S1_25 99.4 . . ?
S1_28 Ni17 S1_27 80.8 . . ?
S1_32 Ni2 Ni3 117.4 . . ?
S1_32 Ni2 S1_33 77.9 . . ?
S1_32 Ni2 S1_46 88.2 . . ?
S1_32 Ni2 S1_43 176.9 . . ?
S1_33 Ni2 Ni3 141.9 . . ?
S1_46 Ni2 Ni3 49.1 . . ?
S1_46 Ni2 S1_33 165.6 . . ?
S1_43 Ni2 Ni3 59.9 . . ?
S1_43 Ni2 S1_33 105.1 . . ?
S1_43 Ni2 S1_46 88.8 . . ?
S1_41 Ni3 Ni2 114.2 . . ?
S1_41 Ni3 S1_44 72.9 . . ?
S1_41 Ni3 S1_43 85.2 . . ?
S1_44 Ni3 Ni2 150.5 . . ?
S1_46 Ni3 Ni2 56.3 . . ?
S1_46 Ni3 S1_41 170.1 . . ?
S1_46 Ni3 S1_44 116.6 . . ?
S1_46 Ni3 S1_43 85.8 . . ?
S1_43 Ni3 Ni2 48.6 . . ?
S1_43 Ni3 S1_44 156.2 . . ?
S1_40 Ni4 Ni7 46.4 . . ?
S1_40 Ni4 S1_41 112.1 . . ?
S1_40 Ni4 S1_42 82.6 . . ?
S1_40 Ni4 S1_44 161.1 . . ?
S1_41 Ni4 Ni7 131.1 . . ?
S1_41 Ni4 S1_42 161.6 . . ?
S1_42 Ni4 Ni7 51.6 . . ?
S1_44 Ni4 Ni7 114.7 . . ?
S1_44 Ni4 S1_41 80.3 . . ?
S1_44 Ni4 S1_42 82.8 . . ?
Ni19 Ni18 Ni8 119.7 . . ?
S1_4 Ni18 Ni19 130.3 . . ?
S1_4 Ni18 Ni8 50.1 . . ?
S1_4 Ni18 S1_7 178.7 . . ?
S1_5 Ni18 Ni19 129.9 . . ?
S1_5 Ni18 Ni8 48.0 . . ?
S1_5 Ni18 S1_4 82.6 . . ?
S1_5 Ni18 S1_7 98.0 . . ?
S1_6 Ni18 Ni19 49.6 . . ?
S1_6 Ni18 Ni8 128.1 . . ?
S1_6 Ni18 S1_4 95.1 . . ?
S1_6 Ni18 S1_5 175.9 . . ?
S1_6 Ni18 S1_7 84.3 . . ?
S1_7 Ni18 Ni19 50.0 . . ?
S1_7 Ni18 Ni8 131.1 . . ?
S1_3 Ni19 Ni18 129.9 . . ?
S1_3 Ni19 S1_6 99.9 . . ?
S1_3 Ni19 S1_7 175.0 . . ?
S1_6 Ni19 Ni18 48.3 . . ?
S1_6 Ni19 S1_7 82.4 . . ?
S1_7 Ni19 Ni18 48.9 . . ?
S1_8 Ni19 Ni18 124.6 . . ?
S1_8 Ni19 S1_3 82.6 . . ?
S1_8 Ni19 S1_6 172.0 . . ?
S1_8 Ni19 S1_7 94.6 . . ?
S1_3 Ni20 Ni21 124.8 . . ?
S1_3 Ni20 S1_8 82.4 . . ?
S1_3 Ni20 S1_9 99.4 . . ?
S1_3 Ni20 S1_10 173.0 . . ?
S1_8 Ni20 Ni21 128.2 . . ?
S1_8 Ni20 S1_9 177.1 . . ?
S1_8 Ni20 S1_10 100.8 . . ?
S1_9 Ni20 Ni21 48.9 . . ?
S1_9 Ni20 S1_10 77.2 . . ?
S1_10 Ni20 Ni21 48.4 . . ?
S1_9 Ni21 Ni20 48.6 . . ?
S1_9 Ni21 S1_12 177.2 . . ?
S1_10 Ni21 Ni20 50.3 . . ?
S1_10 Ni21 S1_9 78.2 . . ?
S1_10 Ni21 S1_11 175.8 . . ?
S1_10 Ni21 S1_12 100.9 . . ?
S1_11 Ni21 Ni20 125.7 . . ?
S1_11 Ni21 S1_9 98.2 . . ?
S1_11 Ni21 S1_12 82.6 . . ?
S1_12 Ni21 Ni20 128.9 . . ?
S1_11 Ni12 Ni13 124.7 . . ?
S1_11 Ni12 S1_13 95.5 . . ?
S1_11 Ni12 S1_14 172.6 . . ?
S1_12 Ni12 Ni13 128.5 . . ?
S1_12 Ni12 S1_11 84.6 . . ?
S1_12 Ni12 S1_13 175.4 . . ?
S1_12 Ni12 S1_14 97.8 . . ?
S1_13 Ni12 Ni13 48.0 . . ?
S1_13 Ni12 S1_14 81.5 . . ?
S1_14 Ni12 Ni13 48.6 . . ?
Ni14 Ni13 Ni12 121.5 . . ?
S1_13 Ni13 Ni12 48.9 . . ?
S1_13 Ni13 Ni14 133.3 . . ?
S1_13 Ni13 S1_14 83.9 . . ?
S1_13 Ni13 S1_39 97.6 . . ?
S1_14 Ni13 Ni12 50.7 . . ?
S1_14 Ni13 Ni14 128.1 . . ?
S1_21 Ni13 Ni12 132.7 . . ?
S1_21 Ni13 Ni14 50.3 . . ?
S1_21 Ni13 S1_13 175.8 . . ?
S1_21 Ni13 S1_14 94.9 . . ?
S1_21 Ni13 S1_39 83.6 . . ?
S1_39 Ni13 Ni12 130.8 . . ?
S1_39 Ni13 Ni14 51.1 . . ?
S1_39 Ni13 S1_14 178.4 . . ?
S1_15 Ni1 Ni6 133.1 . . ?
S1_15 Ni1 S1_18 178.2 . . ?
S1_15 Ni1 S1_19 101.8 . . ?
S1_16 Ni1 Ni6 127.6 . . ?
S1_16 Ni1 S1_15 82.9 . . ?
S1_16 Ni1 S1_18 95.5 . . ?
S1_16 Ni1 S1_19 169.6 . . ?
S1_18 Ni1 Ni6 47.5 . . ?
S1_18 Ni1 S1_19 79.6 . . ?
S1_19 Ni1 Ni6 42.9 . . ?
Ni10 Ni7 Ni4 123.9 . . ?
S1_38 Ni7 Ni4 127.6 . . ?
S1_38 Ni7 Ni10 51.2 . . ?
S1_38 Ni7 S1_42 172.9 . . ?
S1_40 Ni7 Ni4 43.7 . . ?
S1_40 Ni7 Ni10 129.1 . . ?
S1_40 Ni7 S1_38 94.8 . . ?
S1_40 Ni7 S1_42 80.2 . . ?
S1_42 Ni7 Ni4 51.1 . . ?
S1_42 Ni7 Ni10 135.9 . . ?
S1_45 Ni7 Ni4 136.6 . . ?
S1_45 Ni7 Ni10 48.6 . . ?
S1_45 Ni7 S1_38 83.5 . . ?
S1_45 Ni7 S1_40 177.7 . . ?
S1_45 Ni7 S1_42 101.6 . . ?
S1_4 Ni8 Ni18 48.2 . . ?
S1_5 Ni8 Ni18 48.4 . . ?
S1_5 Ni8 S1_4 81.4 . . ?
S1_5 Ni8 S1_15 167.9 . . ?
S1_5 Ni8 S1_16 103.4 . . ?
S1_15 Ni8 Ni18 120.3 . . ?
S1_15 Ni8 S1_4 92.7 . . ?
S1_15 Ni8 S1_16 81.2 . . ?
S1_16 Ni8 Ni18 130.5 . . ?
S1_16 Ni8 S1_4 171.4 . . ?
S1_34 Ni9 Ni22 47.9 . . ?
S1_34 Ni9 S1_35 77.0 . . ?
S1_34 Ni9 S1_36 174.5 . . ?
S1_34 Ni9 S1_37 102.6 . . ?
S1_35 Ni9 Ni22 49.3 . . ?
S1_35 Ni9 S1_36 99.0 . . ?
S1_35 Ni9 S1_37 179.7 . . ?
S1_36 Ni9 Ni22 126.6 . . ?
S1_37 Ni9 Ni22 130.5 . . ?
S1_37 Ni9 S1_36 81.3 . . ?
S1_36 Ni10 Ni7 126.7 . . ?
S1_36 Ni10 S1_37 82.0 . . ?
S1_36 Ni10 S1_38 94.5 . . ?
S1_37 Ni10 Ni7 128.4 . . ?
S1_37 Ni10 S1_38 175.0 . . ?
S1_38 Ni10 Ni7 51.3 . . ?
S1_45 Ni10 Ni7 46.6 . . ?
S1_45 Ni10 S1_36 173.0 . . ?
S1_45 Ni10 S1_37 100.9 . . ?
S1_45 Ni10 S1_38 82.1 . . ?
S1_27 Ni11 S1_28 81.5 . . ?
S1_27 Ni11 S1_32 159.3 . . ?
S1_27 Ni11 S1_33 93.5 . . ?
S1_28 Ni11 S1_32 111.6 . . ?
S1_28 Ni11 S1_33 173.2 . . ?
S1_33 Ni11 S1_32 72.0 . . ?
S1_21 Ni14 Ni13 49.2 . . ?
S1_21 Ni14 S1_22 99.7 . . ?
S1_21 Ni14 S1_39 82.5 . . ?
S1_22 Ni14 Ni13 125.4 . . ?
S1_22 Ni14 S1_39 171.9 . . ?
S1_23 Ni14 Ni13 127.6 . . ?
S1_23 Ni14 S1_21 176.6 . . ?
S1_23 Ni14 S1_22 81.6 . . ?
S1_23 Ni14 S1_39 95.7 . . ?
S1_39 Ni14 Ni13 50.8 . . ?
S1_17 Ni5 S1_47 80.7 . . ?
S1_22 Ni5 S1_17 173.1 . . ?
S1_22 Ni5 S1_47 99.9 . . ?
S1_23 Ni5 S1_17 94.9 . . ?
S1_23 Ni5 S1_22 83.5 . . ?
S1_23 Ni5 S1_47 170.2 . . ?
S1_17 Ni6 Ni1 129.8 . . ?
S1_18 Ni6 Ni1 48.1 . . ?
S1_18 Ni6 S1_17 177.9 . . ?
S1_19 Ni6 Ni1 48.6 . . ?
S1_19 Ni6 S1_17 93.7 . . ?
S1_19 Ni6 S1_18 84.7 . . ?
S1_19 Ni6 S1_47 174.6 . . ?
S1_47 Ni6 Ni1 131.9 . . ?
S1_47 Ni6 S1_17 82.5 . . ?
S1_47 Ni6 S1_18 99.0 . . ?
Ni20 S1_3 Ni19 96.1 . . ?
C1_3 S1_3 Ni19 110.8 . . ?
C1_3 S1_3 Ni20 106.9 . . ?
C2_3 C1_3 S1_3 118.6 . . ?
C2_3 C1_3 C6_3 120.0 . . ?
C6_3 C1_3 S1_3 121.4 . . ?
C1_3 C2_3 H2_3 120.0 . . ?
C1_3 C2_3 C3_3 120.0 . . ?
C3_3 C2_3 H2_3 120.0 . . ?
C2_3 C3_3 H3_3 120.0 . . ?
C4_3 C3_3 C2_3 120.0 . . ?
C4_3 C3_3 H3_3 120.0 . . ?
C3_3 C4_3 C5_3 120.0 . . ?
C3_3 C4_3 C7_3 119.7 . . ?
C5_3 C4_3 C7_3 120.3 . . ?
C4_3 C5_3 H5_3 120.0 . . ?
C6_3 C5_3 C4_3 120.0 . . ?
C6_3 C5_3 H5_3 120.0 . . ?
C1_3 C6_3 H6_3 120.0 . . ?
C5_3 C6_3 C1_3 120.0 . . ?
C5_3 C6_3 H6_3 120.0 . . ?
C4_3 C7_3 H7A_3 109.5 . . ?
C4_3 C7_3 H7B_3 109.5 . . ?
C4_3 C7_3 H7C_3 109.5 . . ?
H7A_3 C7_3 H7B_3 109.5 . . ?
H7A_3 C7_3 H7C_3 109.5 . . ?
H7B_3 C7_3 H7C_3 109.5 . . ?
Ni18 S1_4 Ni8 81.8 . . ?
C1_4 S1_4 Ni18 101.0 . . ?
C1_4 S1_4 Ni8 111.9 . . ?
C2_4 C1_4 S1_4 120.7 . . ?
C2_4 C1_4 C6_4 117.8 . . ?
C6_4 C1_4 S1_4 121.4 . . ?
C1_4 C2_4 H2_4 119.1 . . ?
C3_4 C2_4 C1_4 121.8 . . ?
C3_4 C2_4 H2_4 119.1 . . ?
C2_4 C3_4 H3_4 120.1 . . ?
C4_4 C3_4 C2_4 119.8 . . ?
C4_4 C3_4 H3_4 120.1 . . ?
C3_4 C4_4 C5_4 119.7 . . ?
C3_4 C4_4 C7_4 120.2 . . ?
C5_4 C4_4 C7_4 120.1 . . ?
C4_4 C5_4 H5_4 120.1 . . ?
C4_4 C5_4 C6_4 119.8 . . ?
C6_4 C5_4 H5_4 120.1 . . ?
C1_4 C6_4 C5_4 121.1 . . ?
C1_4 C6_4 H6_4 119.5 . . ?
C5_4 C6_4 H6_4 119.5 . . ?
C4_4 C7_4 H7A_4 109.5 . . ?
C4_4 C7_4 H7B_4 109.5 . . ?
C4_4 C7_4 H7C_4 109.5 . . ?
H7A_4 C7_4 H7B_4 109.5 . . ?
H7A_4 C7_4 H7C_4 109.5 . . ?
H7B_4 C7_4 H7C_4 109.5 . . ?
Ni8 S1_5 Ni18 83.6 . . ?
C1_5 S1_5 Ni18 116.1 . . ?
C1_5 S1_5 Ni8 112.1 . . ?
C2_5 C1_5 S1_5 122.3 . . ?
C6_5 C1_5 S1_5 120.0 . . ?
C6_5 C1_5 C2_5 117.7 . . ?
C1_5 C2_5 H2_5 119.7 . . ?
C3_5 C2_5 C1_5 120.6 . . ?
C3_5 C2_5 H2_5 119.7 . . ?
C2_5 C3_5 H3_5 119.5 . . ?
C4_5 C3_5 C2_5 121.1 . . ?
C4_5 C3_5 H3_5 119.5 . . ?
C3_5 C4_5 C5_5 119.4 . . ?
C3_5 C4_5 C7_5 120.5 . . ?
C5_5 C4_5 C7_5 120.1 . . ?
C4_5 C5_5 H5_5 120.4 . . ?
C4_5 C5_5 C6_5 119.2 . . ?
C6_5 C5_5 H5_5 120.4 . . ?
C1_5 C6_5 C5_5 122.0 . . ?
C1_5 C6_5 H6_5 119.0 . . ?
C5_5 C6_5 H6_5 119.0 . . ?
C4_5 C7_5 H7A_5 109.5 . . ?
C4_5 C7_5 H7B_5 109.5 . . ?
C4_5 C7_5 H7C_5 109.5 . . ?
H7A_5 C7_5 H7B_5 109.5 . . ?
H7A_5 C7_5 H7C_5 109.5 . . ?
H7B_5 C7_5 H7C_5 109.5 . . ?
Ni18 S1_6 Ni19 82.1 . . ?
C1_6 S1_6 Ni18 116.0 . . ?
C1_6 S1_6 Ni19 111.6 . . ?
C2_6 C1_6 S1_6 120.1 . . ?
C6_6 C1_6 S1_6 120.6 . . ?
C6_6 C1_6 C2_6 119.3 . . ?
C1_6 C2_6 H2_6 119.8 . . ?
C3_6 C2_6 C1_6 120.3 . . ?
C3_6 C2_6 H2_6 119.8 . . ?
C2_6 C3_6 H3_6 119.9 . . ?
C4_6 C3_6 C2_6 120.3 . . ?
C4_6 C3_6 H3_6 119.9 . . ?
C3_6 C4_6 C5_6 120.4 . . ?
C3_6 C4_6 C7_6 119.8 . . ?
C5_6 C4_6 C7_6 119.8 . . ?
C4_6 C5_6 H5_6 120.5 . . ?
C4_6 C5_6 C6_6 119.1 . . ?
C6_6 C5_6 H5_6 120.5 . . ?
C1_6 C6_6 C5_6 120.6 . . ?
C1_6 C6_6 H6_6 119.7 . . ?
C5_6 C6_6 H6_6 119.7 . . ?
C4_6 C7_6 H7A_6 109.5 . . ?
C4_6 C7_6 H7B_6 109.5 . . ?
C4_6 C7_6 H7C_6 109.5 . . ?
H7A_6 C7_6 H7B_6 109.5 . . ?
H7A_6 C7_6 H7C_6 109.5 . . ?
H7B_6 C7_6 H7C_6 109.5 . . ?
Ni18 S1_7 Ni19 81.1 . . ?
C1_7 S1_7 Ni18 103.0 . . ?
C1_7 S1_7 Ni19 112.1 . . ?
C2_7 C1_7 S1_7 119.2 . . ?
C6_7 C1_7 S1_7 122.9 . . ?
C6_7 C1_7 C2_7 117.9 . . ?
C1_7 C2_7 H2_7 119.2 . . ?
C3_7 C2_7 C1_7 121.6 . . ?
C3_7 C2_7 H2_7 119.2 . . ?
C2_7 C3_7 H3_7 119.8 . . ?
C2_7 C3_7 C4_7 120.4 . . ?
C4_7 C3_7 H3_7 119.8 . . ?
C3_7 C4_7 C5_7 119.2 . . ?
C3_7 C4_7 C7_7 120.2 . . ?
C5_7 C4_7 C7_7 120.5 . . ?
C4_7 C5_7 H5_7 120.0 . . ?
C4_7 C5_7 C6_7 119.9 . . ?
C6_7 C5_7 H5_7 120.0 . . ?
C1_7 C6_7 C5_7 121.0 . . ?
C1_7 C6_7 H6_7 119.5 . . ?
C5_7 C6_7 H6_7 119.5 . . ?
C4_7 C7_7 H7A_7 109.5 . . ?
C4_7 C7_7 H7B_7 109.5 . . ?
C4_7 C7_7 H7C_7 109.5 . . ?
H7A_7 C7_7 H7B_7 109.5 . . ?
H7A_7 C7_7 H7C_7 109.5 . . ?
H7B_7 C7_7 H7C_7 109.5 . . ?
Ni19 S1_8 Ni20 95.3 . . ?
C1_8 S1_8 Ni19 113.6 . . ?
C1_8 S1_8 Ni20 110.1 . . ?
C2_8 C1_8 S1_8 121.6 . . ?
C6_8 C1_8 S1_8 119.9 . . ?
C6_8 C1_8 C2_8 118.5 . . ?
C1_8 C2_8 H2_8 120.0 . . ?
C1_8 C2_8 C3_8 120.1 . . ?
C3_8 C2_8 H2_8 120.0 . . ?
C2_8 C3_8 H3_8 119.6 . . ?
C4_8 C3_8 C2_8 120.9 . . ?
C4_8 C3_8 H3_8 119.6 . . ?
C3_8 C4_8 C5_8 120.0 . . ?
C3_8 C4_8 C7_8 120.3 . . ?
C5_8 C4_8 C7_8 119.8 . . ?
C4_8 C5_8 H5_8 120.6 . . ?
C4_8 C5_8 C6_8 118.8 . . ?
C6_8 C5_8 H5_8 120.6 . . ?
C1_8 C6_8 C5_8 121.8 . . ?
C1_8 C6_8 H6_8 119.1 . . ?
C5_8 C6_8 H6_8 119.1 . . ?
C4_8 C7_8 H7A_8 109.5 . . ?
C4_8 C7_8 H7B_8 109.5 . . ?
C4_8 C7_8 H7C_8 109.5 . . ?
H7A_8 C7_8 H7B_8 109.5 . . ?
H7A_8 C7_8 H7C_8 109.5 . . ?
H7B_8 C7_8 H7C_8 109.5 . . ?
Ni20 S1_9 Ni21 82.5 . . ?
C1_9 S1_9 Ni20 114.6 . . ?
C1_9 S1_9 Ni21 115.4 . . ?
C2_9 C1_9 S1_9 122.6 . . ?
C2_9 C1_9 C6_9 117.5 . . ?
C6_9 C1_9 S1_9 119.9 . . ?
C1_9 C2_9 H2_9 118.9 . . ?
C1_9 C2_9 C3_9 122.2 . . ?
C3_9 C2_9 H2_9 118.9 . . ?
C2_9 C3_9 H3_9 120.1 . . ?
C4_9 C3_9 C2_9 119.7 . . ?
C4_9 C3_9 H3_9 120.1 . . ?
C3_9 C4_9 C5_9 119.4 . . ?
C3_9 C4_9 C7_9 120.4 . . ?
C5_9 C4_9 C7_9 120.2 . . ?
C4_9 C5_9 H5_9 119.7 . . ?
C4_9 C5_9 C6_9 120.6 . . ?
C6_9 C5_9 H5_9 119.7 . . ?
C1_9 C6_9 C5_9 120.7 . . ?
C1_9 C6_9 H6_9 119.6 . . ?
C5_9 C6_9 H6_9 119.6 . . ?
C4_9 C7_9 H7A_9 109.5 . . ?
C4_9 C7_9 H7B_9 109.5 . . ?
C4_9 C7_9 H7C_9 109.5 . . ?
H7A_9 C7_9 H7B_9 109.5 . . ?
H7A_9 C7_9 H7C_9 109.5 . . ?
H7B_9 C7_9 H7C_9 109.5 . . ?
Ni21 S1_10 Ni20 81.3 . . ?
C1_10 S1_10 Ni20 112.3 . . ?
C1_10 S1_10 Ni21 120.4 . . ?
C2_10 C1_10 S1_10 121.6 . . ?
C2_10 C1_10 C6_10 118.8 . . ?
C6_10 C1_10 S1_10 119.6 . . ?
C1_10 C2_10 H2_10 119.9 . . ?
C3_10 C2_10 C1_10 120.1 . . ?
C3_10 C2_10 H2_10 119.9 . . ?
C2_10 C3_10 H3_10 119.6 . . ?
C4_10 C3_10 C2_10 120.8 . . ?
C4_10 C3_10 H3_10 119.6 . . ?
C3_10 C4_10 C5_10 120.1 . . ?
C3_10 C4_10 C7_10 120.0 . . ?
C5_10 C4_10 C7_10 119.9 . . ?
C4_10 C5_10 H5_10 120.6 . . ?
C4_10 C5_10 C6_10 118.9 . . ?
C6_10 C5_10 H5_10 120.6 . . ?
C1_10 C6_10 C5_10 121.3 . . ?
C1_10 C6_10 H6_10 119.3 . . ?
C5_10 C6_10 H6_10 119.3 . . ?
C4_10 C7_10 H7A_10 109.5 . . ?
C4_10 C7_10 H7B_10 109.5 . . ?
C4_10 C7_10 H7C_10 109.5 . . ?
H7A_10 C7_10 H7B_10 109.5 . . ?
H7A_10 C7_10 H7C_10 109.5 . . ?
H7B_10 C7_10 H7C_10 109.5 . . ?
Ni12 S1_11 Ni21 94.3 . . ?
C1_11 S1_11 Ni21 110.9 . . ?
C1_11 S1_11 Ni12 108.2 . . ?
C2_11 C1_11 S1_11 120.4 . . ?
C6_11 C1_11 S1_11 121.8 . . ?
C6_11 C1_11 C2_11 117.8 . . ?
C1_11 C2_11 H2_11 119.2 . . ?
C3_11 C2_11 C1_11 121.6 . . ?
C3_11 C2_11 H2_11 119.2 . . ?
C2_11 C3_11 H3_11 119.9 . . ?
C4_11 C3_11 C2_11 120.2 . . ?
C4_11 C3_11 H3_11 119.9 . . ?
C3_11 C4_11 C7_11 120.2 . . ?
C5_11 C4_11 C3_11 119.2 . . ?
C5_11 C4_11 C7_11 120.6 . . ?
C4_11 C5_11 H5_11 119.7 . . ?
C4_11 C5_11 C6_11 120.5 . . ?
C6_11 C5_11 H5_11 119.7 . . ?
C1_11 C6_11 C5_11 120.6 . . ?
C1_11 C6_11 H6_11 119.7 . . ?
C5_11 C6_11 H6_11 119.7 . . ?
C4_11 C7_11 H7A_11 109.5 . . ?
C4_11 C7_11 H7B_11 109.5 . . ?
C4_11 C7_11 H7C_11 109.5 . . ?
H7A_11 C7_11 H7B_11 109.5 . . ?
H7A_11 C7_11 H7C_11 109.5 . . ?
H7B_11 C7_11 H7C_11 109.5 . . ?
Ni12 S1_12 Ni21 94.0 . . ?
C1_12 S1_12 Ni21 111.8 . . ?
C1_12 S1_12 Ni12 103.7 . . ?
C2_12 C1_12 S1_12 120.9 . . ?
C2_12 C1_12 C6_12 118.3 . . ?
C6_12 C1_12 S1_12 120.8 . . ?
C1_12 C2_12 H2_12 119.5 . . ?
C3_12 C2_12 C1_12 121.0 . . ?
C3_12 C2_12 H2_12 119.5 . . ?
C2_12 C3_12 H3_12 119.9 . . ?
C4_12 C3_12 C2_12 120.2 . . ?
C4_12 C3_12 H3_12 119.9 . . ?
C3_12 C4_12 C5_12 120.0 . . ?
C3_12 C4_12 C7_12 120.2 . . ?
C5_12 C4_12 C7_12 119.9 . . ?
C4_12 C5_12 H5_12 120.2 . . ?
C4_12 C5_12 C6_12 119.6 . . ?
C6_12 C5_12 H5_12 120.2 . . ?
C1_12 C6_12 C5_12 120.9 . . ?
C1_12 C6_12 H6_12 119.6 . . ?
C5_12 C6_12 H6_12 119.6 . . ?
C4_12 C7_12 H7A_12 109.5 . . ?
C4_12 C7_12 H7B_12 109.5 . . ?
C4_12 C7_12 H7C_12 109.5 . . ?
H7A_12 C7_12 H7B_12 109.5 . . ?
H7A_12 C7_12 H7C_12 109.5 . . ?
H7B_12 C7_12 H7C_12 109.5 . . ?
Ni13 S1_13 Ni12 83.1 . . ?
C1_13 S1_13 Ni12 109.2 . . ?
C1_13 S1_13 Ni13 104.1 . . ?
C2_13 C1_13 S1_13 121.9 . . ?
C2_13 C1_13 C6_13 118.2 . . ?
C6_13 C1_13 S1_13 119.9 . . ?
C1_13 C2_13 H2_13 119.6 . . ?
C1_13 C2_13 C3_13 120.8 . . ?
C3_13 C2_13 H2_13 119.6 . . ?
C2_13 C3_13 H3_13 119.7 . . ?
C4_13 C3_13 C2_13 120.5 . . ?
C4_13 C3_13 H3_13 119.7 . . ?
C3_13 C4_13 C7_13 120.3 . . ?
C5_13 C4_13 C3_13 119.6 . . ?
C5_13 C4_13 C7_13 120.1 . . ?
C4_13 C5_13 H5_13 120.3 . . ?
C4_13 C5_13 C6_13 119.5 . . ?
C6_13 C5_13 H5_13 120.3 . . ?
C1_13 C6_13 C5_13 121.4 . . ?
C1_13 C6_13 H6_13 119.3 . . ?
C5_13 C6_13 H6_13 119.3 . . ?
C4_13 C7_13 H7A_13 109.5 . . ?
C4_13 C7_13 H7B_13 109.5 . . ?
C4_13 C7_13 H7C_13 109.5 . . ?
H7A_13 C7_13 H7B_13 109.5 . . ?
H7A_13 C7_13 H7C_13 109.5 . . ?
H7B_13 C7_13 H7C_13 109.5 . . ?
Ni13 S1_14 Ni12 80.7 . . ?
C1_14 S1_14 Ni12 104.2 . . ?
C1_14 S1_14 Ni13 111.8 . . ?
C2_14 C1_14 S1_14 119.7 . . ?
C2_14 C1_14 C6_14 118.3 . . ?
C6_14 C1_14 S1_14 122.0 . . ?
C1_14 C2_14 H2_14 119.9 . . ?
C1_14 C2_14 C3_14 120.2 . . ?
C3_14 C2_14 H2_14 119.9 . . ?
C2_14 C3_14 H3_14 119.5 . . ?
C4_14 C3_14 C2_14 120.9 . . ?
C4_14 C3_14 H3_14 119.5 . . ?
C3_14 C4_14 C5_14 120.2 . . ?
C3_14 C4_14 C7_14 120.0 . . ?
C5_14 C4_14 C7_14 119.8 . . ?
C4_14 C5_14 H5_14 120.9 . . ?
C4_14 C5_14 C6_14 118.1 . . ?
C6_14 C5_14 H5_14 120.9 . . ?
C1_14 C6_14 C5_14 122.3 . . ?
C1_14 C6_14 H6_14 118.8 . . ?
C5_14 C6_14 H6_14 118.8 . . ?
C4_14 C7_14 H7A_14 109.5 . . ?
C4_14 C7_14 H7B_14 109.5 . . ?
C4_14 C7_14 H7C_14 109.5 . . ?
H7A_14 C7_14 H7B_14 109.5 . . ?
H7A_14 C7_14 H7C_14 109.5 . . ?
H7B_14 C7_14 H7C_14 109.5 . . ?
Ni1 S1_15 Ni8 92.4 . . ?
C1_15 S1_15 Ni1 106.2 . . ?
C1_15 S1_15 Ni8 107.7 . . ?
C2_15 C1_15 S1_15 120.2 . . ?
C6_15 C1_15 S1_15 121.3 . . ?
C6_15 C1_15 C2_15 118.5 . . ?
C1_15 C2_15 H2_15 119.4 . . ?
C3_15 C2_15 C1_15 121.1 . . ?
C3_15 C2_15 H2_15 119.4 . . ?
C2_15 C3_15 H3_15 120.0 . . ?
C4_15 C3_15 C2_15 119.9 . . ?
C4_15 C3_15 H3_15 120.0 . . ?
C3_15 C4_15 C7_15 119.9 . . ?
C5_15 C4_15 C3_15 119.8 . . ?
C5_15 C4_15 C7_15 120.3 . . ?
C4_15 C5_15 H5_15 120.0 . . ?
C4_15 C5_15 C6_15 119.9 . . ?
C6_15 C5_15 H5_15 120.0 . . ?
C1_15 C6_15 C5_15 120.6 . . ?
C1_15 C6_15 H6_15 119.7 . . ?
C5_15 C6_15 H6_15 119.7 . . ?
C4_15 C7_15 H7A_15 109.5 . . ?
C4_15 C7_15 H7B_15 109.5 . . ?
C4_15 C7_15 H7C_15 109.5 . . ?
H7A_15 C7_15 H7B_15 109.5 . . ?
H7A_15 C7_15 H7C_15 109.5 . . ?
H7B_15 C7_15 H7C_15 109.5 . . ?
Ni1 S1_16 Ni8 93.0 . . ?
C1_16 S1_16 Ni1 113.4 . . ?
C1_16 S1_16 Ni8 109.3 . . ?
C2_16 C1_16 S1_16 121.9 . . ?
C6_16 C1_16 S1_16 119.8 . . ?
C6_16 C1_16 C2_16 118.3 . . ?
C1_16 C2_16 H2_16 119.6 . . ?
C1_16 C2_16 C3_16 120.8 . . ?
C3_16 C2_16 H2_16 119.6 . . ?
C2_16 C3_16 H3_16 119.9 . . ?
C4_16 C3_16 C2_16 120.2 . . ?
C4_16 C3_16 H3_16 119.9 . . ?
C3_16 C4_16 C5_16 120.0 . . ?
C3_16 C4_16 C7_16 120.1 . . ?
C5_16 C4_16 C7_16 119.8 . . ?
C4_16 C5_16 H5_16 120.3 . . ?
C4_16 C5_16 C6_16 119.3 . . ?
C6_16 C5_16 H5_16 120.3 . . ?
C1_16 C6_16 C5_16 121.3 . . ?
C1_16 C6_16 H6_16 119.3 . . ?
C5_16 C6_16 H6_16 119.3 . . ?
C4_16 C7_16 H7A_16 109.5 . . ?
C4_16 C7_16 H7B_16 109.5 . . ?
C4_16 C7_16 H7C_16 109.5 . . ?
H7A_16 C7_16 H7B_16 109.5 . . ?
H7A_16 C7_16 H7C_16 109.5 . . ?
H7B_16 C7_16 H7C_16 109.5 . . ?
Ni5 S1_17 Ni6 85.7 . . ?
C1_17 S1_17 Ni5 109.5 . . ?
C1_17 S1_17 Ni6 102.4 . . ?
C2_17 C1_17 S1_17 121.5 . . ?
C2_17 C1_17 C6_17 118.8 . . ?
C6_17 C1_17 S1_17 119.8 . . ?
C1_17 C2_17 H2_17 119.7 . . ?
C1_17 C2_17 C3_17 120.7 . . ?
C3_17 C2_17 H2_17 119.7 . . ?
C2_17 C3_17 H3_17 119.9 . . ?
C4_17 C3_17 C2_17 120.1 . . ?
C4_17 C3_17 H3_17 119.9 . . ?
C3_17 C4_17 C5_17 120.3 . . ?
C3_17 C4_17 C7_17 120.2 . . ?
C5_17 C4_17 C7_17 119.5 . . ?
C4_17 C5_17 H5_17 120.4 . . ?
C4_17 C5_17 C6_17 119.1 . . ?
C6_17 C5_17 H5_17 120.4 . . ?
C1_17 C6_17 C5_17 121.0 . . ?
C1_17 C6_17 H6_17 119.5 . . ?
C5_17 C6_17 H6_17 119.5 . . ?
C4_17 C7_17 H7A_17 109.5 . . ?
C4_17 C7_17 H7B_17 109.5 . . ?
C4_17 C7_17 H7C_17 109.5 . . ?
H7A_17 C7_17 H7B_17 109.5 . . ?
H7A_17 C7_17 H7C_17 109.5 . . ?
H7B_17 C7_17 H7C_17 109.5 . . ?
Ni6 S1_18 Ni1 84.4 . . ?
C1_18 S1_18 Ni1 105.3 . . ?
C1_18 S1_18 Ni6 105.7 . . ?
C2_18 C1_18 S1_18 120.5 . . ?
C2_18 C1_18 C6_18 117.9 . . ?
C6_18 C1_18 S1_18 121.6 . . ?
C1_18 C2_18 H2_18 119.4 . . ?
C1_18 C2_18 C3_18 121.1 . . ?
C3_18 C2_18 H2_18 119.4 . . ?
C2_18 C3_18 H3_18 119.8 . . ?
C4_18 C3_18 C2_18 120.5 . . ?
C4_18 C3_18 H3_18 119.8 . . ?
C3_18 C4_18 C7_18 120.2 . . ?
C5_18 C4_18 C3_18 119.5 . . ?
C5_18 C4_18 C7_18 120.3 . . ?
C4_18 C5_18 H5_18 120.2 . . ?
C4_18 C5_18 C6_18 119.7 . . ?
C6_18 C5_18 H5_18 120.2 . . ?
C1_18 C6_18 C5_18 121.4 . . ?
C1_18 C6_18 H6_18 119.3 . . ?
C5_18 C6_18 H6_18 119.3 . . ?
C4_18 C7_18 H7A_18 109.5 . . ?
C4_18 C7_18 H7B_18 109.5 . . ?
C4_18 C7_18 H7C_18 109.5 . . ?
H7A_18 C7_18 H7B_18 109.5 . . ?
H7A_18 C7_18 H7C_18 109.5 . . ?
H7B_18 C7_18 H7C_18 109.5 . . ?
Ni6 S1_19 Ni1 88.4 . . ?
C1_19 S1_19 Ni1 110.7 . . ?
C1_19 S1_19 Ni6 116.0 . . ?
C2_19 C1_19 S1_19 120.7 . . ?
C2_19 C1_19 C6_19 117.9 . . ?
C6_19 C1_19 S1_19 121.3 . . ?
C1_19 C2_19 H2_19 119.1 . . ?
C1_19 C2_19 C3_19 121.7 . . ?
C3_19 C2_19 H2_19 119.1 . . ?
C2_19 C3_19 H3_19 120.0 . . ?
C4_19 C3_19 C2_19 120.0 . . ?
C4_19 C3_19 H3_19 120.0 . . ?
C3_19 C4_19 C5_19 119.6 . . ?
C3_19 C4_19 C7_19 120.2 . . ?
C5_19 C4_19 C7_19 120.2 . . ?
C4_19 C5_19 H5_19 120.1 . . ?
C4_19 C5_19 C6_19 119.8 . . ?
C6_19 C5_19 H5_19 120.1 . . ?
C1_19 C6_19 C5_19 121.0 . . ?
C1_19 C6_19 H6_19 119.5 . . ?
C5_19 C6_19 H6_19 119.5 . . ?
C4_19 C7_19 H7A_19 109.5 . . ?
C4_19 C7_19 H7B_19 109.5 . . ?
C4_19 C7_19 H7C_19 109.5 . . ?
H7A_19 C7_19 H7B_19 109.5 . . ?
H7A_19 C7_19 H7C_19 109.5 . . ?
H7B_19 C7_19 H7C_19 109.5 . . ?
Ni13 S1_21 Ni14 80.5 . . ?
C1_21 S1_21 Ni13 103.3 . . ?
C1_21 S1_21 Ni14 112.6 . . ?
C2_21 C1_21 S1_21 120.6 . . ?
C2_21 C1_21 C6_21 118.1 . . ?
C6_21 C1_21 S1_21 121.2 . . ?
C1_21 C2_21 H2_21 119.4 . . ?
C3_21 C2_21 C1_21 121.2 . . ?
C3_21 C2_21 H2_21 119.4 . . ?
C2_21 C3_21 H3_21 119.9 . . ?
C4_21 C3_21 C2_21 120.2 . . ?
C4_21 C3_21 H3_21 119.9 . . ?
C3_21 C4_21 C5_21 119.7 . . ?
C3_21 C4_21 C7_21 120.3 . . ?
C5_21 C4_21 C7_21 120.0 . . ?
C4_21 C5_21 H5_21 120.2 . . ?
C4_21 C5_21 C6_21 119.6 . . ?
C6_21 C5_21 H5_21 120.2 . . ?
C1_21 C6_21 C5_21 121.1 . . ?
C1_21 C6_21 H6_21 119.5 . . ?
C5_21 C6_21 H6_21 119.5 . . ?
C4_21 C7_21 H7A_21 109.5 . . ?
C4_21 C7_21 H7B_21 109.5 . . ?
C4_21 C7_21 H7C_21 109.5 . . ?
H7A_21 C7_21 H7B_21 109.5 . . ?
H7A_21 C7_21 H7C_21 109.5 . . ?
H7B_21 C7_21 H7C_21 109.5 . . ?
Ni5 S1_22 Ni14 93.1 . . ?
C1_22 S1_22 Ni14 111.5 . . ?
C1_22 S1_22 Ni5 119.8 . . ?
C2_22 C1_22 S1_22 122.0 . . ?
C6_22 C1_22 S1_22 120.1 . . ?
C6_22 C1_22 C2_22 117.9 . . ?
C1_22 C2_22 H2_22 119.5 . . ?
C1_22 C2_22 C3_22 121.0 . . ?
C3_22 C2_22 H2_22 119.5 . . ?
C2_22 C3_22 H3_22 119.9 . . ?
C4_22 C3_22 C2_22 120.3 . . ?
C4_22 C3_22 H3_22 119.9 . . ?
C3_22 C4_22 C5_22 119.9 . . ?
C3_22 C4_22 C7_22 120.3 . . ?
C5_22 C4_22 C7_22 119.8 . . ?
C4_22 C5_22 H5_22 120.4 . . ?
C4_22 C5_22 C6_22 119.2 . . ?
C6_22 C5_22 H5_22 120.4 . . ?
C1_22 C6_22 C5_22 121.8 . . ?
C1_22 C6_22 H6_22 119.1 . . ?
C5_22 C6_22 H6_22 119.1 . . ?
C4_22 C7_22 H7A_22 109.5 . . ?
C4_22 C7_22 H7B_22 109.5 . . ?
C4_22 C7_22 H7C_22 109.5 . . ?
H7A_22 C7_22 H7B_22 109.5 . . ?
H7A_22 C7_22 H7C_22 109.5 . . ?
H7B_22 C7_22 H7C_22 109.5 . . ?
Ni5 S1_23 Ni14 94.9 . . ?
C1_23 S1_23 Ni14 124.4 . . ?
C1_23 S1_23 Ni5 113.6 . . ?
C2_23 C1_23 S1_23 120.6 . . ?
C6_23 C1_23 S1_23 119.2 . . ?
C6_23 C1_23 C2_23 120.2 . . ?
C1_23 C2_23 H2_23 120.1 . . ?
C3_23 C2_23 C1_23 119.8 . . ?
C3_23 C2_23 H2_23 120.1 . . ?
C2_23 C3_23 H3_23 120.1 . . ?
C2_23 C3_23 C4_23 119.8 . . ?
C4_23 C3_23 H3_23 120.1 . . ?
C3_23 C4_23 C7_23 119.4 . . ?
C5_23 C4_23 C3_23 121.1 . . ?
C5_23 C4_23 C7_23 119.6 . . ?
C4_23 C5_23 H5_23 120.6 . . ?
C4_23 C5_23 C6_23 118.7 . . ?
C6_23 C5_23 H5_23 120.6 . . ?
C1_23 C6_23 C5_23 120.4 . . ?
C1_23 C6_23 H6_23 119.8 . . ?
C5_23 C6_23 H6_23 119.8 . . ?
C4_23 C7_23 H7A_23 109.5 . . ?
C4_23 C7_23 H7B_23 109.5 . . ?
C4_23 C7_23 H7C_23 109.5 . . ?
H7A_23 C7_23 H7B_23 109.5 . . ?
H7A_23 C7_23 H7C_23 109.5 . . ?
H7B_23 C7_23 H7C_23 109.5 . . ?
Ni17 S1_24 Ni16 81.2 . . ?
C1_24 S1_24 Ni16 101.2 . . ?
C1_24 S1_24 Ni17 114.5 . . ?
C2_24 C1_24 S1_24 121.0 . . ?
C6_24 C1_24 S1_24 121.3 . . ?
C6_24 C1_24 C2_24 117.7 . . ?
C1_24 C2_24 H2_24 119.6 . . ?
C3_24 C2_24 C1_24 120.7 . . ?
C3_24 C2_24 H2_24 119.6 . . ?
C2_24 C3_24 H3_24 119.5 . . ?
C4_24 C3_24 C2_24 121.1 . . ?
C4_24 C3_24 H3_24 119.5 . . ?
C3_24 C4_24 C5_24 119.3 . . ?
C3_24 C4_24 C7_24 120.4 . . ?
C5_24 C4_24 C7_24 120.3 . . ?
C4_24 C5_24 H5_24 120.4 . . ?
C4_24 C5_24 C6_24 119.1 . . ?
C6_24 C5_24 H5_24 120.4 . . ?
C1_24 C6_24 C5_24 122.0 . . ?
C1_24 C6_24 H6_24 119.0 . . ?
C5_24 C6_24 H6_24 119.0 . . ?
C4_24 C7_24 H7A_24 109.5 . . ?
C4_24 C7_24 H7B_24 109.5 . . ?
C4_24 C7_24 H7C_24 109.5 . . ?
H7A_24 C7_24 H7B_24 109.5 . . ?
H7A_24 C7_24 H7C_24 109.5 . . ?
H7B_24 C7_24 H7C_24 109.5 . . ?
Ni17 S1_25 Ni16 80.3 . . ?
C1_25 S1_25 Ni16 112.8 . . ?
C1_25 S1_25 Ni17 111.5 . . ?
C2_25 C1_25 S1_25 123.6 . . ?
C2_25 C1_25 C6_25 117.4 . . ?
C6_25 C1_25 S1_25 119.0 . . ?
C1_25 C2_25 H2_25 118.9 . . ?
C1_25 C2_25 C3_25 122.1 . . ?
C3_25 C2_25 H2_25 118.9 . . ?
C2_25 C3_25 H3_25 120.1 . . ?
C4_25 C3_25 C2_25 119.8 . . ?
C4_25 C3_25 H3_25 120.1 . . ?
C3_25 C4_25 C5_25 119.5 . . ?
C3_25 C4_25 C7_25 120.4 . . ?
C5_25 C4_25 C7_25 120.1 . . ?
C4_25 C5_25 H5_25 120.0 . . ?
C4_25 C5_25 C6_25 120.0 . . ?
C6_25 C5_25 H5_25 120.0 . . ?
C1_25 C6_25 C5_25 121.2 . . ?
C1_25 C6_25 H6_25 119.4 . . ?
C5_25 C6_25 H6_25 119.4 . . ?
C4_25 C7_25 H7A_25 109.5 . . ?
C4_25 C7_25 H7B_25 109.5 . . ?
C4_25 C7_25 H7C_25 109.5 . . ?
H7A_25 C7_25 H7B_25 109.5 . . ?
H7A_25 C7_25 H7C_25 109.5 . . ?
H7B_25 C7_25 H7C_25 109.5 . . ?
Ni15 S1_26 Ni16 81.9 . . ?
C1_26 S1_26 Ni15 111.8 . . ?
C1_26 S1_26 Ni16 104.4 . . ?
C2_26 C1_26 S1_26 119.5 . . ?
C6_26 C1_26 S1_26 122.1 . . ?
C6_26 C1_26 C2_26 118.4 . . ?
C1_26 C2_26 H2_26 119.8 . . ?
C3_26 C2_26 C1_26 120.4 . . ?
C3_26 C2_26 H2_26 119.8 . . ?
C2_26 C3_26 H3_26 119.6 . . ?
C4_26 C3_26 C2_26 120.8 . . ?
C4_26 C3_26 H3_26 119.6 . . ?
C3_26 C4_26 C7_26 120.0 . . ?
C5_26 C4_26 C3_26 119.8 . . ?
C5_26 C4_26 C7_26 120.2 . . ?
C4_26 C5_26 H5_26 120.4 . . ?
C4_26 C5_26 C6_26 119.1 . . ?
C6_26 C5_26 H5_26 120.4 . . ?
C1_26 C6_26 C5_26 121.5 . . ?
C1_26 C6_26 H6_26 119.3 . . ?
C5_26 C6_26 H6_26 119.3 . . ?
C4_26 C7_26 H7A_26 109.5 . . ?
C4_26 C7_26 H7B_26 109.5 . . ?
C4_26 C7_26 H7C_26 109.5 . . ?
H7A_26 C7_26 H7B_26 109.5 . . ?
H7A_26 C7_26 H7C_26 109.5 . . ?
H7B_26 C7_26 H7C_26 109.5 . . ?
Ni11 S1_27 Ni17 94.0 . . ?
C1_27 S1_27 Ni17 109.4 . . ?
C1_27 S1_27 Ni11 109.4 . . ?
C2_27 C1_27 S1_27 120.9 . . ?
C6_27 C1_27 S1_27 121.3 . . ?
C6_27 C1_27 C2_27 117.8 . . ?
C1_27 C2_27 H2_27 119.6 . . ?
C1_27 C2_27 C3_27 120.8 . . ?
C3_27 C2_27 H2_27 119.6 . . ?
C2_27 C3_27 H3_27 119.6 . . ?
C4_27 C3_27 C2_27 120.7 . . ?
C4_27 C3_27 H3_27 119.6 . . ?
C3_27 C4_27 C5_27 119.6 . . ?
C3_27 C4_27 C7_27 120.2 . . ?
C5_27 C4_27 C7_27 120.2 . . ?
C4_27 C5_27 H5_27 120.5 . . ?
C4_27 C5_27 C6_27 119.1 . . ?
C6_27 C5_27 H5_27 120.5 . . ?
C1_27 C6_27 C5_27 122.1 . . ?
C1_27 C6_27 H6_27 119.0 . . ?
C5_27 C6_27 H6_27 119.0 . . ?
C4_27 C7_27 H7A_27 109.5 . . ?
C4_27 C7_27 H7B_27 109.5 . . ?
C4_27 C7_27 H7C_27 109.5 . . ?
H7A_27 C7_27 H7B_27 109.5 . . ?
H7A_27 C7_27 H7C_27 109.5 . . ?
H7B_27 C7_27 H7C_27 109.5 . . ?
Ni17 S1_28 Ni11 93.1 . . ?
C1_28 S1_28 Ni17 112.7 . . ?
C1_28 S1_28 Ni11 110.7 . . ?
C2_28 C1_28 S1_28 120.1 . . ?
C6_28 C1_28 S1_28 122.1 . . ?
C6_28 C1_28 C2_28 117.8 . . ?
C1_28 C2_28 H2_28 119.2 . . ?
C3_28 C2_28 C1_28 121.6 . . ?
C3_28 C2_28 H2_28 119.2 . . ?
C2_28 C3_28 H3_28 120.0 . . ?
C4_28 C3_28 C2_28 120.1 . . ?
C4_28 C3_28 H3_28 120.0 . . ?
C3_28 C4_28 C7_28 119.9 . . ?
C5_28 C4_28 C3_28 119.7 . . ?
C5_28 C4_28 C7_28 120.4 . . ?
C4_28 C5_28 H5_28 120.1 . . ?
C4_28 C5_28 C6_28 119.8 . . ?
C6_28 C5_28 H5_28 120.1 . . ?
C1_28 C6_28 C5_28 121.0 . . ?
C1_28 C6_28 H6_28 119.5 . . ?
C5_28 C6_28 H6_28 119.5 . . ?
C4_28 C7_28 H7A_28 109.5 . . ?
C4_28 C7_28 H7B_28 109.5 . . ?
C4_28 C7_28 H7C_28 109.5 . . ?
H7A_28 C7_28 H7B_28 109.5 . . ?
H7A_28 C7_28 H7C_28 109.5 . . ?
H7B_28 C7_28 H7C_28 109.5 . . ?
Ni16 S1_29 Ni15 81.2 . . ?
C1_29 S1_29 Ni15 110.9 . . ?
C1_29 S1_29 Ni16 111.8 . . ?
C2_29 C1_29 S1_29 120.0 . . ?
C6_29 C1_29 S1_29 121.2 . . ?
C6_29 C1_29 C2_29 118.8 . . ?
C1_29 C2_29 H2_29 120.0 . . ?
C3_29 C2_29 C1_29 120.0 . . ?
C3_29 C2_29 H2_29 120.0 . . ?
C2_29 C3_29 H3_29 119.8 . . ?
C4_29 C3_29 C2_29 120.4 . . ?
C4_29 C3_29 H3_29 119.8 . . ?
C3_29 C4_29 C7_29 119.6 . . ?
C5_29 C4_29 C3_29 120.5 . . ?
C5_29 C4_29 C7_29 119.9 . . ?
C4_29 C5_29 H5_29 120.7 . . ?
C4_29 C5_29 C6_29 118.7 . . ?
C6_29 C5_29 H5_29 120.7 . . ?
C1_29 C6_29 C5_29 121.7 . . ?
C1_29 C6_29 H6_29 119.1 . . ?
C5_29 C6_29 H6_29 119.1 . . ?
C4_29 C7_29 H7A_29 109.5 . . ?
C4_29 C7_29 H7B_29 109.5 . . ?
C4_29 C7_29 H7C_29 109.5 . . ?
H7A_29 C7_29 H7B_29 109.5 . . ?
H7A_29 C7_29 H7C_29 109.5 . . ?
H7B_29 C7_29 H7C_29 109.5 . . ?
Ni15 S1_30 Ni22 96.8 . . ?
C1_30 S1_30 Ni22 110.2 . . ?
C1_30 S1_30 Ni15 111.8 . . ?
C2_30 C1_30 S1_30 119.7 . . ?
C6_30 C1_30 S1_30 122.8 . . ?
C6_30 C1_30 C2_30 117.5 . . ?
C1_30 C2_30 H2_30 118.7 . . ?
C1_30 C2_30 C3_30 122.5 . . ?
C3_30 C2_30 H2_30 118.7 . . ?
C2_30 C3_30 H3_30 120.4 . . ?
C4_30 C3_30 C2_30 119.1 . . ?
C4_30 C3_30 H3_30 120.4 . . ?
C3_30 C4_30 C7_30 119.8 . . ?
C5_30 C4_30 C3_30 119.8 . . ?
C5_30 C4_30 C7_30 120.4 . . ?
C4_30 C5_30 H5_30 120.0 . . ?
C4_30 C5_30 C6_30 120.1 . . ?
C6_30 C5_30 H5_30 120.0 . . ?
C1_30 C6_30 C5_30 121.0 . . ?
C1_30 C6_30 H6_30 119.5 . . ?
C5_30 C6_30 H6_30 119.5 . . ?
C4_30 C7_30 H7A_30 109.5 . . ?
C4_30 C7_30 H7B_30 109.5 . . ?
C4_30 C7_30 H7C_30 109.5 . . ?
H7A_30 C7_30 H7B_30 109.5 . . ?
H7A_30 C7_30 H7C_30 109.5 . . ?
H7B_30 C7_30 H7C_30 109.5 . . ?
Ni15 S1_31 Ni22 96.3 . . ?
C1_31 S1_31 Ni22 106.3 . . ?
C1_31 S1_31 Ni15 106.1 . . ?
C2_31 C1_31 S1_31 120.7 . . ?
C6_31 C1_31 S1_31 120.7 . . ?
C6_31 C1_31 C2_31 118.6 . . ?
C1_31 C2_31 H2_31 119.6 . . ?
C1_31 C2_31 C3_31 120.7 . . ?
C3_31 C2_31 H2_31 119.6 . . ?
C2_31 C3_31 H3_31 119.9 . . ?
C4_31 C3_31 C2_31 120.3 . . ?
C4_31 C3_31 H3_31 119.9 . . ?
C3_31 C4_31 C7_31 120.0 . . ?
C5_31 C4_31 C3_31 119.7 . . ?
C5_31 C4_31 C7_31 120.3 . . ?
C4_31 C5_31 H5_31 120.0 . . ?
C4_31 C5_31 C6_31 119.9 . . ?
C6_31 C5_31 H5_31 120.0 . . ?
C1_31 C6_31 C5_31 120.7 . . ?
C1_31 C6_31 H6_31 119.6 . . ?
C5_31 C6_31 H6_31 119.6 . . ?
C4_31 C7_31 H7A_31 109.5 . . ?
C4_31 C7_31 H7B_31 109.5 . . ?
C4_31 C7_31 H7C_31 109.5 . . ?
H7A_31 C7_31 H7B_31 109.5 . . ?
H7A_31 C7_31 H7C_31 109.5 . . ?
H7B_31 C7_31 H7C_31 109.5 . . ?
Ni2 S1_32 Ni11 100.2 . . ?
C1_32 S1_32 Ni2 114.0 . . ?
C1_32 S1_32 Ni11 89.8 . . ?
C2_32 C1_32 S1_32 123.8 . . ?
C6_32 C1_32 S1_32 119.9 . . ?
C6_32 C1_32 C2_32 116.2 . . ?
C1_32 C2_32 H2_32 119.3 . . ?
C1_32 C2_32 C3_32 121.5 . . ?
C3_32 C2_32 H2_32 119.3 . . ?
C2_32 C3_32 H3_32 119.6 . . ?
C4_32 C3_32 C2_32 120.7 . . ?
C4_32 C3_32 H3_32 119.6 . . ?
C3_32 C4_32 C7_32 120.4 . . ?
C5_32 C4_32 C3_32 119.4 . . ?
C5_32 C4_32 C7_32 120.2 . . ?
C4_32 C5_32 H5_32 120.8 . . ?
C4_32 C5_32 C6_32 118.4 . . ?
C6_32 C5_32 H5_32 120.8 . . ?
C1_32 C6_32 C5_32 123.8 . . ?
C1_32 C6_32 H6_32 118.1 . . ?
C5_32 C6_32 H6_32 118.1 . . ?
C4_32 C7_32 H7A_32 109.5 . . ?
C4_32 C7_32 H7B_32 109.5 . . ?
C4_32 C7_32 H7C_32 109.5 . . ?
H7A_32 C7_32 H7B_32 109.5 . . ?
H7A_32 C7_32 H7C_32 109.5 . . ?
H7B_32 C7_32 H7C_32 109.5 . . ?
Ni11 S1_33 Ni2 92.7 . . ?
C1_33 S1_33 Ni2 100.4 . . ?
C1_33 S1_33 Ni11 113.2 . . ?
C2_33 C1_33 S1_33 121.4 . . ?
C2_33 C1_33 C6_33 118.7 . . ?
C6_33 C1_33 S1_33 119.9 . . ?
C1_33 C2_33 H2_33 119.7 . . ?
C1_33 C2_33 C3_33 120.5 . . ?
C3_33 C2_33 H2_33 119.7 . . ?
C2_33 C3_33 H3_33 119.8 . . ?
C4_33 C3_33 C2_33 120.4 . . ?
C4_33 C3_33 H3_33 119.8 . . ?
C3_33 C4_33 C5_33 119.9 . . ?
C3_33 C4_33 C7_33 120.3 . . ?
C5_33 C4_33 C7_33 119.8 . . ?
C4_33 C5_33 H5_33 120.4 . . ?
C4_33 C5_33 C6_33 119.3 . . ?
C6_33 C5_33 H5_33 120.4 . . ?
C1_33 C6_33 C5_33 121.2 . . ?
C1_33 C6_33 H6_33 119.4 . . ?
C5_33 C6_33 H6_33 119.4 . . ?
C4_33 C7_33 H7A_33 109.5 . . ?
C4_33 C7_33 H7B_33 109.5 . . ?
C4_33 C7_33 H7C_33 109.5 . . ?
H7A_33 C7_33 H7B_33 109.5 . . ?
H7A_33 C7_33 H7C_33 109.5 . . ?
H7B_33 C7_33 H7C_33 109.5 . . ?
Ni22 S1_34 Ni9 83.4 . . ?
C1_34 S1_34 Ni22 115.6 . . ?
C1_34 S1_34 Ni9 113.7 . . ?
C2_34 C1_34 S1_34 121.8 . . ?
C6_34 C1_34 S1_34 120.5 . . ?
C6_34 C1_34 C2_34 117.7 . . ?
C1_34 C2_34 H2_34 119.5 . . ?
C1_34 C2_34 C3_34 121.0 . . ?
C3_34 C2_34 H2_34 119.5 . . ?
C2_34 C3_34 H3_34 119.8 . . ?
C4_34 C3_34 C2_34 120.5 . . ?
C4_34 C3_34 H3_34 119.8 . . ?
C3_34 C4_34 C7_34 120.2 . . ?
C5_34 C4_34 C3_34 119.7 . . ?
C5_34 C4_34 C7_34 120.1 . . ?
C4_34 C5_34 H5_34 120.4 . . ?
C4_34 C5_34 C6_34 119.2 . . ?
C6_34 C5_34 H5_34 120.4 . . ?
C1_34 C6_34 C5_34 121.9 . . ?
C1_34 C6_34 H6_34 119.1 . . ?
C5_34 C6_34 H6_34 119.1 . . ?
C4_34 C7_34 H7A_34 109.5 . . ?
C4_34 C7_34 H7B_34 109.5 . . ?
C4_34 C7_34 H7C_34 109.5 . . ?
H7A_34 C7_34 H7B_34 109.5 . . ?
H7A_34 C7_34 H7C_34 109.5 . . ?
H7B_34 C7_34 H7C_34 109.5 . . ?
Ni9 S1_35 Ni22 82.1 . . ?
C1_35 S1_35 Ni22 115.2 . . ?
C1_35 S1_35 Ni9 119.1 . . ?
C2_35 C1_35 S1_35 121.8 . . ?
C2_35 C1_35 C6_35 118.2 . . ?
C6_35 C1_35 S1_35 120.0 . . ?
C1_35 C2_35 H2_35 119.4 . . ?
C1_35 C2_35 C3_35 121.2 . . ?
C3_35 C2_35 H2_35 119.4 . . ?
C2_35 C3_35 H3_35 120.0 . . ?
C4_35 C3_35 C2_35 120.0 . . ?
C4_35 C3_35 H3_35 120.0 . . ?
C3_35 C4_35 C7_35 119.9 . . ?
C5_35 C4_35 C3_35 120.0 . . ?
C5_35 C4_35 C7_35 120.1 . . ?
C4_35 C5_35 H5_35 120.3 . . ?
C4_35 C5_35 C6_35 119.3 . . ?
C6_35 C5_35 H5_35 120.3 . . ?
C1_35 C6_35 C5_35 121.4 . . ?
C1_35 C6_35 H6_35 119.3 . . ?
C5_35 C6_35 H6_35 119.3 . . ?
C4_35 C7_35 H7A_35 109.5 . . ?
C4_35 C7_35 H7B_35 109.5 . . ?
C4_35 C7_35 H7C_35 109.5 . . ?
H7A_35 C7_35 H7B_35 109.5 . . ?
H7A_35 C7_35 H7C_35 109.5 . . ?
H7B_35 C7_35 H7C_35 109.5 . . ?
Ni10 S1_36 Ni9 96.2 . . ?
C1_36 S1_36 Ni9 107.2 . . ?
C1_36 S1_36 Ni10 108.7 . . ?
C2_36 C1_36 S1_36 121.8 . . ?
C6_36 C1_36 S1_36 120.7 . . ?
C6_36 C1_36 C2_36 117.5 . . ?
C1_36 C2_36 H2_36 119.7 . . ?
C1_36 C2_36 C3_36 120.6 . . ?
C3_36 C2_36 H2_36 119.7 . . ?
C2_36 C3_36 H3_36 119.4 . . ?
C4_36 C3_36 C2_36 121.2 . . ?
C4_36 C3_36 H3_36 119.4 . . ?
C3_36 C4_36 C5_36 119.4 . . ?
C3_36 C4_36 C7_36 120.5 . . ?
C5_36 C4_36 C7_36 120.1 . . ?
C4_36 C5_36 H5_36 120.5 . . ?
C4_36 C5_36 C6_36 119.0 . . ?
C6_36 C5_36 H5_36 120.5 . . ?
C1_36 C6_36 C5_36 122.3 . . ?
C1_36 C6_36 H6_36 118.8 . . ?
C5_36 C6_36 H6_36 118.8 . . ?
C4_36 C7_36 H7A_36 109.5 . . ?
C4_36 C7_36 H7B_36 109.5 . . ?
C4_36 C7_36 H7C_36 109.5 . . ?
H7A_36 C7_36 H7B_36 109.5 . . ?
H7A_36 C7_36 H7C_36 109.5 . . ?
H7B_36 C7_36 H7C_36 109.5 . . ?
Ni9 S1_37 Ni10 96.6 . . ?
C1_37 S1_37 Ni9 101.9 . . ?
C1_37 S1_37 Ni10 106.8 . . ?
C2_37 C1_37 S1_37 121.4 . . ?
C2_37 C1_37 C6_37 118.0 . . ?
C6_37 C1_37 S1_37 120.6 . . ?
C1_37 C2_37 H2_37 119.4 . . ?
C1_37 C2_37 C3_37 121.2 . . ?
C3_37 C2_37 H2_37 119.4 . . ?
C2_37 C3_37 H3_37 119.9 . . ?
C4_37 C3_37 C2_37 120.3 . . ?
C4_37 C3_37 H3_37 119.9 . . ?
C3_37 C4_37 C7_37 120.1 . . ?
C5_37 C4_37 C3_37 119.7 . . ?
C5_37 C4_37 C7_37 120.2 . . ?
C4_37 C5_37 H5_37 120.3 . . ?
C4_37 C5_37 C6_37 119.4 . . ?
C6_37 C5_37 H5_37 120.3 . . ?
C1_37 C6_37 C5_37 121.4 . . ?
C1_37 C6_37 H6_37 119.3 . . ?
C5_37 C6_37 H6_37 119.3 . . ?
C4_37 C7_37 H7A_37 109.5 . . ?
C4_37 C7_37 H7B_37 109.5 . . ?
C4_37 C7_37 H7C_37 109.5 . . ?
H7A_37 C7_37 H7B_37 109.5 . . ?
H7A_37 C7_37 H7C_37 109.5 . . ?
H7B_37 C7_37 H7C_37 109.5 . . ?
Ni10 S1_38 Ni7 77.5 . . ?
C1_38 S1_38 Ni7 100.9 . . ?
C1_38 S1_38 Ni10 107.7 . . ?
C2_38 C1_38 S1_38 121.5 . . ?
C2_38 C1_38 C6_38 118.2 . . ?
C6_38 C1_38 S1_38 120.4 . . ?
C1_38 C2_38 H2_38 119.7 . . ?
C1_38 C2_38 C3_38 120.7 . . ?
C3_38 C2_38 H2_38 119.7 . . ?
C2_38 C3_38 H3_38 119.7 . . ?
C4_38 C3_38 C2_38 120.6 . . ?
C4_38 C3_38 H3_38 119.7 . . ?
C3_38 C4_38 C5_38 120.0 . . ?
C3_38 C4_38 C7_38 120.0 . . ?
C5_38 C4_38 C7_38 120.0 . . ?
C4_38 C5_38 H5_38 120.6 . . ?
C4_38 C5_38 C6_38 118.8 . . ?
C6_38 C5_38 H5_38 120.6 . . ?
C1_38 C6_38 C5_38 121.8 . . ?
C1_38 C6_38 H6_38 119.1 . . ?
C5_38 C6_38 H6_38 119.1 . . ?
C4_38 C7_38 H7A_38 109.5 . . ?
C4_38 C7_38 H7B_38 109.5 . . ?
C4_38 C7_38 H7C_38 109.5 . . ?
H7A_38 C7_38 H7B_38 109.5 . . ?
H7A_38 C7_38 H7C_38 109.5 . . ?
H7B_38 C7_38 H7C_38 109.5 . . ?
Ni13 S1_39 Ni14 78.1 . . ?
C1_39 S1_39 Ni13 113.1 . . ?
C1_39 S1_39 Ni14 115.7 . . ?
C2_39 C1_39 S1_39 120.3 . . ?
C6_39 C1_39 S1_39 121.3 . . ?
C6_39 C1_39 C2_39 118.4 . . ?
C1_39 C2_39 H2_39 119.8 . . ?
C3_39 C2_39 C1_39 120.3 . . ?
C3_39 C2_39 H2_39 119.8 . . ?
C2_39 C3_39 H3_39 119.8 . . ?
C4_39 C3_39 C2_39 120.5 . . ?
C4_39 C3_39 H3_39 119.8 . . ?
C3_39 C4_39 C5_39 120.2 . . ?
C3_39 C4_39 C7_39 119.9 . . ?
C5_39 C4_39 C7_39 119.9 . . ?
C4_39 C5_39 H5_39 120.6 . . ?
C4_39 C5_39 C6_39 118.8 . . ?
C6_39 C5_39 H5_39 120.6 . . ?
C1_39 C6_39 C5_39 121.7 . . ?
C1_39 C6_39 H6_39 119.1 . . ?
C5_39 C6_39 H6_39 119.1 . . ?
C4_39 C7_39 H7A_39 109.5 . . ?
C4_39 C7_39 H7B_39 109.5 . . ?
C4_39 C7_39 H7C_39 109.5 . . ?
H7A_39 C7_39 H7B_39 109.5 . . ?
H7A_39 C7_39 H7C_39 109.5 . . ?
H7B_39 C7_39 H7C_39 109.5 . . ?
Ni4 S1_40 Ni7 89.8 . . ?
C1_40 S1_40 Ni4 112.1 . . ?
C1_40 S1_40 Ni7 114.6 . . ?
C2_40 C1_40 S1_40 120.4 . . ?
C6_40 C1_40 S1_40 120.9 . . ?
C6_40 C1_40 C2_40 118.7 . . ?
C1_40 C2_40 H2_40 119.9 . . ?
C1_40 C2_40 C3_40 120.2 . . ?
C3_40 C2_40 H2_40 119.9 . . ?
C2_40 C3_40 H3_40 119.7 . . ?
C4_40 C3_40 C2_40 120.5 . . ?
C4_40 C3_40 H3_40 119.7 . . ?
C3_40 C4_40 C5_40 120.3 . . ?
C3_40 C4_40 C7_40 119.9 . . ?
C5_40 C4_40 C7_40 119.8 . . ?
C4_40 C5_40 H5_40 120.7 . . ?
C4_40 C5_40 C6_40 118.5 . . ?
C6_40 C5_40 H5_40 120.7 . . ?
C1_40 C6_40 C5_40 121.7 . . ?
C1_40 C6_40 H6_40 119.2 . . ?
C5_40 C6_40 H6_40 119.2 . . ?
C4_40 C7_40 H7A_40 109.5 . . ?
C4_40 C7_40 H7B_40 109.5 . . ?
C4_40 C7_40 H7C_40 109.5 . . ?
H7A_40 C7_40 H7B_40 109.5 . . ?
H7A_40 C7_40 H7C_40 109.5 . . ?
H7B_40 C7_40 H7C_40 109.5 . . ?
Ni3 S1_41 Ni4 99.4 . . ?
C1_41 S1_41 Ni3 101.0 . . ?
C1_41 S1_41 Ni4 91.4 . . ?
C2_41 C1_41 S1_41 119.8 . . ?
C2_41 C1_41 C6_41 118.8 . . ?
C6_41 C1_41 S1_41 121.4 . . ?
C1_41 C2_41 H2_41 119.5 . . ?
C3_41 C2_41 C1_41 121.1 . . ?
C3_41 C2_41 H2_41 119.5 . . ?
C2_41 C3_41 H3_41 120.1 . . ?
C2_41 C3_41 C4_41 119.9 . . ?
C4_41 C3_41 H3_41 120.1 . . ?
C3_41 C4_41 C7_41 119.8 . . ?
C5_41 C4_41 C3_41 120.3 . . ?
C5_41 C4_41 C7_41 119.9 . . ?
C4_41 C5_41 H5_41 120.3 . . ?
C4_41 C5_41 C6_41 119.3 . . ?
C6_41 C5_41 H5_41 120.3 . . ?
C1_41 C6_41 C5_41 120.7 . . ?
C1_41 C6_41 H6_41 119.7 . . ?
C5_41 C6_41 H6_41 119.7 . . ?
C4_41 C7_41 H7A_41 109.5 . . ?
C4_41 C7_41 H7B_41 109.5 . . ?
C4_41 C7_41 H7C_41 109.5 . . ?
H7A_41 C7_41 H7B_41 109.5 . . ?
H7A_41 C7_41 H7C_41 109.5 . . ?
H7B_41 C7_41 H7C_41 109.5 . . ?
Ni4 S1_42 Ni7 77.3 . . ?
C1_42 S1_42 Ni4 97.4 . . ?
C1_42 S1_42 Ni7 94.7 . . ?
C2_42 C1_42 S1_42 122.1 . . ?
C2_42 C1_42 C6_42 118.6 . . ?
C6_42 C1_42 S1_42 119.4 . . ?
C1_42 C2_42 H2_42 119.7 . . ?
C1_42 C2_42 C3_42 120.6 . . ?
C3_42 C2_42 H2_42 119.7 . . ?
C2_42 C3_42 H3_42 119.9 . . ?
C4_42 C3_42 C2_42 120.2 . . ?
C4_42 C3_42 H3_42 119.9 . . ?
C3_42 C4_42 C7_42 120.1 . . ?
C5_42 C4_42 C3_42 120.1 . . ?
C5_42 C4_42 C7_42 119.8 . . ?
C4_42 C5_42 H5_42 120.4 . . ?
C4_42 C5_42 C6_42 119.1 . . ?
C6_42 C5_42 H5_42 120.4 . . ?
C1_42 C6_42 C5_42 121.3 . . ?
C1_42 C6_42 H6_42 119.3 . . ?
C5_42 C6_42 H6_42 119.3 . . ?
C4_42 C7_42 H7A_42 109.5 . . ?
C4_42 C7_42 H7B_42 109.5 . . ?
C4_42 C7_42 H7C_42 109.5 . . ?
H7A_42 C7_42 H7B_42 109.5 . . ?
H7A_42 C7_42 H7C_42 109.5 . . ?
H7B_42 C7_42 H7C_42 109.5 . . ?
Ni4 S1_44 Ni3 96.4 . . ?
C1_44 S1_44 Ni3 104.2 . . ?
C1_44 S1_44 Ni4 123.5 . . ?
C2_44 C1_44 S1_44 120.9 . . ?
C2_44 C1_44 C6_44 117.3 . . ?
C6_44 C1_44 S1_44 121.8 . . ?
C1_44 C2_44 H2_44 118.9 . . ?
C3_44 C2_44 C1_44 122.1 . . ?
C3_44 C2_44 H2_44 118.9 . . ?
C2_44 C3_44 H3_44 120.1 . . ?
C4_44 C3_44 C2_44 119.8 . . ?
C4_44 C3_44 H3_44 120.1 . . ?
C3_44 C4_44 C7_44 119.7 . . ?
C5_44 C4_44 C3_44 119.8 . . ?
C5_44 C4_44 C7_44 120.5 . . ?
C4_44 C5_44 H5_44 120.2 . . ?
C4_44 C5_44 C6_44 119.6 . . ?
C6_44 C5_44 H5_44 120.2 . . ?
C1_44 C6_44 C5_44 121.4 . . ?
C1_44 C6_44 H6_44 119.3 . . ?
C5_44 C6_44 H6_44 119.3 . . ?
C4_44 C7_44 H7A_44 109.5 . . ?
C4_44 C7_44 H7B_44 109.5 . . ?
C4_44 C7_44 H7C_44 109.5 . . ?
H7A_44 C7_44 H7B_44 109.5 . . ?
H7A_44 C7_44 H7C_44 109.5 . . ?
H7B_44 C7_44 H7C_44 109.5 . . ?
Ni7 S1_45 Ni10 84.8 . . ?
C1_45 S1_45 Ni7 105.6 . . ?
C1_45 S1_45 Ni10 112.9 . . ?
C2_45 C1_45 S1_45 120.8 . . ?
C2_45 C1_45 C6_45 118.0 . . ?
C6_45 C1_45 S1_45 121.2 . . ?
C1_45 C2_45 H2_45 119.6 . . ?
C1_45 C2_45 C3_45 120.7 . . ?
C3_45 C2_45 H2_45 119.6 . . ?
C2_45 C3_45 H3_45 119.8 . . ?
C4_45 C3_45 C2_45 120.4 . . ?
C4_45 C3_45 H3_45 119.8 . . ?
C3_45 C4_45 C5_45 120.0 . . ?
C3_45 C4_45 C7_45 120.1 . . ?
C5_45 C4_45 C7_45 119.8 . . ?
C4_45 C5_45 H5_45 120.5 . . ?
C4_45 C5_45 C6_45 119.1 . . ?
C6_45 C5_45 H5_45 120.5 . . ?
C1_45 C6_45 C5_45 121.8 . . ?
C1_45 C6_45 H6_45 119.1 . . ?
C5_45 C6_45 H6_45 119.1 . . ?
C4_45 C7_45 H7A_45 109.5 . . ?
C4_45 C7_45 H7B_45 109.5 . . ?
C4_45 C7_45 H7C_45 109.5 . . ?
H7A_45 C7_45 H7B_45 109.5 . . ?
H7A_45 C7_45 H7C_45 109.5 . . ?
H7B_45 C7_45 H7C_45 109.5 . . ?
Ni3 S1_46 Ni2 74.6 . . ?
C1_46 S1_46 Ni2 128.7 . . ?
C1_46 S1_46 Ni3 105.4 . . ?
C2_46 C1_46 S1_46 120.5 . . ?
C6_46 C1_46 S1_46 121.3 . . ?
C6_46 C1_46 C2_46 118.1 . . ?
C1_46 C2_46 H2_46 119.5 . . ?
C3_46 C2_46 C1_46 121.0 . . ?
C3_46 C2_46 H2_46 119.5 . . ?
C2_46 C3_46 H3_46 119.9 . . ?
C4_46 C3_46 C2_46 120.3 . . ?
C4_46 C3_46 H3_46 119.9 . . ?
C3_46 C4_46 C5_46 119.9 . . ?
C3_46 C4_46 C7_46 120.0 . . ?
C5_46 C4_46 C7_46 120.2 . . ?
C4_46 C5_46 H5_46 120.3 . . ?
C4_46 C5_46 C6_46 119.4 . . ?
C6_46 C5_46 H5_46 120.3 . . ?
C1_46 C6_46 C5_46 121.4 . . ?
C1_46 C6_46 H6_46 119.3 . . ?
C5_46 C6_46 H6_46 119.3 . . ?
C4_46 C7_46 H7A_46 109.5 . . ?
C4_46 C7_46 H7B_46 109.5 . . ?
C4_46 C7_46 H7C_46 109.5 . . ?
H7A_46 C7_46 H7B_46 109.5 . . ?
H7A_46 C7_46 H7C_46 109.5 . . ?
H7B_46 C7_46 H7C_46 109.5 . . ?
Ni6 S1_47 Ni5 90.7 . . ?
C1_47 S1_47 Ni5 109.1 . . ?
C1_47 S1_47 Ni6 105.5 . . ?
C2_47 C1_47 S1_47 122.7 . . ?
C6_47 C1_47 S1_47 120.1 . . ?
C6_47 C1_47 C2_47 117.2 . . ?
C1_47 C2_47 H2_47 119.3 . . ?
C1_47 C2_47 C3_47 121.3 . . ?
C3_47 C2_47 H2_47 119.3 . . ?
C2_47 C3_47 H3_47 119.7 . . ?
C4_47 C3_47 C2_47 120.7 . . ?
C4_47 C3_47 H3_47 119.7 . . ?
C3_47 C4_47 C7_47 120.3 . . ?
C5_47 C4_47 C3_47 119.5 . . ?
C5_47 C4_47 C7_47 120.2 . . ?
C4_47 C5_47 H5_47 120.4 . . ?
C4_47 C5_47 C6_47 119.2 . . ?
C6_47 C5_47 H5_47 120.4 . . ?
C1_47 C6_47 C5_47 122.1 . . ?
C1_47 C6_47 H6_47 119.0 . . ?
C5_47 C6_47 H6_47 119.0 . . ?
C4_47 C7_47 H7A_47 109.5 . . ?
C4_47 C7_47 H7B_47 109.5 . . ?
C4_47 C7_47 H7C_47 109.5 . . ?
H7A_47 C7_47 H7B_47 109.5 . . ?
H7A_47 C7_47 H7C_47 109.5 . . ?
H7B_47 C7_47 H7C_47 109.5 . . ?
Ni2 S1_43 Ni3 71.5 . . ?
C1_43 S1_43 Ni2 110.7 . . ?
C1_43 S1_43 Ni3 121.0 . . ?
C2_43 C1_43 S1_43 120.1 . . ?
C2_43 C1_43 C6_43 118.4 . . ?
C6_43 C1_43 S1_43 121.5 . . ?
C1_43 C2_43 H2_43 119.5 . . ?
C3_43 C2_43 C1_43 120.9 . . ?
C3_43 C2_43 H2_43 119.5 . . ?
C2_43 C3_43 H3_43 119.8 . . ?
C4_43 C3_43 C2_43 120.3 . . ?
C4_43 C3_43 H3_43 119.8 . . ?
C3_43 C4_43 C5_43 119.9 . . ?
C3_43 C4_43 C7_43 119.9 . . ?
C5_43 C4_43 C7_43 120.2 . . ?
C4_43 C5_43 H5_43 120.2 . . ?
C4_43 C5_43 C6_43 119.6 . . ?
C6_43 C5_43 H5_43 120.2 . . ?
C1_43 C6_43 C5_43 120.9 . . ?
C1_43 C6_43 H6_43 119.5 . . ?
C5_43 C6_43 H6_43 119.5 . . ?
C4_43 C7_43 H7A_43 109.5 . . ?
C4_43 C7_43 H7B_43 109.5 . . ?
C4_43 C7_43 H7C_43 109.5 . . ?
H7A_43 C7_43 H7B_43 109.5 . . ?
H7A_43 C7_43 H7C_43 109.5 . . ?
H7B_43 C7_43 H7C_43 109.5 . . ?

loop_
_geom_bond_atom_site_label_1
_geom_bond_atom_site_label_2
_geom_bond_distance
_geom_bond_site_symmetry_2
_geom_bond_publ_flag
Ni22 Ni9 2.8681 . ?
Ni22 S1_30 2.2017 . ?
Ni22 S1_31 2.2056 . ?
Ni22 S1_34 2.1421 . ?
Ni22 S1_35 2.1946 . ?
Ni15 Ni16 2.8772 . ?
Ni15 S1_26 2.1804 . ?
Ni15 S1_29 2.2312 . ?
Ni15 S1_30 2.1759 . ?
Ni15 S1_31 2.1895 . ?
Ni16 Ni17 2.8819 . ?
Ni16 S1_24 2.2737 . ?
Ni16 S1_25 2.2439 . ?
Ni16 S1_26 2.2116 . ?
Ni16 S1_29 2.1876 . ?
Ni17 S1_24 2.1534 . ?
Ni17 S1_25 2.2265 . ?
Ni17 S1_27 2.2040 . ?
Ni17 S1_28 2.2032 . ?
Ni2 Ni3 2.5300 . ?
Ni2 S1_32 1.9579 . ?
Ni2 S1_33 2.3748 . ?
Ni2 S1_46 2.1822 . ?
Ni2 S1_43 2.0021 . ?
Ni3 S1_41 2.1310 . ?
Ni3 S1_44 2.4506 . ?
Ni3 S1_46 1.9833 . ?
Ni3 S1_43 2.3074 . ?
Ni4 Ni7 2.8559 . ?
Ni4 S1_40 1.9733 . ?
Ni4 S1_41 2.2345 . ?
Ni4 S1_42 2.2788 . ?
Ni4 S1_44 1.9985 . ?
Ni18 Ni19 2.8490 . ?
Ni18 Ni8 2.8818 . ?
Ni18 S1_4 2.1690 . ?
Ni18 S1_5 2.1673 . ?
Ni18 S1_6 2.1463 . ?
Ni18 S1_7 2.1724 . ?
Ni19 S1_3 2.1726 . ?
Ni19 S1_6 2.1919 . ?
Ni19 S1_7 2.2104 . ?
Ni19 S1_8 2.1679 . ?
Ni20 Ni21 2.8999 . ?
Ni20 S1_3 2.1580 . ?
Ni20 S1_8 2.1894 . ?
Ni20 S1_9 2.1930 . ?
Ni20 S1_10 2.2561 . ?
Ni21 S1_9 2.2056 . ?
Ni21 S1_10 2.1946 . ?
Ni21 S1_11 2.2040 . ?
Ni21 S1_12 2.2272 . ?
Ni12 Ni13 2.9384 . ?
Ni12 S1_11 2.1791 . ?
Ni12 S1_12 2.1663 . ?
Ni12 S1_13 2.2307 . ?
Ni12 S1_14 2.3031 . ?
Ni13 Ni14 2.8157 . ?
Ni13 S1_13 2.1987 . ?
Ni13 S1_14 2.2325 . ?
Ni13 S1_21 2.1597 . ?
Ni13 S1_39 2.2283 . ?
Ni1 Ni6 2.9430 . ?
Ni1 S1_15 2.1871 . ?
Ni1 S1_16 2.1510 . ?
Ni1 S1_18 2.2007 . ?
Ni1 S1_19 2.2100 . ?
Ni7 Ni10 2.8003 . ?
Ni7 S1_38 2.2381 . ?
Ni7 S1_40 2.0698 . ?
Ni7 S1_42 2.2961 . ?
Ni7 S1_45 2.0431 . ?
Ni8 S1_4 2.2333 . ?
Ni8 S1_5 2.1542 . ?
Ni8 S1_15 2.2005 . ?
Ni8 S1_16 2.2135 . ?
Ni9 S1_34 2.1705 . ?
Ni9 S1_35 2.1708 . ?
Ni9 S1_36 2.2324 . ?
Ni9 S1_37 2.1894 . ?
Ni10 S1_36 2.1803 . ?
Ni10 S1_37 2.2081 . ?
Ni10 S1_38 2.2345 . ?
Ni10 S1_45 2.1093 . ?
Ni11 S1_27 2.1724 . ?
Ni11 S1_28 2.2066 . ?
Ni11 S1_32 2.4017 . ?
Ni11 S1_33 2.2637 . ?
Ni14 S1_21 2.1969 . ?
Ni14 S1_22 2.2177 . ?
Ni14 S1_23 2.1794 . ?
Ni14 S1_39 2.2401 . ?
Ni5 S1_17 2.1808 . ?
Ni5 S1_22 2.1706 . ?
Ni5 S1_23 2.1464 . ?
Ni5 S1_47 2.2326 . ?
Ni6 S1_17 2.2887 . ?
Ni6 S1_18 2.1803 . ?
Ni6 S1_19 2.0043 . ?
Ni6 S1_47 2.0349 . ?
S1_3 C1_3 1.7853 . ?
C1_3 C2_3 1.3900 . ?
C1_3 C6_3 1.3900 . ?
C2_3 H2_3 0.9500 . ?
C2_3 C3_3 1.3900 . ?
C3_3 H3_3 0.9500 . ?
C3_3 C4_3 1.3900 . ?
C4_3 C5_3 1.3900 . ?
C4_3 C7_3 1.5210 . ?
C5_3 H5_3 0.9500 . ?
C5_3 C6_3 1.3900 . ?
C6_3 H6_3 0.9500 . ?
C7_3 H7A_3 0.9800 . ?
C7_3 H7B_3 0.9800 . ?
C7_3 H7C_3 0.9800 . ?
S1_4 C1_4 1.7800 . ?
C1_4 C2_4 1.3757 . ?
C1_4 C6_4 1.3766 . ?
C2_4 H2_4 0.9500 . ?
C2_4 C3_4 1.3753 . ?
C3_4 H3_4 0.9500 . ?
C3_4 C4_4 1.3722 . ?
C4_4 C5_4 1.3728 . ?
C4_4 C7_4 1.5311 . ?
C5_4 H5_4 0.9500 . ?
C5_4 C6_4 1.3897 . ?
C6_4 H6_4 0.9500 . ?
C7_4 H7A_4 0.9800 . ?
C7_4 H7B_4 0.9800 . ?
C7_4 H7C_4 0.9800 . ?
S1_5 C1_5 1.7766 . ?
C1_5 C2_5 1.3798 . ?
C1_5 C6_5 1.3773 . ?
C2_5 H2_5 0.9500 . ?
C2_5 C3_5 1.3767 . ?
C3_5 H3_5 0.9500 . ?
C3_5 C4_5 1.3693 . ?
C4_5 C5_5 1.3722 . ?
C4_5 C7_5 1.5303 . ?
C5_5 H5_5 0.9500 . ?
C5_5 C6_5 1.3858 . ?
C6_5 H6_5 0.9500 . ?
C7_5 H7A_5 0.9800 . ?
C7_5 H7B_5 0.9800 . ?
C7_5 H7C_5 0.9800 . ?
S1_6 C1_6 1.7773 . ?
C1_6 C2_6 1.3761 . ?
C1_6 C6_6 1.3744 . ?
C2_6 H2_6 0.9500 . ?
C2_6 C3_6 1.3714 . ?
C3_6 H3_6 0.9500 . ?
C3_6 C4_6 1.3707 . ?
C4_6 C5_6 1.3726 . ?
C4_6 C7_6 1.5318 . ?
C5_6 H5_6 0.9500 . ?
C5_6 C6_6 1.3921 . ?
C6_6 H6_6 0.9500 . ?
C7_6 H7A_6 0.9800 . ?
C7_6 H7B_6 0.9800 . ?
C7_6 H7C_6 0.9800 . ?
S1_7 C1_7 1.7710 . ?
C1_7 C2_7 1.3783 . ?
C1_7 C6_7 1.3735 . ?
C2_7 H2_7 0.9500 . ?
C2_7 C3_7 1.3709 . ?
C3_7 H3_7 0.9500 . ?
C3_7 C4_7 1.3714 . ?
C4_7 C5_7 1.3740 . ?
C4_7 C7_7 1.5296 . ?
C5_7 H5_7 0.9500 . ?
C5_7 C6_7 1.3939 . ?
C6_7 H6_7 0.9500 . ?
C7_7 H7A_7 0.9800 . ?
C7_7 H7B_7 0.9800 . ?
C7_7 H7C_7 0.9800 . ?
S1_8 C1_8 1.7795 . ?
C1_8 C2_8 1.3758 . ?
C1_8 C6_8 1.3753 . ?
C2_8 H2_8 0.9500 . ?
C2_8 C3_8 1.3793 . ?
C3_8 H3_8 0.9500 . ?
C3_8 C4_8 1.3683 . ?
C4_8 C5_8 1.3718 . ?
C4_8 C7_8 1.5348 . ?
C5_8 H5_8 0.9500 . ?
C5_8 C6_8 1.3858 . ?
C6_8 H6_8 0.9500 . ?
C7_8 H7A_8 0.9800 . ?
C7_8 H7B_8 0.9800 . ?
C7_8 H7C_8 0.9800 . ?
S1_9 C1_9 1.7807 . ?
C1_9 C2_9 1.3734 . ?
C1_9 C6_9 1.3800 . ?
C2_9 H2_9 0.9500 . ?
C2_9 C3_9 1.3769 . ?
C3_9 H3_9 0.9500 . ?
C3_9 C4_9 1.3684 . ?
C4_9 C5_9 1.3689 . ?
C4_9 C7_9 1.5314 . ?
C5_9 H5_9 0.9500 . ?
C5_9 C6_9 1.3849 . ?
C6_9 H6_9 0.9500 . ?
C7_9 H7A_9 0.9800 . ?
C7_9 H7B_9 0.9800 . ?
C7_9 H7C_9 0.9800 . ?
S1_10 C1_10 1.7723 . ?
C1_10 C2_10 1.3766 . ?
C1_10 C6_10 1.3774 . ?
C2_10 H2_10 0.9500 . ?
C2_10 C3_10 1.3747 . ?
C3_10 H3_10 0.9500 . ?
C3_10 C4_10 1.3710 . ?
C4_10 C5_10 1.3725 . ?
C4_10 C7_10 1.5324 . ?
C5_10 H5_10 0.9500 . ?
C5_10 C6_10 1.3887 . ?
C6_10 H6_10 0.9500 . ?
C7_10 H7A_10 0.9800 . ?
C7_10 H7B_10 0.9800 . ?
C7_10 H7C_10 0.9800 . ?
S1_11 C1_11 1.7738 . ?
C1_11 C2_11 1.3799 . ?
C1_11 C6_11 1.3769 . ?
C2_11 H2_11 0.9500 . ?
C2_11 C3_11 1.3755 . ?
C3_11 H3_11 0.9500 . ?
C3_11 C4_11 1.3710 . ?
C4_11 C5_11 1.3684 . ?
C4_11 C7_11 1.5301 . ?
C5_11 H5_11 0.9500 . ?
C5_11 C6_11 1.3915 . ?
C6_11 H6_11 0.9500 . ?
C7_11 H7A_11 0.9800 . ?
C7_11 H7B_11 0.9800 . ?
C7_11 H7C_11 0.9800 . ?
S1_12 C1_12 1.7756 . ?
C1_12 C2_12 1.3770 . ?
C1_12 C6_12 1.3793 . ?
C2_12 H2_12 0.9500 . ?
C2_12 C3_12 1.3762 . ?
C3_12 H3_12 0.9500 . ?
C3_12 C4_12 1.3689 . ?
C4_12 C5_12 1.3694 . ?
C4_12 C7_12 1.5351 . ?
C5_12 H5_12 0.9500 . ?
C5_12 C6_12 1.3911 . ?
C6_12 H6_12 0.9500 . ?
C7_12 H7A_12 0.9800 . ?
C7_12 H7B_12 0.9800 . ?
C7_12 H7C_12 0.9800 . ?
S1_13 C1_13 1.7726 . ?
C1_13 C2_13 1.3726 . ?
C1_13 C6_13 1.3778 . ?
C2_13 H2_13 0.9500 . ?
C2_13 C3_13 1.3803 . ?
C3_13 H3_13 0.9500 . ?
C3_13 C4_13 1.3722 . ?
C4_13 C5_13 1.3707 . ?
C4_13 C7_13 1.5313 . ?
C5_13 H5_13 0.9500 . ?
C5_13 C6_13 1.3888 . ?
C6_13 H6_13 0.9500 . ?
C7_13 H7A_13 0.9800 . ?
C7_13 H7B_13 0.9800 . ?
C7_13 H7C_13 0.9800 . ?
S1_14 C1_14 1.7779 . ?
C1_14 C2_14 1.3747 . ?
C1_14 C6_14 1.3763 . ?
C2_14 H2_14 0.9500 . ?
C2_14 C3_14 1.3758 . ?
C3_14 H3_14 0.9500 . ?
C3_14 C4_14 1.3701 . ?
C4_14 C5_14 1.3742 . ?
C4_14 C7_14 1.5331 . ?
C5_14 H5_14 0.9500 . ?
C5_14 C6_14 1.3876 . ?
C6_14 H6_14 0.9500 . ?
C7_14 H7A_14 0.9800 . ?
C7_14 H7B_14 0.9800 . ?
C7_14 H7C_14 0.9800 . ?
S1_15 C1_15 1.7719 . ?
C1_15 C2_15 1.3780 . ?
C1_15 C6_15 1.3773 . ?
C2_15 H2_15 0.9500 . ?
C2_15 C3_15 1.3740 . ?
C3_15 H3_15 0.9500 . ?
C3_15 C4_15 1.3737 . ?
C4_15 C5_15 1.3705 . ?
C4_15 C7_15 1.5297 . ?
C5_15 H5_15 0.9500 . ?
C5_15 C6_15 1.3862 . ?
C6_15 H6_15 0.9500 . ?
C7_15 H7A_15 0.9800 . ?
C7_15 H7B_15 0.9800 . ?
C7_15 H7C_15 0.9800 . ?
S1_16 C1_16 1.7755 . ?
C1_16 C2_16 1.3779 . ?
C1_16 C6_16 1.3763 . ?
C2_16 H2_16 0.9500 . ?
C2_16 C3_16 1.3792 . ?
C3_16 H3_16 0.9500 . ?
C3_16 C4_16 1.3706 . ?
C4_16 C5_16 1.3731 . ?
C4_16 C7_16 1.5330 . ?
C5_16 H5_16 0.9500 . ?
C5_16 C6_16 1.3871 . ?
C6_16 H6_16 0.9500 . ?
C7_16 H7A_16 0.9800 . ?
C7_16 H7B_16 0.9800 . ?
C7_16 H7C_16 0.9800 . ?
S1_17 C1_17 1.7757 . ?
C1_17 C2_17 1.3745 . ?
C1_17 C6_17 1.3789 . ?
C2_17 H2_17 0.9500 . ?
C2_17 C3_17 1.3799 . ?
C3_17 H3_17 0.9500 . ?
C3_17 C4_17 1.3694 . ?
C4_17 C5_17 1.3762 . ?
C4_17 C7_17 1.5320 . ?
C5_17 H5_17 0.9500 . ?
C5_17 C6_17 1.3890 . ?
C6_17 H6_17 0.9500 . ?
C7_17 H7A_17 0.9800 . ?
C7_17 H7B_17 0.9800 . ?
C7_17 H7C_17 0.9800 . ?
S1_18 C1_18 1.7777 . ?
C1_18 C2_18 1.3739 . ?
C1_18 C6_18 1.3764 . ?
C2_18 H2_18 0.9500 . ?
C2_18 C3_18 1.3806 . ?
C3_18 H3_18 0.9500 . ?
C3_18 C4_18 1.3703 . ?
C4_18 C5_18 1.3686 . ?
C4_18 C7_18 1.5328 . ?
C5_18 H5_18 0.9500 . ?
C5_18 C6_18 1.3912 . ?
C6_18 H6_18 0.9500 . ?
C7_18 H7A_18 0.9800 . ?
C7_18 H7B_18 0.9800 . ?
C7_18 H7C_18 0.9800 . ?
S1_19 C1_19 1.7771 . ?
C1_19 C2_19 1.3747 . ?
C1_19 C6_19 1.3770 . ?
C2_19 H2_19 0.9500 . ?
C2_19 C3_19 1.3763 . ?
C3_19 H3_19 0.9500 . ?
C3_19 C4_19 1.3723 . ?
C4_19 C5_19 1.3734 . ?
C4_19 C7_19 1.5302 . ?
C5_19 H5_19 0.9500 . ?
C5_19 C6_19 1.3929 . ?
C6_19 H6_19 0.9500 . ?
C7_19 H7A_19 0.9800 . ?
C7_19 H7B_19 0.9800 . ?
C7_19 H7C_19 0.9800 . ?
S1_21 C1_21 1.7754 . ?
C1_21 C2_21 1.3762 . ?
C1_21 C6_21 1.3763 . ?
C2_21 H2_21 0.9500 . ?
C2_21 C3_21 1.3748 . ?
C3_21 H3_21 0.9500 . ?
C3_21 C4_21 1.3690 . ?
C4_21 C5_21 1.3723 . ?
C4_21 C7_21 1.5301 . ?
C5_21 H5_21 0.9500 . ?
C5_21 C6_21 1.3891 . ?
C6_21 H6_21 0.9500 . ?
C7_21 H7A_21 0.9800 . ?
C7_21 H7B_21 0.9800 . ?
C7_21 H7C_21 0.9800 . ?
S1_22 C1_22 1.7781 . ?
C1_22 C2_22 1.3802 . ?
C1_22 C6_22 1.3763 . ?
C2_22 H2_22 0.9500 . ?
C2_22 C3_22 1.3833 . ?
C3_22 H3_22 0.9500 . ?
C3_22 C4_22 1.3713 . ?
C4_22 C5_22 1.3738 . ?
C4_22 C7_22 1.5326 . ?
C5_22 H5_22 0.9500 . ?
C5_22 C6_22 1.3910 . ?
C6_22 H6_22 0.9500 . ?
C7_22 H7A_22 0.9800 . ?
C7_22 H7B_22 0.9800 . ?
C7_22 H7C_22 0.9800 . ?
S1_23 C1_23 1.7619 . ?
C1_23 C2_23 1.3753 . ?
C1_23 C6_23 1.3707 . ?
C2_23 H2_23 0.9500 . ?
C2_23 C3_23 1.3739 . ?
C3_23 H3_23 0.9500 . ?
C3_23 C4_23 1.3763 . ?
C4_23 C5_23 1.3714 . ?
C4_23 C7_23 1.5290 . ?
C5_23 H5_23 0.9500 . ?
C5_23 C6_23 1.3871 . ?
C6_23 H6_23 0.9500 . ?
C7_23 H7A_23 0.9800 . ?
C7_23 H7B_23 0.9800 . ?
C7_23 H7C_23 0.9800 . ?
S1_24 C1_24 1.7758 . ?
C1_24 C2_24 1.3768 . ?
C1_24 C6_24 1.3752 . ?
C2_24 H2_24 0.9500 . ?
C2_24 C3_24 1.3757 . ?
C3_24 H3_24 0.9500 . ?
C3_24 C4_24 1.3700 . ?
C4_24 C5_24 1.3722 . ?
C4_24 C7_24 1.5312 . ?
C5_24 H5_24 0.9500 . ?
C5_24 C6_24 1.3889 . ?
C6_24 H6_24 0.9500 . ?
C7_24 H7A_24 0.9800 . ?
C7_24 H7B_24 0.9800 . ?
C7_24 H7C_24 0.9800 . ?
S1_25 C1_25 1.7787 . ?
C1_25 C2_25 1.3711 . ?
C1_25 C6_25 1.3794 . ?
C2_25 H2_25 0.9500 . ?
C2_25 C3_25 1.3799 . ?
C3_25 H3_25 0.9500 . ?
C3_25 C4_25 1.3689 . ?
C4_25 C5_25 1.3713 . ?
C4_25 C7_25 1.5317 . ?
C5_25 H5_25 0.9500 . ?
C5_25 C6_25 1.3873 . ?
C6_25 H6_25 0.9500 . ?
C7_25 H7A_25 0.9800 . ?
C7_25 H7B_25 0.9800 . ?
C7_25 H7C_25 0.9800 . ?
S1_26 C1_26 1.7784 . ?
C1_26 C2_26 1.3813 . ?
C1_26 C6_26 1.3713 . ?
C2_26 H2_26 0.9500 . ?
C2_26 C3_26 1.3730 . ?
C3_26 H3_26 0.9500 . ?
C3_26 C4_26 1.3720 . ?
C4_26 C5_26 1.3711 . ?
C4_26 C7_26 1.5330 . ?
C5_26 H5_26 0.9500 . ?
C5_26 C6_26 1.3902 . ?
C6_26 H6_26 0.9500 . ?
C7_26 H7A_26 0.9800 . ?
C7_26 H7B_26 0.9800 . ?
C7_26 H7C_26 0.9800 . ?
S1_27 C1_27 1.7804 . ?
C1_27 C2_27 1.3776 . ?
C1_27 C6_27 1.3710 . ?
C2_27 H2_27 0.9500 . ?
C2_27 C3_27 1.3776 . ?
C3_27 H3_27 0.9500 . ?
C3_27 C4_27 1.3673 . ?
C4_27 C5_27 1.3741 . ?
C4_27 C7_27 1.5310 . ?
C5_27 H5_27 0.9500 . ?
C5_27 C6_27 1.3844 . ?
C6_27 H6_27 0.9500 . ?
C7_27 H7A_27 0.9800 . ?
C7_27 H7B_27 0.9800 . ?
C7_27 H7C_27 0.9800 . ?
S1_28 C1_28 1.7752 . ?
C1_28 C2_28 1.3785 . ?
C1_28 C6_28 1.3779 . ?
C2_28 H2_28 0.9500 . ?
C2_28 C3_28 1.3737 . ?
C3_28 H3_28 0.9500 . ?
C3_28 C4_28 1.3718 . ?
C4_28 C5_28 1.3703 . ?
C4_28 C7_28 1.5306 . ?
C5_28 H5_28 0.9500 . ?
C5_28 C6_28 1.3929 . ?
C6_28 H6_28 0.9500 . ?
C7_28 H7A_28 0.9800 . ?
C7_28 H7B_28 0.9800 . ?
C7_28 H7C_28 0.9800 . ?
S1_29 C1_29 1.7776 . ?
C1_29 C2_29 1.3793 . ?
C1_29 C6_29 1.3740 . ?
C2_29 H2_29 0.9500 . ?
C2_29 C3_29 1.3773 . ?
C3_29 H3_29 0.9500 . ?
C3_29 C4_29 1.3738 . ?
C4_29 C5_29 1.3688 . ?
C4_29 C7_29 1.5339 . ?
C5_29 H5_29 0.9500 . ?
C5_29 C6_29 1.3830 . ?
C6_29 H6_29 0.9500 . ?
C7_29 H7A_29 0.9800 . ?
C7_29 H7B_29 0.9800 . ?
C7_29 H7C_29 0.9800 . ?
S1_30 C1_30 1.7869 . ?
C1_30 C2_30 1.3751 . ?
C1_30 C6_30 1.3735 . ?
C2_30 H2_30 0.9500 . ?
C2_30 C3_30 1.3773 . ?
C3_30 H3_30 0.9500 . ?
C3_30 C4_30 1.3710 . ?
C4_30 C5_30 1.3701 . ?
C4_30 C7_30 1.5318 . ?
C5_30 H5_30 0.9500 . ?
C5_30 C6_30 1.3916 . ?
C6_30 H6_30 0.9500 . ?
C7_30 H7A_30 0.9800 . ?
C7_30 H7B_30 0.9800 . ?
C7_30 H7C_30 0.9800 . ?
S1_31 C1_31 1.7704 . ?
C1_31 C2_31 1.3781 . ?
C1_31 C6_31 1.3762 . ?
C2_31 H2_31 0.9500 . ?
C2_31 C3_31 1.3781 . ?
C3_31 H3_31 0.9500 . ?
C3_31 C4_31 1.3703 . ?
C4_31 C5_31 1.3695 . ?
C4_31 C7_31 1.5323 . ?
C5_31 H5_31 0.9500 . ?
C5_31 C6_31 1.3876 . ?
C6_31 H6_31 0.9500 . ?
C7_31 H7A_31 0.9800 . ?
C7_31 H7B_31 0.9800 . ?
C7_31 H7C_31 0.9800 . ?
S1_32 C1_32 1.7799 . ?
C1_32 C2_32 1.3749 . ?
C1_32 C6_32 1.3718 . ?
C2_32 H2_32 0.9500 . ?
C2_32 C3_32 1.3804 . ?
C3_32 H3_32 0.9500 . ?
C3_32 C4_32 1.3717 . ?
C4_32 C5_32 1.3714 . ?
C4_32 C7_32 1.5317 . ?
C5_32 H5_32 0.9500 . ?
C5_32 C6_32 1.3840 . ?
C6_32 H6_32 0.9500 . ?
C7_32 H7A_32 0.9800 . ?
C7_32 H7B_32 0.9800 . ?
C7_32 H7C_32 0.9800 . ?
S1_33 C1_33 1.7739 . ?
C1_33 C2_33 1.3741 . ?
C1_33 C6_33 1.3765 . ?
C2_33 H2_33 0.9500 . ?
C2_33 C3_33 1.3816 . ?
C3_33 H3_33 0.9500 . ?
C3_33 C4_33 1.3704 . ?
C4_33 C5_33 1.3753 . ?
C4_33 C7_33 1.5331 . ?
C5_33 H5_33 0.9500 . ?
C5_33 C6_33 1.3865 . ?
C6_33 H6_33 0.9500 . ?
C7_33 H7A_33 0.9800 . ?
C7_33 H7B_33 0.9800 . ?
C7_33 H7C_33 0.9800 . ?
S1_34 C1_34 1.7811 . ?
C1_34 C2_34 1.3774 . ?
C1_34 C6_34 1.3757 . ?
C2_34 H2_34 0.9500 . ?
C2_34 C3_34 1.3792 . ?
C3_34 H3_34 0.9500 . ?
C3_34 C4_34 1.3717 . ?
C4_34 C5_34 1.3714 . ?
C4_34 C7_34 1.5307 . ?
C5_34 H5_34 0.9500 . ?
C5_34 C6_34 1.3890 . ?
C6_34 H6_34 0.9500 . ?
C7_34 H7A_34 0.9800 . ?
C7_34 H7B_34 0.9800 . ?
C7_34 H7C_34 0.9800 . ?
S1_35 C1_35 1.7744 . ?
C1_35 C2_35 1.3746 . ?
C1_35 C6_35 1.3752 . ?
C2_35 H2_35 0.9500 . ?
C2_35 C3_35 1.3776 . ?
C3_35 H3_35 0.9500 . ?
C3_35 C4_35 1.3740 . ?
C4_35 C5_35 1.3721 . ?
C4_35 C7_35 1.5304 . ?
C5_35 H5_35 0.9500 . ?
C5_35 C6_35 1.3875 . ?
C6_35 H6_35 0.9500 . ?
C7_35 H7A_35 0.9800 . ?
C7_35 H7B_35 0.9800 . ?
C7_35 H7C_35 0.9800 . ?
S1_36 C1_36 1.7785 . ?
C1_36 C2_36 1.3776 . ?
C1_36 C6_36 1.3760 . ?
C2_36 H2_36 0.9500 . ?
C2_36 C3_36 1.3806 . ?
C3_36 H3_36 0.9500 . ?
C3_36 C4_36 1.3675 . ?
C4_36 C5_36 1.3695 . ?
C4_36 C7_36 1.5352 . ?
C5_36 H5_36 0.9500 . ?
C5_36 C6_36 1.3904 . ?
C6_36 H6_36 0.9500 . ?
C7_36 H7A_36 0.9800 . ?
C7_36 H7B_36 0.9800 . ?
C7_36 H7C_36 0.9800 . ?
S1_37 C1_37 1.7799 . ?
C1_37 C2_37 1.3775 . ?
C1_37 C6_37 1.3789 . ?
C2_37 H2_37 0.9500 . ?
C2_37 C3_37 1.3793 . ?
C3_37 H3_37 0.9500 . ?
C3_37 C4_37 1.3740 . ?
C4_37 C5_37 1.3739 . ?
C4_37 C7_37 1.5301 . ?
C5_37 H5_37 0.9500 . ?
C5_37 C6_37 1.3939 . ?
C6_37 H6_37 0.9500 . ?
C7_37 H7A_37 0.9800 . ?
C7_37 H7B_37 0.9800 . ?
C7_37 H7C_37 0.9800 . ?
S1_38 C1_38 1.7749 . ?
C1_38 C2_38 1.3734 . ?
C1_38 C6_38 1.3766 . ?
C2_38 H2_38 0.9500 . ?
C2_38 C3_38 1.3782 . ?
C3_38 H3_38 0.9500 . ?
C3_38 C4_38 1.3705 . ?
C4_38 C5_38 1.3716 . ?
C4_38 C7_38 1.5344 . ?
C5_38 H5_38 0.9500 . ?
C5_38 C6_38 1.3893 . ?
C6_38 H6_38 0.9500 . ?
C7_38 H7A_38 0.9800 . ?
C7_38 H7B_38 0.9800 . ?
C7_38 H7C_38 0.9800 . ?
S1_39 C1_39 1.7748 . ?
C1_39 C2_39 1.3803 . ?
C1_39 C6_39 1.3724 . ?
C2_39 H2_39 0.9500 . ?
C2_39 C3_39 1.3791 . ?
C3_39 H3_39 0.9500 . ?
C3_39 C4_39 1.3710 . ?
C4_39 C5_39 1.3712 . ?
C4_39 C7_39 1.5331 . ?
C5_39 H5_39 0.9500 . ?
C5_39 C6_39 1.3878 . ?
C6_39 H6_39 0.9500 . ?
C7_39 H7A_39 0.9800 . ?
C7_39 H7B_39 0.9800 . ?
C7_39 H7C_39 0.9800 . ?
S1_40 C1_40 1.7732 . ?
C1_40 C2_40 1.3753 . ?
C1_40 C6_40 1.3752 . ?
C2_40 H2_40 0.9500 . ?
C2_40 C3_40 1.3758 . ?
C3_40 H3_40 0.9500 . ?
C3_40 C4_40 1.3712 . ?
C4_40 C5_40 1.3740 . ?
C4_40 C7_40 1.5328 . ?
C5_40 H5_40 0.9500 . ?
C5_40 C6_40 1.3850 . ?
C6_40 H6_40 0.9500 . ?
C7_40 H7A_40 0.9800 . ?
C7_40 H7B_40 0.9800 . ?
C7_40 H7C_40 0.9800 . ?
S1_41 C1_41 1.7700 . ?
C1_41 C2_41 1.3761 . ?
C1_41 C6_41 1.3767 . ?
C2_41 H2_41 0.9500 . ?
C2_41 C3_41 1.3727 . ?
C3_41 H3_41 0.9500 . ?
C3_41 C4_41 1.3735 . ?
C4_41 C5_41 1.3720 . ?
C4_41 C7_41 1.5305 . ?
C5_41 H5_41 0.9500 . ?
C5_41 C6_41 1.3928 . ?
C6_41 H6_41 0.9500 . ?
C7_41 H7A_41 0.9800 . ?
C7_41 H7B_41 0.9800 . ?
C7_41 H7C_41 0.9800 . ?
S1_42 C1_42 1.7743 . ?
C1_42 C2_42 1.3760 . ?
C1_42 C6_42 1.3763 . ?
C2_42 H2_42 0.9500 . ?
C2_42 C3_42 1.3796 . ?
C3_42 H3_42 0.9500 . ?
C3_42 C4_42 1.3724 . ?
C4_42 C5_42 1.3716 . ?
C4_42 C7_42 1.5308 . ?
C5_42 H5_42 0.9500 . ?
C5_42 C6_42 1.3881 . ?
C6_42 H6_42 0.9500 . ?
C7_42 H7A_42 0.9800 . ?
C7_42 H7B_42 0.9800 . ?
C7_42 H7C_42 0.9800 . ?
S1_44 C1_44 1.7854 . ?
C1_44 C2_44 1.3760 . ?
C1_44 C6_44 1.3801 . ?
C2_44 H2_44 0.9500 . ?
C2_44 C3_44 1.3754 . ?
C3_44 H3_44 0.9500 . ?
C3_44 C4_44 1.3737 . ?
C4_44 C5_44 1.3701 . ?
C4_44 C7_44 1.5331 . ?
C5_44 H5_44 0.9500 . ?
C5_44 C6_44 1.3954 . ?
C6_44 H6_44 0.9500 . ?
C7_44 H7A_44 0.9800 . ?
C7_44 H7B_44 0.9800 . ?
C7_44 H7C_44 0.9800 . ?
S1_45 C1_45 1.7742 . ?
C1_45 C2_45 1.3763 . ?
C1_45 C6_45 1.3785 . ?
C2_45 H2_45 0.9500 . ?
C2_45 C3_45 1.3793 . ?
C3_45 H3_45 0.9500 . ?
C3_45 C4_45 1.3706 . ?
C4_45 C5_45 1.3717 . ?
C4_45 C7_45 1.5333 . ?
C5_45 H5_45 0.9500 . ?
C5_45 C6_45 1.3827 . ?
C6_45 H6_45 0.9500 . ?
C7_45 H7A_45 0.9800 . ?
C7_45 H7B_45 0.9800 . ?
C7_45 H7C_45 0.9800 . ?
S1_46 C1_46 1.7700 . ?
C1_46 C2_46 1.3800 . ?
C1_46 C6_46 1.3755 . ?
C2_46 H2_46 0.9500 . ?
C2_46 C3_46 1.3771 . ?
C3_46 H3_46 0.9500 . ?
C3_46 C4_46 1.3718 . ?
C4_46 C5_46 1.3724 . ?
C4_46 C7_46 1.5322 . ?
C5_46 H5_46 0.9500 . ?
C5_46 C6_46 1.3910 . ?
C6_46 H6_46 0.9500 . ?
C7_46 H7A_46 0.9800 . ?
C7_46 H7B_46 0.9800 . ?
C7_46 H7C_46 0.9800 . ?
S1_47 C1_47 1.7738 . ?
C1_47 C2_47 1.3769 . ?
C1_47 C6_47 1.3747 . ?
C2_47 H2_47 0.9500 . ?
C2_47 C3_47 1.3780 . ?
C3_47 H3_47 0.9500 . ?
C3_47 C4_47 1.3694 . ?
C4_47 C5_47 1.3693 . ?
C4_47 C7_47 1.5322 . ?
C5_47 H5_47 0.9500 . ?
C5_47 C6_47 1.3948 . ?
C6_47 H6_47 0.9500 . ?
C7_47 H7A_47 0.9800 . ?
C7_47 H7B_47 0.9800 . ?
C7_47 H7C_47 0.9800 . ?
S1_43 C1_43 1.7762 . ?
C1_43 C2_43 1.3781 . ?
C1_43 C6_43 1.3782 . ?
C2_43 H2_43 0.9500 . ?
C2_43 C3_43 1.3780 . ?
C3_43 H3_43 0.9500 . ?
C3_43 C4_43 1.3713 . ?
C4_43 C5_43 1.3725 . ?
C4_43 C7_43 1.5317 . ?
C5_43 H5_43 0.9500 . ?
C5_43 C6_43 1.3934 . ?
C6_43 H6_43 0.9500 . ?
C7_43 H7A_43 0.9800 . ?
C7_43 H7B_43 0.9800 . ?
C7_43 H7C_43 0.9800 . ?

loop_
_geom_torsion_atom_site_label_1
_geom_torsion_atom_site_label_2
_geom_torsion_atom_site_label_3
_geom_torsion_atom_site_label_4
_geom_torsion
_geom_torsion_site_symmetry_1
_geom_torsion_site_symmetry_2
_geom_torsion_site_symmetry_3
_geom_torsion_site_symmetry_4
_geom_torsion_publ_flag
Ni22 S1_30 C1_30 C2_30 -138.1 . . . . ?
Ni22 S1_30 C1_30 C6_30 41.9 . . . . ?
Ni22 S1_31 C1_31 C2_31 -23.3 . . . . ?
Ni22 S1_31 C1_31 C6_31 156.8 . . . . ?
Ni22 S1_34 C1_34 C2_34 -48.6 . . . . ?
Ni22 S1_34 C1_34 C6_34 131.4 . . . . ?
Ni22 S1_35 C1_35 C2_35 51.2 . . . . ?
Ni22 S1_35 C1_35 C6_35 -128.9 . . . . ?
Ni15 S1_26 C1_26 C2_26 54.7 . . . . ?
Ni15 S1_26 C1_26 C6_26 -125.2 . . . . ?
Ni15 S1_29 C1_29 C2_29 133.6 . . . . ?
Ni15 S1_29 C1_29 C6_29 -46.8 . . . . ?
Ni15 S1_30 C1_30 C2_30 115.4 . . . . ?
Ni15 S1_30 C1_30 C6_30 -64.5 . . . . ?
Ni15 S1_31 C1_31 C2_31 78.4 . . . . ?
Ni15 S1_31 C1_31 C6_31 -101.5 . . . . ?
Ni16 S1_24 C1_24 C2_24 128.2 . . . . ?
Ni16 S1_24 C1_24 C6_24 -51.8 . . . . ?
Ni16 S1_25 C1_25 C2_25 31.0 . . . . ?
Ni16 S1_25 C1_25 C6_25 -149.1 . . . . ?
Ni16 S1_26 C1_26 C2_26 141.6 . . . . ?
Ni16 S1_26 C1_26 C6_26 -38.3 . . . . ?
Ni16 S1_29 C1_29 C2_29 -137.7 . . . . ?
Ni16 S1_29 C1_29 C6_29 41.9 . . . . ?
Ni17 S1_24 C1_24 C2_24 42.8 . . . . ?
Ni17 S1_24 C1_24 C6_24 -137.1 . . . . ?
Ni17 S1_25 C1_25 C2_25 -57.2 . . . . ?
Ni17 S1_25 C1_25 C6_25 122.7 . . . . ?
Ni17 S1_27 C1_27 C2_27 63.9 . . . . ?
Ni17 S1_27 C1_27 C6_27 -116.1 . . . . ?
Ni17 S1_28 C1_28 C2_28 150.2 . . . . ?
Ni17 S1_28 C1_28 C6_28 -29.8 . . . . ?
Ni2 S1_32 C1_32 C2_32 124.9 . . . . ?
Ni2 S1_32 C1_32 C6_32 -55.0 . . . . ?
Ni2 S1_33 C1_33 C2_33 -128.4 . . . . ?
Ni2 S1_33 C1_33 C6_33 51.7 . . . . ?
Ni2 S1_46 C1_46 C2_46 -148.9 . . . . ?
Ni2 S1_46 C1_46 C6_46 31.2 . . . . ?
Ni2 S1_43 C1_43 C2_43 -102.8 . . . . ?
Ni2 S1_43 C1_43 C6_43 77.2 . . . . ?
Ni3 S1_41 C1_41 C2_41 -125.4 . . . . ?
Ni3 S1_41 C1_41 C6_41 54.6 . . . . ?
Ni3 S1_44 C1_44 C2_44 135.2 . . . . ?
Ni3 S1_44 C1_44 C6_44 -44.7 . . . . ?
Ni3 S1_46 C1_46 C2_46 128.7 . . . . ?
Ni3 S1_46 C1_46 C6_46 -51.2 . . . . ?
Ni3 S1_43 C1_43 C2_43 176.9 . . . . ?
Ni3 S1_43 C1_43 C6_43 -3.1 . . . . ?
Ni4 S1_40 C1_40 C2_40 -57.1 . . . . ?
Ni4 S1_40 C1_40 C6_40 122.8 . . . . ?
Ni4 S1_41 C1_41 C2_41 134.8 . . . . ?
Ni4 S1_41 C1_41 C6_41 -45.2 . . . . ?
Ni4 S1_42 C1_42 C2_42 43.2 . . . . ?
Ni4 S1_42 C1_42 C6_42 -137.0 . . . . ?
Ni4 S1_44 C1_44 C2_44 -117.0 . . . . ?
Ni4 S1_44 C1_44 C6_44 63.0 . . . . ?
Ni18 S1_4 C1_4 C2_4 124.4 . . . . ?
Ni18 S1_4 C1_4 C6_4 -55.4 . . . . ?
Ni18 S1_5 C1_5 C2_5 38.8 . . . . ?
Ni18 S1_5 C1_5 C6_5 -141.2 . . . . ?
Ni18 S1_6 C1_6 C2_6 46.1 . . . . ?
Ni18 S1_6 C1_6 C6_6 -133.5 . . . . ?
Ni18 S1_7 C1_7 C2_7 -47.7 . . . . ?
Ni18 S1_7 C1_7 C6_7 132.4 . . . . ?
Ni19 S1_3 C1_3 C2_3 113.5 . . . . ?
Ni19 S1_3 C1_3 C6_3 -66.5 . . . . ?
Ni19 S1_6 C1_6 C2_6 -45.5 . . . . ?
Ni19 S1_6 C1_6 C6_6 134.9 . . . . ?
Ni19 S1_7 C1_7 C2_7 -133.2 . . . . ?
Ni19 S1_7 C1_7 C6_7 46.8 . . . . ?
Ni19 S1_8 C1_8 C2_8 -100.3 . . . . ?
Ni19 S1_8 C1_8 C6_8 79.7 . . . . ?
Ni20 S1_3 C1_3 C2_3 -143.0 . . . . ?
Ni20 S1_3 C1_3 C6_3 37.0 . . . . ?
Ni20 S1_8 C1_8 C2_8 154.2 . . . . ?
Ni20 S1_8 C1_8 C6_8 -25.8 . . . . ?
Ni20 S1_9 C1_9 C2_9 48.2 . . . . ?
Ni20 S1_9 C1_9 C6_9 -131.9 . . . . ?
Ni20 S1_10 C1_10 C2_10 -57.0 . . . . ?
Ni20 S1_10 C1_10 C6_10 123.0 . . . . ?
Ni21 S1_9 C1_9 C2_9 -45.1 . . . . ?
Ni21 S1_9 C1_9 C6_9 134.7 . . . . ?
Ni21 S1_10 C1_10 C2_10 35.9 . . . . ?
Ni21 S1_10 C1_10 C6_10 -144.0 . . . . ?
Ni21 S1_11 C1_11 C2_11 148.3 . . . . ?
Ni21 S1_11 C1_11 C6_11 -31.6 . . . . ?
Ni21 S1_12 C1_12 C2_12 64.2 . . . . ?
Ni21 S1_12 C1_12 C6_12 -115.3 . . . . ?
Ni12 S1_11 C1_11 C2_11 -109.5 . . . . ?
Ni12 S1_11 C1_11 C6_11 70.6 . . . . ?
Ni12 S1_12 C1_12 C2_12 -35.8 . . . . ?
Ni12 S1_12 C1_12 C6_12 144.6 . . . . ?
Ni12 S1_13 C1_13 C2_13 60.8 . . . . ?
Ni12 S1_13 C1_13 C6_13 -119.3 . . . . ?
Ni12 S1_14 C1_14 C2_14 128.8 . . . . ?
Ni12 S1_14 C1_14 C6_14 -51.4 . . . . ?
Ni13 S1_13 C1_13 C2_13 148.3 . . . . ?
Ni13 S1_13 C1_13 C6_13 -31.8 . . . . ?
Ni13 S1_14 C1_14 C2_14 -145.7 . . . . ?
Ni13 S1_14 C1_14 C6_14 34.2 . . . . ?
Ni13 S1_21 C1_21 C2_21 -53.0 . . . . ?
Ni13 S1_21 C1_21 C6_21 127.1 . . . . ?
Ni13 S1_39 C1_39 C2_39 -144.4 . . . . ?
Ni13 S1_39 C1_39 C6_39 35.7 . . . . ?
Ni1 S1_15 C1_15 C2_15 140.4 . . . . ?
Ni1 S1_15 C1_15 C6_15 -39.7 . . . . ?
Ni1 S1_16 C1_16 C2_16 85.0 . . . . ?
Ni1 S1_16 C1_16 C6_16 -95.0 . . . . ?
Ni1 S1_18 C1_18 C2_18 68.6 . . . . ?
Ni1 S1_18 C1_18 C6_18 -111.3 . . . . ?
Ni1 S1_19 C1_19 C2_19 127.4 . . . . ?
Ni1 S1_19 C1_19 C6_19 -52.5 . . . . ?
Ni7 S1_38 C1_38 C2_38 129.5 . . . . ?
Ni7 S1_38 C1_38 C6_38 -50.5 . . . . ?
Ni7 S1_40 C1_40 C2_40 43.4 . . . . ?
Ni7 S1_40 C1_40 C6_40 -136.8 . . . . ?
Ni7 S1_42 C1_42 C2_42 120.9 . . . . ?
Ni7 S1_42 C1_42 C6_42 -59.2 . . . . ?
Ni7 S1_45 C1_45 C2_45 -134.0 . . . . ?
Ni7 S1_45 C1_45 C6_45 45.9 . . . . ?
Ni8 S1_4 C1_4 C2_4 39.0 . . . . ?
Ni8 S1_4 C1_4 C6_4 -140.9 . . . . ?
Ni8 S1_5 C1_5 C2_5 -55.0 . . . . ?
Ni8 S1_5 C1_5 C6_5 125.0 . . . . ?
Ni8 S1_15 C1_15 C2_15 -121.7 . . . . ?
Ni8 S1_15 C1_15 C6_15 58.2 . . . . ?
Ni8 S1_16 C1_16 C2_16 -17.2 . . . . ?
Ni8 S1_16 C1_16 C6_16 162.8 . . . . ?
Ni9 S1_34 C1_34 C2_34 45.5 . . . . ?
Ni9 S1_34 C1_34 C6_34 -134.5 . . . . ?
Ni9 S1_35 C1_35 C2_35 -43.9 . . . . ?
Ni9 S1_35 C1_35 C6_35 136.0 . . . . ?
Ni9 S1_36 C1_36 C2_36 -30.2 . . . . ?
Ni9 S1_36 C1_36 C6_36 149.7 . . . . ?
Ni9 S1_37 C1_37 C2_37 51.4 . . . . ?
Ni9 S1_37 C1_37 C6_37 -128.7 . . . . ?
Ni10 S1_36 C1_36 C2_36 72.7 . . . . ?
Ni10 S1_36 C1_36 C6_36 -107.4 . . . . ?
Ni10 S1_37 C1_37 C2_37 -49.4 . . . . ?
Ni10 S1_37 C1_37 C6_37 130.5 . . . . ?
Ni10 S1_38 C1_38 C2_38 49.3 . . . . ?
Ni10 S1_38 C1_38 C6_38 -130.7 . . . . ?
Ni10 S1_45 C1_45 C2_45 135.0 . . . . ?
Ni10 S1_45 C1_45 C6_45 -45.0 . . . . ?
Ni11 S1_27 C1_27 C2_27 -37.8 . . . . ?
Ni11 S1_27 C1_27 C6_27 142.2 . . . . ?
Ni11 S1_28 C1_28 C2_28 -107.1 . . . . ?
Ni11 S1_28 C1_28 C6_28 72.9 . . . . ?
Ni11 S1_32 C1_32 C2_32 23.8 . . . . ?
Ni11 S1_32 C1_32 C6_32 -156.1 . . . . ?
Ni11 S1_33 C1_33 C2_33 134.2 . . . . ?
Ni11 S1_33 C1_33 C6_33 -45.8 . . . . ?
Ni14 S1_21 C1_21 C2_21 -138.1 . . . . ?
Ni14 S1_21 C1_21 C6_21 42.0 . . . . ?
Ni14 S1_22 C1_22 C2_22 65.0 . . . . ?
Ni14 S1_22 C1_22 C6_22 -115.0 . . . . ?
Ni14 S1_23 C1_23 C2_23 135.0 . . . . ?
Ni14 S1_23 C1_23 C6_23 -44.8 . . . . ?
Ni14 S1_39 C1_39 C2_39 128.0 . . . . ?
Ni14 S1_39 C1_39 C6_39 -51.8 . . . . ?
Ni5 S1_17 C1_17 C2_17 -135.0 . . . . ?
Ni5 S1_17 C1_17 C6_17 44.8 . . . . ?
Ni5 S1_22 C1_22 C2_22 -42.0 . . . . ?
Ni5 S1_22 C1_22 C6_22 137.9 . . . . ?
Ni5 S1_23 C1_23 C2_23 -110.6 . . . . ?
Ni5 S1_23 C1_23 C6_23 69.5 . . . . ?
Ni5 S1_47 C1_47 C2_47 -51.4 . . . . ?
Ni5 S1_47 C1_47 C6_47 128.7 . . . . ?
Ni6 S1_17 C1_17 C2_17 -45.3 . . . . ?
Ni6 S1_17 C1_17 C6_17 134.6 . . . . ?
Ni6 S1_18 C1_18 C2_18 157.0 . . . . ?
Ni6 S1_18 C1_18 C6_18 -22.9 . . . . ?
Ni6 S1_19 C1_19 C2_19 -133.9 . . . . ?
Ni6 S1_19 C1_19 C6_19 46.2 . . . . ?
Ni6 S1_47 C1_47 C2_47 44.9 . . . . ?
Ni6 S1_47 C1_47 C6_47 -135.0 . . . . ?
S1_3 C1_3 C2_3 C3_3 180.0 . . . . ?
S1_3 C1_3 C6_3 C5_3 -180.0 . . . . ?
C1_3 C2_3 C3_3 C4_3 0.0 . . . . ?
C2_3 C1_3 C6_3 C5_3 0.0 . . . . ?
C2_3 C3_3 C4_3 C5_3 0.0 . . . . ?
C2_3 C3_3 C4_3 C7_3 -180.0 . . . . ?
C3_3 C4_3 C5_3 C6_3 0.0 . . . . ?
C4_3 C5_3 C6_3 C1_3 0.0 . . . . ?
C6_3 C1_3 C2_3 C3_3 0.0 . . . . ?
C7_3 C4_3 C5_3 C6_3 180.0 . . . . ?
S1_4 C1_4 C2_4 C3_4 -179.9 . . . . ?
S1_4 C1_4 C6_4 C5_4 -179.8 . . . . ?
C1_4 C2_4 C3_4 C4_4 -0.2 . . . . ?
C2_4 C1_4 C6_4 C5_4 0.4 . . . . ?
C2_4 C3_4 C4_4 C5_4 0.2 . . . . ?
C2_4 C3_4 C4_4 C7_4 -180.0 . . . . ?
C3_4 C4_4 C5_4 C6_4 0.1 . . . . ?
C4_4 C5_4 C6_4 C1_4 -0.4 . . . . ?
C6_4 C1_4 C2_4 C3_4 -0.1 . . . . ?
C7_4 C4_4 C5_4 C6_4 -179.7 . . . . ?
S1_5 C1_5 C2_5 C3_5 180.0 . . . . ?
S1_5 C1_5 C6_5 C5_5 -180.0 . . . . ?
C1_5 C2_5 C3_5 C4_5 0.1 . . . . ?
C2_5 C1_5 C6_5 C5_5 0.0 . . . . ?
C2_5 C3_5 C4_5 C5_5 -0.1 . . . . ?
C2_5 C3_5 C4_5 C7_5 179.9 . . . . ?
C3_5 C4_5 C5_5 C6_5 0.1 . . . . ?
C4_5 C5_5 C6_5 C1_5 0.0 . . . . ?
C6_5 C1_5 C2_5 C3_5 -0.1 . . . . ?
C7_5 C4_5 C5_5 C6_5 -179.9 . . . . ?
S1_6 C1_6 C2_6 C3_6 -180.0 . . . . ?
S1_6 C1_6 C6_6 C5_6 -179.6 . . . . ?
C1_6 C2_6 C3_6 C4_6 -0.3 . . . . ?
C2_6 C1_6 C6_6 C5_6 0.8 . . . . ?
C2_6 C3_6 C4_6 C5_6 0.4 . . . . ?
C2_6 C3_6 C4_6 C7_6 -180.0 . . . . ?
C3_6 C4_6 C5_6 C6_6 0.0 . . . . ?
C4_6 C5_6 C6_6 C1_6 -0.7 . . . . ?
C6_6 C1_6 C2_6 C3_6 -0.4 . . . . ?
C7_6 C4_6 C5_6 C6_6 -179.6 . . . . ?
S1_7 C1_7 C2_7 C3_7 -180.0 . . . . ?
S1_7 C1_7 C6_7 C5_7 -180.0 . . . . ?
C1_7 C2_7 C3_7 C4_7 0.0 . . . . ?
C2_7 C1_7 C6_7 C5_7 0.1 . . . . ?
C2_7 C3_7 C4_7 C5_7 0.0 . . . . ?
C2_7 C3_7 C4_7 C7_7 180.0 . . . . ?
C3_7 C4_7 C5_7 C6_7 0.1 . . . . ?
C4_7 C5_7 C6_7 C1_7 -0.1 . . . . ?
C6_7 C1_7 C2_7 C3_7 0.0 . . . . ?
C7_7 C4_7 C5_7 C6_7 -179.9 . . . . ?
S1_8 C1_8 C2_8 C3_8 -180.0 . . . . ?
S1_8 C1_8 C6_8 C5_8 180.0 . . . . ?
C1_8 C2_8 C3_8 C4_8 -0.1 . . . . ?
C2_8 C1_8 C6_8 C5_8 0.0 . . . . ?
C2_8 C3_8 C4_8 C5_8 0.1 . . . . ?
C2_8 C3_8 C4_8 C7_8 -180.0 . . . . ?
C3_8 C4_8 C5_8 C6_8 0.0 . . . . ?
C4_8 C5_8 C6_8 C1_8 0.0 . . . . ?
C6_8 C1_8 C2_8 C3_8 0.0 . . . . ?
C7_8 C4_8 C5_8 C6_8 180.0 . . . . ?
S1_9 C1_9 C2_9 C3_9 179.9 . . . . ?
S1_9 C1_9 C6_9 C5_9 179.7 . . . . ?
C1_9 C2_9 C3_9 C4_9 0.2 . . . . ?
C2_9 C1_9 C6_9 C5_9 -0.5 . . . . ?
C2_9 C3_9 C4_9 C5_9 -0.1 . . . . ?
C2_9 C3_9 C4_9 C7_9 -180.0 . . . . ?
C3_9 C4_9 C5_9 C6_9 -0.3 . . . . ?
C4_9 C5_9 C6_9 C1_9 0.6 . . . . ?
C6_9 C1_9 C2_9 C3_9 0.1 . . . . ?
C7_9 C4_9 C5_9 C6_9 179.6 . . . . ?
S1_10 C1_10 C2_10 C3_10 180.0 . . . . ?
S1_10 C1_10 C6_10 C5_10 -179.8 . . . . ?
C1_10 C2_10 C3_10 C4_10 0.0 . . . . ?
C2_10 C1_10 C6_10 C5_10 0.3 . . . . ?
C2_10 C3_10 C4_10 C5_10 -0.1 . . . . ?
C2_10 C3_10 C4_10 C7_10 179.9 . . . . ?
C3_10 C4_10 C5_10 C6_10 0.4 . . . . ?
C4_10 C5_10 C6_10 C1_10 -0.4 . . . . ?
C6_10 C1_10 C2_10 C3_10 -0.1 . . . . ?
C7_10 C4_10 C5_10 C6_10 -179.7 . . . . ?
S1_11 C1_11 C2_11 C3_11 -180.0 . . . . ?
S1_11 C1_11 C6_11 C5_11 -179.9 . . . . ?
C1_11 C2_11 C3_11 C4_11 -0.1 . . . . ?
C2_11 C1_11 C6_11 C5_11 0.2 . . . . ?
C2_11 C3_11 C4_11 C5_11 0.1 . . . . ?
C2_11 C3_11 C4_11 C7_11 -179.9 . . . . ?
C3_11 C4_11 C5_11 C6_11 0.1 . . . . ?
C4_11 C5_11 C6_11 C1_11 -0.2 . . . . ?
C6_11 C1_11 C2_11 C3_11 0.0 . . . . ?
C7_11 C4_11 C5_11 C6_11 -179.9 . . . . ?
S1_12 C1_12 C2_12 C3_12 -180.0 . . . . ?
S1_12 C1_12 C6_12 C5_12 -179.4 . . . . ?
C1_12 C2_12 C3_12 C4_12 -0.1 . . . . ?
C2_12 C1_12 C6_12 C5_12 1.1 . . . . ?
C2_12 C3_12 C4_12 C5_12 0.0 . . . . ?
C2_12 C3_12 C4_12 C7_12 -179.9 . . . . ?
C3_12 C4_12 C5_12 C6_12 0.7 . . . . ?
C4_12 C5_12 C6_12 C1_12 -1.2 . . . . ?
C6_12 C1_12 C2_12 C3_12 -0.4 . . . . ?
C7_12 C4_12 C5_12 C6_12 -179.5 . . . . ?
S1_13 C1_13 C2_13 C3_13 179.9 . . . . ?
S1_13 C1_13 C6_13 C5_13 179.9 . . . . ?
C1_13 C2_13 C3_13 C4_13 0.1 . . . . ?
C2_13 C1_13 C6_13 C5_13 -0.1 . . . . ?
C2_13 C3_13 C4_13 C5_13 0.0 . . . . ?
C2_13 C3_13 C4_13 C7_13 180.0 . . . . ?
C3_13 C4_13 C5_13 C6_13 -0.1 . . . . ?
C4_13 C5_13 C6_13 C1_13 0.2 . . . . ?
C6_13 C1_13 C2_13 C3_13 0.0 . . . . ?
C7_13 C4_13 C5_13 C6_13 179.9 . . . . ?
S1_14 C1_14 C2_14 C3_14 -179.8 . . . . ?
S1_14 C1_14 C6_14 C5_14 179.7 . . . . ?
C1_14 C2_14 C3_14 C4_14 -0.2 . . . . ?
C2_14 C1_14 C6_14 C5_14 -0.5 . . . . ?
C2_14 C3_14 C4_14 C5_14 0.2 . . . . ?
C2_14 C3_14 C4_14 C7_14 -179.8 . . . . ?
C3_14 C4_14 C5_14 C6_14 -0.3 . . . . ?
C4_14 C5_14 C6_14 C1_14 0.5 . . . . ?
C6_14 C1_14 C2_14 C3_14 0.4 . . . . ?
C7_14 C4_14 C5_14 C6_14 179.7 . . . . ?
S1_15 C1_15 C2_15 C3_15 179.9 . . . . ?
S1_15 C1_15 C6_15 C5_15 -180.0 . . . . ?
C1_15 C2_15 C3_15 C4_15 0.3 . . . . ?
C2_15 C1_15 C6_15 C5_15 0.0 . . . . ?
C2_15 C3_15 C4_15 C5_15 -0.5 . . . . ?
C2_15 C3_15 C4_15 C7_15 180.0 . . . . ?
C3_15 C4_15 C5_15 C6_15 0.5 . . . . ?
C4_15 C5_15 C6_15 C1_15 -0.2 . . . . ?
C6_15 C1_15 C2_15 C3_15 0.0 . . . . ?
C7_15 C4_15 C5_15 C6_15 180.0 . . . . ?
S1_16 C1_16 C2_16 C3_16 180.0 . . . . ?
S1_16 C1_16 C6_16 C5_16 180.0 . . . . ?
C1_16 C2_16 C3_16 C4_16 0.1 . . . . ?
C2_16 C1_16 C6_16 C5_16 -0.1 . . . . ?
C2_16 C3_16 C4_16 C5_16 -0.1 . . . . ?
C2_16 C3_16 C4_16 C7_16 -180.0 . . . . ?
C3_16 C4_16 C5_16 C6_16 0.1 . . . . ?
C4_16 C5_16 C6_16 C1_16 0.0 . . . . ?
C6_16 C1_16 C2_16 C3_16 0.0 . . . . ?
C7_16 C4_16 C5_16 C6_16 179.9 . . . . ?
S1_17 C1_17 C2_17 C3_17 -180.0 . . . . ?
S1_17 C1_17 C6_17 C5_17 179.8 . . . . ?
C1_17 C2_17 C3_17 C4_17 0.0 . . . . ?
C2_17 C1_17 C6_17 C5_17 -0.3 . . . . ?
C2_17 C3_17 C4_17 C5_17 0.1 . . . . ?
C2_17 C3_17 C4_17 C7_17 -180.0 . . . . ?
C3_17 C4_17 C5_17 C6_17 -0.3 . . . . ?
C4_17 C5_17 C6_17 C1_17 0.4 . . . . ?
C6_17 C1_17 C2_17 C3_17 0.1 . . . . ?
C7_17 C4_17 C5_17 C6_17 179.8 . . . . ?
S1_18 C1_18 C2_18 C3_18 -179.9 . . . . ?
S1_18 C1_18 C6_18 C5_18 -179.9 . . . . ?
C1_18 C2_18 C3_18 C4_18 -0.2 . . . . ?
C2_18 C1_18 C6_18 C5_18 0.3 . . . . ?
C2_18 C3_18 C4_18 C5_18 0.2 . . . . ?
C2_18 C3_18 C4_18 C7_18 -179.8 . . . . ?
C3_18 C4_18 C5_18 C6_18 0.1 . . . . ?
C4_18 C5_18 C6_18 C1_18 -0.3 . . . . ?
C6_18 C1_18 C2_18 C3_18 0.0 . . . . ?
C7_18 C4_18 C5_18 C6_18 -179.9 . . . . ?
S1_19 C1_19 C2_19 C3_19 180.0 . . . . ?
S1_19 C1_19 C6_19 C5_19 -179.9 . . . . ?
C1_19 C2_19 C3_19 C4_19 0.0 . . . . ?
C2_19 C1_19 C6_19 C5_19 0.2 . . . . ?
C2_19 C3_19 C4_19 C5_19 0.0 . . . . ?
C2_19 C3_19 C4_19 C7_19 -179.9 . . . . ?
C3_19 C4_19 C5_19 C6_19 0.1 . . . . ?
C4_19 C5_19 C6_19 C1_19 -0.2 . . . . ?
C6_19 C1_19 C2_19 C3_19 -0.1 . . . . ?
C7_19 C4_19 C5_19 C6_19 -180.0 . . . . ?
S1_21 C1_21 C2_21 C3_21 -179.9 . . . . ?
S1_21 C1_21 C6_21 C5_21 -179.9 . . . . ?
C1_21 C2_21 C3_21 C4_21 -0.2 . . . . ?
C2_21 C1_21 C6_21 C5_21 0.2 . . . . ?
C2_21 C3_21 C4_21 C5_21 0.3 . . . . ?
C2_21 C3_21 C4_21 C7_21 -179.9 . . . . ?
C3_21 C4_21 C5_21 C6_21 -0.1 . . . . ?
C4_21 C5_21 C6_21 C1_21 -0.1 . . . . ?
C6_21 C1_21 C2_21 C3_21 0.0 . . . . ?
C7_21 C4_21 C5_21 C6_21 -180.0 . . . . ?
S1_22 C1_22 C2_22 C3_22 179.9 . . . . ?
S1_22 C1_22 C6_22 C5_22 179.9 . . . . ?
C1_22 C2_22 C3_22 C4_22 0.1 . . . . ?
C2_22 C1_22 C6_22 C5_22 -0.2 . . . . ?
C2_22 C3_22 C4_22 C5_22 -0.1 . . . . ?
C2_22 C3_22 C4_22 C7_22 179.9 . . . . ?
C3_22 C4_22 C5_22 C6_22 -0.1 . . . . ?
C4_22 C5_22 C6_22 C1_22 0.2 . . . . ?
C6_22 C1_22 C2_22 C3_22 0.0 . . . . ?
C7_22 C4_22 C5_22 C6_22 179.9 . . . . ?
S1_23 C1_23 C2_23 C3_23 180.0 . . . . ?
S1_23 C1_23 C6_23 C5_23 -179.8 . . . . ?
C1_23 C2_23 C3_23 C4_23 0.0 . . . . ?
C2_23 C1_23 C6_23 C5_23 0.3 . . . . ?
C2_23 C3_23 C4_23 C5_23 0.0 . . . . ?
C2_23 C3_23 C4_23 C7_23 179.8 . . . . ?
C3_23 C4_23 C5_23 C6_23 0.1 . . . . ?
C4_23 C5_23 C6_23 C1_23 -0.3 . . . . ?
C6_23 C1_23 C2_23 C3_23 -0.2 . . . . ?
C7_23 C4_23 C5_23 C6_23 -179.7 . . . . ?
S1_24 C1_24 C2_24 C3_24 180.0 . . . . ?
S1_24 C1_24 C6_24 C5_24 -180.0 . . . . ?
C1_24 C2_24 C3_24 C4_24 0.0 . . . . ?
C2_24 C1_24 C6_24 C5_24 0.1 . . . . ?
C2_24 C3_24 C4_24 C5_24 0.1 . . . . ?
C2_24 C3_24 C4_24 C7_24 -179.9 . . . . ?
C3_24 C4_24 C5_24 C6_24 -0.1 . . . . ?
C4_24 C5_24 C6_24 C1_24 0.0 . . . . ?
C6_24 C1_24 C2_24 C3_24 0.0 . . . . ?
C7_24 C4_24 C5_24 C6_24 180.0 . . . . ?
S1_25 C1_25 C2_25 C3_25 180.0 . . . . ?
S1_25 C1_25 C6_25 C5_25 180.0 . . . . ?
C1_25 C2_25 C3_25 C4_25 0.0 . . . . ?
C2_25 C1_25 C6_25 C5_25 -0.1 . . . . ?
C2_25 C3_25 C4_25 C5_25 0.0 . . . . ?
C2_25 C3_25 C4_25 C7_25 180.0 . . . . ?
C3_25 C4_25 C5_25 C6_25 0.0 . . . . ?
C4_25 C5_25 C6_25 C1_25 0.1 . . . . ?
C6_25 C1_25 C2_25 C3_25 0.1 . . . . ?
C7_25 C4_25 C5_25 C6_25 -180.0 . . . . ?
S1_26 C1_26 C2_26 C3_26 -180.0 . . . . ?
S1_26 C1_26 C6_26 C5_26 -179.9 . . . . ?
C1_26 C2_26 C3_26 C4_26 -0.1 . . . . ?
C2_26 C1_26 C6_26 C5_26 0.2 . . . . ?
C2_26 C3_26 C4_26 C5_26 0.1 . . . . ?
C2_26 C3_26 C4_26 C7_26 180.0 . . . . ?
C3_26 C4_26 C5_26 C6_26 0.0 . . . . ?
C4_26 C5_26 C6_26 C1_26 -0.2 . . . . ?
C6_26 C1_26 C2_26 C3_26 -0.1 . . . . ?
C7_26 C4_26 C5_26 C6_26 -179.9 . . . . ?
S1_27 C1_27 C2_27 C3_27 180.0 . . . . ?
S1_27 C1_27 C6_27 C5_27 -179.9 . . . . ?
C1_27 C2_27 C3_27 C4_27 -0.1 . . . . ?
C2_27 C1_27 C6_27 C5_27 0.1 . . . . ?
C2_27 C3_27 C4_27 C5_27 0.1 . . . . ?
C2_27 C3_27 C4_27 C7_27 180.0 . . . . ?
C3_27 C4_27 C5_27 C6_27 0.0 . . . . ?
C4_27 C5_27 C6_27 C1_27 -0.1 . . . . ?
C6_27 C1_27 C2_27 C3_27 0.0 . . . . ?
C7_27 C4_27 C5_27 C6_27 -179.9 . . . . ?
S1_28 C1_28 C2_28 C3_28 -180.0 . . . . ?
S1_28 C1_28 C6_28 C5_28 179.9 . . . . ?
C1_28 C2_28 C3_28 C4_28 -0.1 . . . . ?
C2_28 C1_28 C6_28 C5_28 -0.1 . . . . ?
C2_28 C3_28 C4_28 C5_28 0.2 . . . . ?
C2_28 C3_28 C4_28 C7_28 -180.0 . . . . ?
C3_28 C4_28 C5_28 C6_28 -0.3 . . . . ?
C4_28 C5_28 C6_28 C1_28 0.2 . . . . ?
C6_28 C1_28 C2_28 C3_28 0.1 . . . . ?
C7_28 C4_28 C5_28 C6_28 180.0 . . . . ?
S1_29 C1_29 C2_29 C3_29 -180.0 . . . . ?
S1_29 C1_29 C6_29 C5_29 179.5 . . . . ?
C1_29 C2_29 C3_29 C4_29 0.1 . . . . ?
C2_29 C1_29 C6_29 C5_29 -0.9 . . . . ?
C2_29 C3_29 C4_29 C5_29 -0.1 . . . . ?
C2_29 C3_29 C4_29 C7_29 -179.8 . . . . ?
C3_29 C4_29 C5_29 C6_29 -0.3 . . . . ?
C4_29 C5_29 C6_29 C1_29 0.9 . . . . ?
C6_29 C1_29 C2_29 C3_29 0.4 . . . . ?
C7_29 C4_29 C5_29 C6_29 179.4 . . . . ?
S1_30 C1_30 C2_30 C3_30 -180.0 . . . . ?
S1_30 C1_30 C6_30 C5_30 -180.0 . . . . ?
C1_30 C2_30 C3_30 C4_30 -0.1 . . . . ?
C2_30 C1_30 C6_30 C5_30 0.1 . . . . ?
C2_30 C3_30 C4_30 C5_30 0.2 . . . . ?
C2_30 C3_30 C4_30 C7_30 -179.9 . . . . ?
C3_30 C4_30 C5_30 C6_30 -0.1 . . . . ?
C4_30 C5_30 C6_30 C1_30 0.0 . . . . ?
C6_30 C1_30 C2_30 C3_30 0.0 . . . . ?
C7_30 C4_30 C5_30 C6_30 179.9 . . . . ?
S1_31 C1_31 C2_31 C3_31 -180.0 . . . . ?
S1_31 C1_31 C6_31 C5_31 180.0 . . . . ?
C1_31 C2_31 C3_31 C4_31 -0.1 . . . . ?
C2_31 C1_31 C6_31 C5_31 0.1 . . . . ?
C2_31 C3_31 C4_31 C5_31 0.3 . . . . ?
C2_31 C3_31 C4_31 C7_31 -180.0 . . . . ?
C3_31 C4_31 C5_31 C6_31 -0.2 . . . . ?
C4_31 C5_31 C6_31 C1_31 0.1 . . . . ?
C6_31 C1_31 C2_31 C3_31 -0.1 . . . . ?
C7_31 C4_31 C5_31 C6_31 180.0 . . . . ?
S1_32 C1_32 C2_32 C3_32 -180.0 . . . . ?
S1_32 C1_32 C6_32 C5_32 -179.7 . . . . ?
C1_32 C2_32 C3_32 C4_32 0.0 . . . . ?
C2_32 C1_32 C6_32 C5_32 0.4 . . . . ?
C2_32 C3_32 C4_32 C5_32 -0.2 . . . . ?
C2_32 C3_32 C4_32 C7_32 -180.0 . . . . ?
C3_32 C4_32 C5_32 C6_32 0.4 . . . . ?
C4_32 C5_32 C6_32 C1_32 -0.5 . . . . ?
C6_32 C1_32 C2_32 C3_32 -0.1 . . . . ?
C7_32 C4_32 C5_32 C6_32 -179.8 . . . . ?
S1_33 C1_33 C2_33 C3_33 -179.9 . . . . ?
S1_33 C1_33 C6_33 C5_33 180.0 . . . . ?
C1_33 C2_33 C3_33 C4_33 0.0 . . . . ?
C2_33 C1_33 C6_33 C5_33 0.0 . . . . ?
C2_33 C3_33 C4_33 C5_33 -0.1 . . . . ?
C2_33 C3_33 C4_33 C7_33 -179.8 . . . . ?
C3_33 C4_33 C5_33 C6_33 0.1 . . . . ?
C4_33 C5_33 C6_33 C1_33 -0.1 . . . . ?
C6_33 C1_33 C2_33 C3_33 0.0 . . . . ?
C7_33 C4_33 C5_33 C6_33 179.9 . . . . ?
S1_34 C1_34 C2_34 C3_34 -180.0 . . . . ?
S1_34 C1_34 C6_34 C5_34 179.9 . . . . ?
C1_34 C2_34 C3_34 C4_34 -0.1 . . . . ?
C2_34 C1_34 C6_34 C5_34 -0.1 . . . . ?
C2_34 C3_34 C4_34 C5_34 0.2 . . . . ?
C2_34 C3_34 C4_34 C7_34 179.9 . . . . ?
C3_34 C4_34 C5_34 C6_34 -0.2 . . . . ?
C4_34 C5_34 C6_34 C1_34 0.2 . . . . ?
C6_34 C1_34 C2_34 C3_34 0.1 . . . . ?
C7_34 C4_34 C5_34 C6_34 -180.0 . . . . ?
S1_35 C1_35 C2_35 C3_35 -180.0 . . . . ?
S1_35 C1_35 C6_35 C5_35 179.9 . . . . ?
C1_35 C2_35 C3_35 C4_35 0.1 . . . . ?
C2_35 C1_35 C6_35 C5_35 -0.1 . . . . ?
C2_35 C3_35 C4_35 C5_35 -0.1 . . . . ?
C2_35 C3_35 C4_35 C7_35 180.0 . . . . ?
C3_35 C4_35 C5_35 C6_35 0.1 . . . . ?
C4_35 C5_35 C6_35 C1_35 0.1 . . . . ?
C6_35 C1_35 C2_35 C3_35 0.1 . . . . ?
C7_35 C4_35 C5_35 C6_35 180.0 . . . . ?
S1_36 C1_36 C2_36 C3_36 180.0 . . . . ?
S1_36 C1_36 C6_36 C5_36 179.9 . . . . ?
C1_36 C2_36 C3_36 C4_36 0.1 . . . . ?
C2_36 C1_36 C6_36 C5_36 -0.2 . . . . ?
C2_36 C3_36 C4_36 C5_36 -0.1 . . . . ?
C2_36 C3_36 C4_36 C7_36 179.9 . . . . ?
C3_36 C4_36 C5_36 C6_36 -0.1 . . . . ?
C4_36 C5_36 C6_36 C1_36 0.2 . . . . ?
C6_36 C1_36 C2_36 C3_36 0.1 . . . . ?
C7_36 C4_36 C5_36 C6_36 180.0 . . . . ?
S1_37 C1_37 C2_37 C3_37 -180.0 . . . . ?
S1_37 C1_37 C6_37 C5_37 -180.0 . . . . ?
C1_37 C2_37 C3_37 C4_37 0.0 . . . . ?
C2_37 C1_37 C6_37 C5_37 -0.1 . . . . ?
C2_37 C3_37 C4_37 C5_37 0.0 . . . . ?
C2_37 C3_37 C4_37 C7_37 179.9 . . . . ?
C3_37 C4_37 C5_37 C6_37 0.1 . . . . ?
C4_37 C5_37 C6_37 C1_37 0.0 . . . . ?
C6_37 C1_37 C2_37 C3_37 0.1 . . . . ?
C7_37 C4_37 C5_37 C6_37 -179.9 . . . . ?
S1_38 C1_38 C2_38 C3_38 -180.0 . . . . ?
S1_38 C1_38 C6_38 C5_38 -180.0 . . . . ?
C1_38 C2_38 C3_38 C4_38 -0.1 . . . . ?
C2_38 C1_38 C6_38 C5_38 0.1 . . . . ?
C2_38 C3_38 C4_38 C5_38 0.1 . . . . ?
C2_38 C3_38 C4_38 C7_38 -179.9 . . . . ?
C3_38 C4_38 C5_38 C6_38 -0.1 . . . . ?
C4_38 C5_38 C6_38 C1_38 0.0 . . . . ?
C6_38 C1_38 C2_38 C3_38 0.0 . . . . ?
C7_38 C4_38 C5_38 C6_38 179.9 . . . . ?
S1_39 C1_39 C2_39 C3_39 180.0 . . . . ?
S1_39 C1_39 C6_39 C5_39 -179.9 . . . . ?
C1_39 C2_39 C3_39 C4_39 0.0 . . . . ?
C2_39 C1_39 C6_39 C5_39 0.3 . . . . ?
C2_39 C3_39 C4_39 C5_39 0.2 . . . . ?
C2_39 C3_39 C4_39 C7_39 -180.0 . . . . ?
C3_39 C4_39 C5_39 C6_39 -0.1 . . . . ?
C4_39 C5_39 C6_39 C1_39 -0.2 . . . . ?
C6_39 C1_39 C2_39 C3_39 -0.2 . . . . ?
C7_39 C4_39 C5_39 C6_39 -180.0 . . . . ?
S1_40 C1_40 C2_40 C3_40 180.0 . . . . ?
S1_40 C1_40 C6_40 C5_40 179.9 . . . . ?
C1_40 C2_40 C3_40 C4_40 0.1 . . . . ?
C2_40 C1_40 C6_40 C5_40 -0.2 . . . . ?
C2_40 C3_40 C4_40 C5_40 -0.2 . . . . ?
C2_40 C3_40 C4_40 C7_40 180.0 . . . . ?
C3_40 C4_40 C5_40 C6_40 0.0 . . . . ?
C4_40 C5_40 C6_40 C1_40 0.1 . . . . ?
C6_40 C1_40 C2_40 C3_40 0.1 . . . . ?
C7_40 C4_40 C5_40 C6_40 179.9 . . . . ?
S1_41 C1_41 C2_41 C3_41 -179.9 . . . . ?
S1_41 C1_41 C6_41 C5_41 179.9 . . . . ?
C1_41 C2_41 C3_41 C4_41 -0.1 . . . . ?
C2_41 C1_41 C6_41 C5_41 -0.1 . . . . ?
C2_41 C3_41 C4_41 C5_41 0.1 . . . . ?
C2_41 C3_41 C4_41 C7_41 -179.9 . . . . ?
C3_41 C4_41 C5_41 C6_41 -0.1 . . . . ?
C4_41 C5_41 C6_41 C1_41 0.1 . . . . ?
C6_41 C1_41 C2_41 C3_41 0.1 . . . . ?
C7_41 C4_41 C5_41 C6_41 179.9 . . . . ?
S1_42 C1_42 C2_42 C3_42 180.0 . . . . ?
S1_42 C1_42 C6_42 C5_42 180.0 . . . . ?
C1_42 C2_42 C3_42 C4_42 0.0 . . . . ?
C2_42 C1_42 C6_42 C5_42 -0.1 . . . . ?
C2_42 C3_42 C4_42 C5_42 -0.1 . . . . ?
C2_42 C3_42 C4_42 C7_42 179.9 . . . . ?
C3_42 C4_42 C5_42 C6_42 0.0 . . . . ?
C4_42 C5_42 C6_42 C1_42 0.1 . . . . ?
C6_42 C1_42 C2_42 C3_42 0.1 . . . . ?
C7_42 C4_42 C5_42 C6_42 -180.0 . . . . ?
S1_44 C1_44 C2_44 C3_44 180.0 . . . . ?
S1_44 C1_44 C6_44 C5_44 179.9 . . . . ?
C1_44 C2_44 C3_44 C4_44 0.0 . . . . ?
C2_44 C1_44 C6_44 C5_44 0.0 . . . . ?
C2_44 C3_44 C4_44 C5_44 0.0 . . . . ?
C2_44 C3_44 C4_44 C7_44 -180.0 . . . . ?
C3_44 C4_44 C5_44 C6_44 -0.1 . . . . ?
C4_44 C5_44 C6_44 C1_44 0.1 . . . . ?
C6_44 C1_44 C2_44 C3_44 0.0 . . . . ?
C7_44 C4_44 C5_44 C6_44 179.9 . . . . ?
S1_45 C1_45 C2_45 C3_45 180.0 . . . . ?
S1_45 C1_45 C6_45 C5_45 -179.9 . . . . ?
C1_45 C2_45 C3_45 C4_45 -0.1 . . . . ?
C2_45 C1_45 C6_45 C5_45 0.1 . . . . ?
C2_45 C3_45 C4_45 C5_45 0.2 . . . . ?
C2_45 C3_45 C4_45 C7_45 -180.0 . . . . ?
C3_45 C4_45 C5_45 C6_45 -0.1 . . . . ?
C4_45 C5_45 C6_45 C1_45 0.0 . . . . ?
C6_45 C1_45 C2_45 C3_45 0.0 . . . . ?
C7_45 C4_45 C5_45 C6_45 -179.9 . . . . ?
S1_46 C1_46 C2_46 C3_46 -179.9 . . . . ?
S1_46 C1_46 C6_46 C5_46 179.9 . . . . ?
C1_46 C2_46 C3_46 C4_46 -0.1 . . . . ?
C2_46 C1_46 C6_46 C5_46 0.0 . . . . ?
C2_46 C3_46 C4_46 C5_46 0.1 . . . . ?
C2_46 C3_46 C4_46 C7_46 -179.9 . . . . ?
C3_46 C4_46 C5_46 C6_46 -0.1 . . . . ?
C4_46 C5_46 C6_46 C1_46 0.0 . . . . ?
C6_46 C1_46 C2_46 C3_46 0.0 . . . . ?
C7_46 C4_46 C5_46 C6_46 179.9 . . . . ?
S1_47 C1_47 C2_47 C3_47 -179.9 . . . . ?
S1_47 C1_47 C6_47 C5_47 180.0 . . . . ?
C1_47 C2_47 C3_47 C4_47 0.0 . . . . ?
C2_47 C1_47 C6_47 C5_47 0.1 . . . . ?
C2_47 C3_47 C4_47 C5_47 0.0 . . . . ?
C2_47 C3_47 C4_47 C7_47 -179.9 . . . . ?
C3_47 C4_47 C5_47 C6_47 0.1 . . . . ?
C4_47 C5_47 C6_47 C1_47 -0.1 . . . . ?
C6_47 C1_47 C2_47 C3_47 -0.1 . . . . ?
C7_47 C4_47 C5_47 C6_47 180.0 . . . . ?
S1_43 C1_43 C2_43 C3_43 -180.0 . . . . ?
S1_43 C1_43 C6_43 C5_43 -179.9 . . . . ?
C1_43 C2_43 C3_43 C4_43 0.0 . . . . ?
C2_43 C1_43 C6_43 C5_43 0.1 . . . . ?
C2_43 C3_43 C4_43 C5_43 0.0 . . . . ?
C2_43 C3_43 C4_43 C7_43 -179.9 . . . . ?
C3_43 C4_43 C5_43 C6_43 0.1 . . . . ?
C4_43 C5_43 C6_43 C1_43 -0.2 . . . . ?
C6_43 C1_43 C2_43 C3_43 0.0 . . . . ?
C7_43 C4_43 C5_43 C6_43 -179.9 . . . . ?

loop_
_twin_individual_id
_twin_individual_mass_fraction_refined
1 0.530(2)
2 0.470(2)
